data_4119260
loop_
_publ_author_name
'Jing Gao'
'Jun Yan'
'Sebastian Beeg'
'De-Liang Long'
'Leroy Cronin'

_publ_section_title
;
 One-Pot versus Sequential Reactions in the Self-Assembly of Gigantic
 Nanoscale Polyoxotungstates
;
_journal_name_full 'Journal of the American Chemical Society'
_journal_page_first 1796
_journal_page_last 1805
_journal_paper_doi 10.1021/ja309237x
_journal_volume 135
_journal_year 2013
_chemical_formula_sum 'H226 K26 O314 Se4 W60'
_chemical_formula_weight 17615.25
_chemical_name_systematic
;
 ?
;
_space_group_IT_number 14
_symmetry_cell_setting monoclinic
_symmetry_space_group_name_Hall '-P 2yn'
_symmetry_space_group_name_H-M 'P 1 21/n 1'
_atom_sites_solution_hydrogens none
_atom_sites_solution_primary direct
_atom_sites_solution_secondary difmap
_audit_creation_method SHELXL-97
_cell_angle_alpha 90.00
_cell_angle_beta 102.325(2)
_cell_angle_gamma 90.00
_cell_formula_units_Z 4
_cell_length_a 26.7648(10)
_cell_length_b 35.3110(16)
_cell_length_c 32.0625(12)
_cell_measurement_reflns_used 9871
_cell_measurement_temperature 150(2)
_cell_measurement_theta_max 29.2
_cell_measurement_theta_min 2.23
_cell_volume 29604(2)
_computing_cell_refinement Apex2
_computing_data_collection Apex2
_computing_data_reduction Apex2
_computing_molecular_graphics Diamond3
_computing_publication_material WinGX
_computing_structure_refinement 'SHELXL-97 (Sheldrick, 2008)'
_computing_structure_solution 'SHELXS-97 (Sheldrick, 2008)'
_diffrn_ambient_temperature 150(2)
_diffrn_measured_fraction_theta_full 0.998
_diffrn_measured_fraction_theta_max 0.998
_diffrn_measurement_device_type 'Bruker Apex II Quasar CCD'
_diffrn_measurement_method '\w & \p scans'
_diffrn_radiation_monochromator graphite
_diffrn_radiation_source 'fine-focus sealed tube'
_diffrn_radiation_type MoK\a
_diffrn_radiation_wavelength 0.71073
_diffrn_reflns_av_R_equivalents 0.0472
_diffrn_reflns_av_sigmaI/netI 0.0527
_diffrn_reflns_limit_h_max 31
_diffrn_reflns_limit_h_min -33
_diffrn_reflns_limit_k_max 38
_diffrn_reflns_limit_k_min -43
_diffrn_reflns_limit_l_max 39
_diffrn_reflns_limit_l_min -38
_diffrn_reflns_number 227277
_diffrn_reflns_theta_full 26.00
_diffrn_reflns_theta_max 26.00
_diffrn_reflns_theta_min 1.66
_diffrn_standards_decay_% none
_exptl_absorpt_coefficient_mu 24.187
_exptl_absorpt_correction_T_max 0.3776
_exptl_absorpt_correction_T_min 0.1328
_exptl_absorpt_correction_type empirical
_exptl_absorpt_process_details SADABS
_exptl_crystal_colour colourless
_exptl_crystal_density_diffrn 3.952
_exptl_crystal_density_meas ?
_exptl_crystal_description block
_exptl_crystal_F_000 31232
_exptl_crystal_size_max 0.14
_exptl_crystal_size_mid 0.10
_exptl_crystal_size_min 0.05
_refine_diff_density_max 2.95
_refine_diff_density_min -2.31
_refine_diff_density_rms 0.34
_refine_ls_extinction_coef none
_refine_ls_extinction_method none
_refine_ls_goodness_of_fit_ref 1.043
_refine_ls_hydrogen_treatment none
_refine_ls_matrix_type full
_refine_ls_number_parameters 3271
_refine_ls_number_reflns 58082
_refine_ls_number_restraints 0
_refine_ls_restrained_S_all 1.043
_refine_ls_R_factor_all 0.0629
_refine_ls_R_factor_gt 0.0396
_refine_ls_shift/su_max 0.001
_refine_ls_shift/su_mean 0.000
_refine_ls_structure_factor_coef Fsqd
_refine_ls_weighting_details 'calc w=1/[\s^2^(Fo^2^)+(0.0420P)^2^+657.3980P] where P=(Fo^2^+2Fc^2^)/3'
_refine_ls_weighting_scheme calc
_refine_ls_wR_factor_gt 0.0935
_refine_ls_wR_factor_ref 0.1068
_reflns_number_gt 44055
_reflns_number_total 58082
_reflns_threshold_expression >2\s(I)
_cod_data_source_file ja309237x_si_002_11.cif
_cod_data_source_block compound11
_cod_depositor_comments
;
The following automatic conversions were performed:

'_exptl_crystal_density_meas' value 'none' was changed to '?' - the
value is perceived as not measured.

Automatic conversion script
Id: cif_fix_values 3008 2015-01-20 13:52:24Z robertas 
;
_cod_database_code 4119260

loop_
_symmetry_equiv_pos_as_xyz
'x, y, z'
'-x+1/2, y+1/2, -z+1/2'
'-x, -y, -z'
'x-1/2, -y-1/2, z-1/2'

loop_
_atom_site_label
_atom_site_type_symbol
_atom_site_fract_x
_atom_site_fract_y
_atom_site_fract_z
_atom_site_U_iso_or_equiv
_atom_site_adp_type
_atom_site_occupancy
_atom_site_symmetry_multiplicity
_atom_site_calc_flag
_atom_site_refinement_flags
W1 W 0.30092(2) 0.176475(17) 0.087859(16) 0.02093(12) Uani 1 1 d .
W2 W 0.30835(2) 0.239612(17) -0.307604(16) 0.02008(12) Uani 1 1 d .
W3 W 0.26116(2) 0.218663(18) -0.222157(16) 0.02140(12) Uani 1 1 d .
W4 W 0.21137(2) 0.250992(18) 0.128167(17) 0.02316(13) Uani 1 1 d .
W5 W 0.52118(2) 0.103375(18) -0.289628(17) 0.02393(13) Uani 1 1 d .
W6 W 0.17291(2) 0.268755(18) -0.289449(17) 0.02299(13) Uani 1 1 d .
W7 W 0.44071(2) 0.202680(19) -0.419099(17) 0.02433(13) Uani 1 1 d .
W8 W 0.41259(2) 0.232090(19) 0.248916(17) 0.02506(13) Uani 1 1 d .
W9 W 0.36880(2) 0.169562(17) -0.214206(16) 0.02044(12) Uani 1 1 d .
W10 W 0.15063(2) 0.163764(19) -0.092345(17) 0.02519(13) Uani 1 1 d .
W11 W 0.30223(2) 0.085724(18) -0.287622(17) 0.02418(13) Uani 1 1 d .
W12 W 0.24388(2) 0.324216(18) 0.060425(17) 0.02334(13) Uani 1 1 d .
W13 W 0.44723(2) 0.257953(18) -0.322491(17) 0.02307(13) Uani 1 1 d .
W14 W 0.47397(2) 0.258177(17) 0.088307(17) 0.02178(12) Uani 1 1 d .
W15 W 0.44118(2) 0.183179(18) 0.156791(17) 0.02261(12) Uani 1 1 d .
W16 W 0.23059(2) 0.320991(19) -0.368274(17) 0.02542(13) Uani 1 1 d .
W17 W 0.33693(2) 0.256354(17) 0.014901(16) 0.02046(12) Uani 1 1 d .
W18 W 0.17987(2) 0.207701(19) 0.218478(18) 0.02655(14) Uani 1 1 d .
W19 W 0.19213(2) 0.28059(2) -0.478117(17) 0.02887(14) Uani 1 1 d .
W20 W 0.42145(2) 0.305980(19) -0.420716(18) 0.02756(14) Uani 1 1 d .
W21 W 0.20901(2) 0.18416(2) -0.480508(17) 0.02811(14) Uani 1 1 d .
W22 W 0.25235(2) 0.187508(18) -0.015968(16) 0.02293(13) Uani 1 1 d .
W23 W 0.40103(2) 0.127203(19) -0.103222(17) 0.02537(13) Uani 1 1 d .
W24 W 0.52270(2) 0.340172(18) 0.048111(18) 0.02591(13) Uani 1 1 d .
W25 W 0.29215(2) 0.270795(18) 0.232784(17) 0.02472(13) Uani 1 1 d .
W26 W 0.46460(2) 0.347555(18) 0.142169(18) 0.02593(13) Uani 1 1 d .
W27 W 0.50314(2) 0.192520(18) -0.236668(16) 0.02198(12) Uani 1 1 d .
W28 W 0.46050(2) 0.370087(19) -0.051842(19) 0.02804(14) Uani 1 1 d .
W29 W 0.22960(2) 0.15869(2) 0.309633(18) 0.03009(15) Uani 1 1 d .
W30 W 0.53060(2) 0.006607(19) -0.271472(19) 0.03014(14) Uani 1 1 d .
W31 W 0.32316(2) 0.069608(19) 0.231080(18) 0.02645(13) Uani 1 1 d .
W32 W 0.34170(2) 0.381409(18) 0.128927(18) 0.02696(13) Uani 1 1 d .
W33 W 0.30134(2) 0.34489(2) -0.451139(19) 0.02946(14) Uani 1 1 d .
W34 W 0.27030(9) 0.16319(13) -0.13939(13) 0.0225(6) Uani 0.813(18) 1 d P
W34' W 0.2631(4) 0.1505(6) -0.1506(5) 0.024(3) Uani 0.187(18) 1 d P
W35' W 0.2457(6) 0.2435(5) -0.0980(4) 0.023(2) Uani 0.187(18) 1 d P
W35 W 0.23382(13) 0.25376(10) -0.09040(9) 0.0225(5) Uani 0.813(18) 1 d P
W36 W 0.58873(2) 0.02535(2) -0.158031(19) 0.03103(15) Uani 1 1 d .
W37 W 0.42730(2) 0.128463(19) 0.246160(18) 0.02655(14) Uani 1 1 d .
W38 W 0.25219(2) 0.082320(19) 0.121104(18) 0.02738(14) Uani 1 1 d .
W39 W 0.19450(2) 0.111565(19) 0.211941(18) 0.02771(14) Uani 1 1 d .
W40 W 0.47386(3) -0.03468(2) -0.18509(2) 0.03329(15) Uani 1 1 d .
W41 W 0.14736(2) 0.216007(19) -0.194468(17) 0.02559(14) Uani 1 1 d .
W42 W 0.41480(2) 0.046590(19) -0.318421(18) 0.02693(13) Uani 1 1 d .
W43 W 0.35588(2) 0.303782(18) -0.086520(17) 0.02428(13) Uani 1 1 d .
W44 W 0.24794(2) 0.150347(18) -0.375035(16) 0.02321(13) Uani 1 1 d .
W45 W 0.34142(2) 0.22366(2) 0.326609(17) 0.02906(14) Uani 1 1 d .
W46 W 0.57731(2) 0.121058(19) -0.176294(17) 0.02623(13) Uani 1 1 d .
W47 W 0.40787(3) 0.02454(2) -0.12850(2) 0.03320(15) Uani 1 1 d .
W48 W 0.43975(3) 0.442276(19) 0.12147(2) 0.03182(15) Uani 1 1 d .
W49 W 0.33774(2) 0.143060(19) -0.446252(17) 0.02480(13) Uani 1 1 d .
W50 W 0.37514(2) 0.19693(2) -0.524273(17) 0.02790(14) Uani 1 1 d .
W51 W 0.50135(2) 0.434721(19) 0.02893(2) 0.03053(14) Uani 1 1 d .
W52 W 0.24558(2) 0.23912(2) -0.556506(17) 0.03130(15) Uani 1 1 d .
W53 W 0.35838(2) 0.30103(2) -0.525974(18) 0.03048(15) Uani 1 1 d .
W54 W 0.52517(2) 0.08092(2) -0.097022(18) 0.03015(15) Uani 1 1 d .
W55 W 0.35986(2) 0.11996(2) 0.325668(18) 0.02893(14) Uani 1 1 d .
W56 W 0.35910(2) 0.00408(2) -0.23379(2) 0.03313(15) Uani 1 1 d .
W57' W 0.2749(8) 0.3830(7) -0.0344(7) 0.034(5) Uiso 0.03 1 d P
W57 W 0.32806(2) 0.40414(2) -0.064575(19) 0.02927(15) Uani 0.97 1 d P
W58 W 0.37089(3) 0.47231(2) 0.01323(2) 0.03228(15) Uani 0.97 1 d P
W58' W 0.3099(12) 0.4508(10) 0.0436(11) 0.056(8) Uiso 0.03 1 d P
W59 W 0.27284(2) 0.41297(2) 0.02266(2) 0.03000(15) Uani 0.97 1 d P
W59' W 0.3689(11) 0.4475(8) -0.0408(8) 0.043(6) Uiso 0.03 1 d P
W60 W 0.19271(14) 0.11401(12) 0.01596(6) 0.0259(7) Uani 0.715(15) 1 d P
W60' W 0.1813(3) 0.1240(2) 0.02047(14) 0.0228(10) Uiso 0.285(15) 1 d P
Se1 Se 0.45739(5) 0.07389(4) -0.20802(4) 0.0235(3) Uani 1 1 d .
Se2 Se 0.31509(5) 0.24273(4) -0.43563(4) 0.0233(3) Uani 1 1 d .
Se3 Se 0.30346(5) 0.17135(4) 0.21725(4) 0.0223(3) Uani 1 1 d .
Se4 Se 0.39187(5) 0.36450(4) 0.03598(4) 0.0234(3) Uani 1 1 d .
K1 K 0.35407(11) 0.27009(10) 0.13285(9) 0.0261(7) Uani 1 1 d .
K2 K 0.39140(11) 0.15756(10) -0.32394(9) 0.0265(7) Uani 1 1 d .
K3 K 0.47075(14) 0.25413(11) -0.02919(10) 0.0380(9) Uani 1 1 d .
K4 K 0.50317(13) 0.19177(11) -0.12050(10) 0.0352(8) Uani 1 1 d .
K5 K 0.27937(14) 0.04299(12) -0.40772(11) 0.0408(9) Uani 1 1 d .
K6 K 0.20287(15) 0.35876(13) 0.16982(12) 0.0483(10) Uani 1 1 d .
K7 K 0.58027(12) 0.20503(11) -0.33161(10) 0.0327(8) Uani 1 1 d .
K8 K 0.04388(12) 0.24155(11) -0.29101(10) 0.0318(8) Uani 1 1 d .
K9 K 0.14322(12) 0.23011(11) -0.39466(10) 0.0324(8) Uani 1 1 d .
K10 K 0.39352(14) 0.08401(11) 0.13228(11) 0.0396(9) Uani 1 1 d .
K12 K 0.41981(14) -0.13559(13) -0.22983(14) 0.0502(10) Uani 1 1 d .
K13 K 0.64107(17) 0.41835(15) 0.0418(2) 0.0551(15) Uani 0.80 1 d P
K14 K 0.1426(3) 0.4211(2) 0.0747(3) 0.063(2) Uani 0.60 1 d P
K15 K 0.3663(2) 0.3453(2) -0.3232(2) 0.106(2) Uani 1 1 d .
K16 K 0.6137(3) 0.2534(3) -0.1829(2) 0.052(2) Uani 0.50 1 d P
K17 K 0.0237(3) 0.2377(3) -0.1514(2) 0.059(3) Uani 0.50 1 d P
K19 K 0.2259(4) -0.0237(2) -0.3245(2) 0.059(3) Uani 0.50 1 d P
K20 K 0.3257(4) 0.3889(3) 0.2623(3) 0.074(3) Uani 0.50 1 d P
K21 K 0.3935(4) 0.2886(3) -0.1933(3) 0.074(3) Uani 0.50 1 d P
K22 K 0.1209(4) 0.1651(3) 0.1089(3) 0.075(3) Uani 0.50 1 d P
O1 O 0.4688(3) 0.2145(3) -0.2888(3) 0.021(2) Uani 1 1 d .
O2 O 0.4207(3) 0.2148(3) -0.3713(3) 0.024(2) Uani 1 1 d .
O3 O 0.4084(3) 0.1533(3) -0.4213(3) 0.024(2) Uani 1 1 d .
O4 O 0.3166(3) 0.1558(3) -0.3980(3) 0.025(2) Uani 1 1 d .
O5 O 0.2693(3) 0.1555(3) -0.4781(3) 0.028(2) Uani 1 1 d .
O6 O 0.4154(4) 0.3136(3) -0.4819(3) 0.033(3) Uani 1 1 d .
O7 O 0.3392(3) 0.2828(3) -0.4536(3) 0.028(2) Uani 1 1 d .
O8 O 0.2408(4) 0.3199(3) -0.4798(3) 0.030(2) Uani 1 1 d .
O9 O 0.2931(4) 0.2804(3) -0.5491(3) 0.027(2) Uani 1 1 d .
O10 O 0.3238(4) 0.3420(3) -0.5047(3) 0.030(2) Uani 1 1 d .
O11 O 0.2109(3) 0.1966(3) -0.5387(3) 0.027(2) Uani 1 1 d .
O12 O 0.2098(3) 0.2797(3) -0.4206(3) 0.026(2) Uani 1 1 d .
O13 O 0.1878(3) 0.2918(3) -0.3381(3) 0.025(2) Uani 1 1 d .
O14 O 0.3280(4) 0.2919(3) -0.2660(3) 0.031(2) Uani 1 1 d .
O15 O 0.2467(3) 0.2441(3) -0.2782(3) 0.026(2) Uani 1 1 d .
O16 O 0.1900(3) 0.2423(3) -0.2313(3) 0.024(2) Uani 1 1 d .
O17 O 0.4637(3) 0.0833(3) -0.3302(3) 0.024(2) Uani 1 1 d .
O18 O 0.4066(4) -0.0374(3) -0.2195(3) 0.033(2) Uani 1 1 d .
O19 O 0.3390(4) 0.0548(3) -0.2393(3) 0.030(2) Uani 1 1 d .
O20 O 0.3756(4) 0.0833(3) -0.3012(3) 0.028(2) Uani 1 1 d .
O21 O 0.2274(3) 0.1884(3) -0.4205(3) 0.022(2) Uani 1 1 d .
O22 O 0.2924(3) 0.1245(3) -0.3300(3) 0.026(2) Uani 1 1 d .
O23 O 0.4354(3) 0.1964(3) -0.4810(3) 0.028(2) Uani 1 1 d .
O24 O 0.3430(4) 0.1338(3) -0.2503(3) 0.027(2) Uani 1 1 d .
O25 O 0.3240(3) 0.2123(3) -0.2484(3) 0.025(2) Uani 1 1 d .
O26 O 0.3038(3) 0.1777(3) -0.1905(3) 0.025(2) Uani 1 1 d .
O27 O 0.3942(3) 0.2182(3) -0.1689(3) 0.024(2) Uani 1 1 d .
O28 O 0.3942(3) 0.1422(3) -0.1680(3) 0.025(2) Uani 1 1 d .
O29 O 0.5204(3) 0.1528(3) -0.1911(3) 0.024(2) Uani 1 1 d .
O30 O 0.6273(4) 0.1525(3) -0.1701(3) 0.032(3) Uani 1 1 d .
O31 O 0.5663(3) 0.1181(3) -0.1180(3) 0.024(2) Uani 1 1 d .
O32 O 0.1922(3) 0.1506(3) -0.0333(3) 0.023(2) Uani 1 1 d .
O33 O 0.2074(3) 0.2055(3) -0.0710(3) 0.022(2) Uani 1 1 d .
O34 O 0.2849(4) 0.2859(3) -0.0979(3) 0.028(2) Uani 1 1 d .
O35 O 0.3801(4) 0.2148(3) -0.0182(3) 0.025(2) Uani 1 1 d .
O36 O 0.4809(4) 0.3684(3) -0.0987(3) 0.035(3) Uani 1 1 d .
O37 O 0.2795(3) 0.2359(3) -0.0331(3) 0.023(2) Uani 1 1 d .
O38 O 0.1967(4) 0.2834(3) -0.0678(3) 0.029(2) Uani 1 1 d .
O39 O 0.1970(3) 0.2484(3) -0.1433(3) 0.027(2) Uani 1 1 d .
O40 O 0.2206(3) 0.1906(3) -0.1857(3) 0.025(2) Uani 1 1 d .
O41 O 0.2868(3) 0.2544(3) -0.1901(3) 0.026(2) Uani 1 1 d .
O42 O 0.3572(4) 0.4018(3) 0.0120(3) 0.029(2) Uani 1 1 d .
O43 O 0.4475(3) 0.3752(3) 0.0215(3) 0.024(2) Uani 1 1 d .
O44 O 0.5814(4) 0.3187(3) 0.0612(3) 0.032(2) Uani 1 1 d .
O45 O 0.4393(3) 0.3050(3) 0.1136(3) 0.025(2) Uani 1 1 d .
O46 O 0.2289(4) 0.2454(3) 0.2380(3) 0.031(2) Uani 1 1 d .
O47 O 0.2005(3) 0.2089(3) 0.1655(3) 0.025(2) Uani 1 1 d .
O48 O 0.2887(4) 0.1270(3) 0.3218(3) 0.029(2) Uani 1 1 d .
O49 O 0.3410(4) 0.0752(3) 0.2920(3) 0.028(2) Uani 1 1 d .
O50 O 0.3935(4) 0.0809(3) 0.2301(3) 0.032(3) Uani 1 1 d .
O51 O 0.4098(3) 0.1452(3) 0.1891(3) 0.023(2) Uani 1 1 d .
O52 O 0.3999(3) 0.2192(3) 0.1929(3) 0.023(2) Uani 1 1 d .
O53 O 0.4011(4) 0.2359(3) 0.3080(3) 0.028(2) Uani 1 1 d .
O54 O 0.2118(4) 0.3576(3) 0.0844(3) 0.029(2) Uani 1 1 d .
O55 O 0.3187(3) 0.3398(3) 0.0988(3) 0.025(2) Uani 1 1 d .
O56 O 0.4479(4) 0.2303(3) 0.1293(3) 0.026(2) Uani 1 1 d .
O57 O 0.4982(3) 0.1862(3) 0.1938(3) 0.028(2) Uani 1 1 d .
O58 O 0.2140(4) 0.1159(3) 0.1620(3) 0.029(2) Uani 1 1 d .
O59 O 0.1475(4) 0.0773(3) 0.2023(3) 0.038(3) Uani 1 1 d .
O60 O 0.2859(3) 0.2059(3) -0.1121(3) 0.027(2) Uani 1 1 d .
O61 O 0.1397(4) 0.0895(3) -0.0096(3) 0.038(3) Uani 1 1 d .
O62 O 0.2446(3) 0.1601(3) 0.0354(3) 0.029(2) Uani 1 1 d .
O63 O 0.2927(3) 0.1585(3) -0.0344(3) 0.025(2) Uani 1 1 d .
O64 O 0.1991(4) 0.2282(3) 0.0086(3) 0.031(3) Uani 1 1 d .
O65 O 0.3080(3) 0.2066(3) 0.0335(3) 0.021(2) Uani 1 1 d .
O66 O 0.1297(4) 0.1186(3) -0.1041(3) 0.036(3) Uani 1 1 d .
O67 O 0.2190(4) 0.0429(3) 0.1327(3) 0.037(3) Uani 1 1 d .
O68 O 0.3051(4) 0.0840(3) 0.1738(3) 0.030(2) Uani 1 1 d .
O69 O 0.1831(4) 0.1946(3) 0.2771(3) 0.030(2) Uani 1 1 d .
O70 O 0.1539(3) 0.1574(3) 0.2043(3) 0.028(2) Uani 1 1 d .
O71 O 0.1956(4) 0.1202(3) 0.2742(3) 0.030(2) Uani 1 1 d .
O72 O 0.2773(4) 0.1996(3) 0.3217(3) 0.029(2) Uani 1 1 d .
O73 O 0.3676(4) 0.1722(3) 0.3337(3) 0.030(2) Uani 1 1 d .
O74 O 0.2745(4) 0.3172(3) 0.2294(3) 0.034(3) Uani 1 1 d .
O75 O 0.2788(3) 0.2551(3) 0.1779(3) 0.026(2) Uani 1 1 d .
O76 O 0.1762(4) 0.2839(3) 0.1493(3) 0.030(2) Uani 1 1 d .
O77 O 0.1687(3) 0.2364(3) 0.0822(3) 0.027(2) Uani 1 1 d .
O78 O 0.3800(4) 0.1012(3) 0.3755(3) 0.036(3) Uani 1 1 d .
O79 O 0.3093(4) 0.2651(3) 0.2961(3) 0.029(2) Uani 1 1 d .
O80 O 0.4206(4) 0.1184(3) 0.3037(3) 0.033(3) Uani 1 1 d .
O81 O 0.2273(4) 0.3146(3) -0.2544(3) 0.033(3) Uani 1 1 d .
O82 O 0.1237(4) 0.2954(3) -0.2769(3) 0.029(2) Uani 1 1 d .
O83 O 0.2592(4) 0.3507(3) -0.3263(3) 0.033(3) Uani 1 1 d .
O84 O 0.1841(4) 0.3501(3) -0.3980(3) 0.035(3) Uani 1 1 d .
O85 O 0.2851(3) 0.3291(3) -0.4007(3) 0.029(2) Uani 1 1 d .
O86 O 0.3727(4) 0.3475(3) -0.4234(3) 0.030(2) Uani 1 1 d .
O87 O 0.4774(4) 0.3295(3) -0.4030(3) 0.036(3) Uani 1 1 d .
O88 O 0.4438(4) 0.2561(3) -0.4310(3) 0.027(2) Uani 1 1 d .
O89 O 0.4048(3) 0.2884(3) -0.3704(3) 0.028(2) Uani 1 1 d .
O90 O 0.1665(4) 0.2288(3) -0.4797(3) 0.029(2) Uani 1 1 d .
O91 O 0.1983(4) 0.2707(3) -0.5385(3) 0.033(3) Uani 1 1 d .
O92 O 0.3043(4) 0.2071(3) -0.5474(3) 0.028(2) Uani 1 1 d .
O93 O 0.2618(4) 0.2389(3) -0.4758(3) 0.027(2) Uani 1 1 d .
O94 O 0.3525(3) 0.2098(3) -0.4537(3) 0.025(2) Uani 1 1 d .
O95 O 0.3567(3) 0.1511(3) -0.5026(3) 0.029(2) Uani 1 1 d .
O96 O 0.3835(4) 0.2508(3) -0.5262(3) 0.031(3) Uani 1 1 d .
O97 O 0.5038(3) 0.1906(3) -0.4015(3) 0.031(3) Uani 1 1 d .
O98 O 0.3811(4) 0.0351(3) -0.3681(3) 0.033(2) Uani 1 1 d .
O99 O 0.1969(4) 0.1607(3) -0.3503(3) 0.030(2) Uani 1 1 d .
O100 O 0.2792(4) 0.0485(3) -0.3204(3) 0.035(3) Uani 1 1 d .
O101 O 0.3885(4) 0.0110(3) -0.2830(3) 0.032(2) Uani 1 1 d .
O102 O 0.4954(4) -0.0229(3) -0.2371(3) 0.034(3) Uani 1 1 d .
O103 O 0.3554(4) 0.0062(3) -0.1742(3) 0.037(3) Uani 1 1 d .
O104 O 0.4477(4) -0.0219(3) -0.1381(3) 0.034(3) Uani 1 1 d .
O105 O 0.6423(4) -0.0015(3) -0.1405(3) 0.038(3) Uani 1 1 d .
O106 O 0.5755(4) 0.0197(3) -0.2173(3) 0.033(3) Uani 1 1 d .
O107 O 0.4767(4) 0.0602(3) -0.2530(3) 0.029(2) Uani 1 1 d .
O108 O 0.5523(4) 0.0526(3) -0.2921(3) 0.027(2) Uani 1 1 d .
O109 O 0.4838(3) 0.1399(3) -0.2719(3) 0.025(2) Uani 1 1 d .
O110 O 0.2876(3) 0.1986(3) -0.3371(3) 0.026(2) Uani 1 1 d .
O111 O 0.5681(4) 0.1069(3) -0.2348(3) 0.027(2) Uani 1 1 d .
O112 O 0.5155(4) 0.0731(3) -0.1731(3) 0.029(2) Uani 1 1 d .
O113 O 0.6157(4) 0.0739(3) -0.1639(3) 0.028(2) Uani 1 1 d .
O114 O 0.4759(4) 0.0418(3) -0.1028(3) 0.033(3) Uani 1 1 d .
O115 O 0.4699(4) 0.1151(3) -0.1094(3) 0.033(2) Uani 1 1 d .
O116 O 0.5054(4) 0.2293(3) -0.2009(3) 0.030(2) Uani 1 1 d .
O117 O 0.3267(3) 0.1334(3) -0.1185(3) 0.026(2) Uani 1 1 d .
O118 O 0.2211(3) 0.1458(3) -0.1158(3) 0.025(2) Uani 1 1 d .
O119 O 0.1381(4) 0.1880(3) -0.1466(3) 0.028(2) Uani 1 1 d .
O120 O 0.1025(3) 0.2522(3) -0.1980(3) 0.033(3) Uani 1 1 d .
O121 O 0.3513(4) 0.3270(3) -0.1352(3) 0.027(2) Uani 1 1 d .
O122 O 0.3244(4) 0.3540(3) -0.0616(3) 0.033(3) Uani 1 1 d .
O123 O 0.3478(5) 0.4569(3) -0.0436(3) 0.035(3) Uiso 1 1 d .
O124 O 0.4184(3) 0.3272(3) -0.0551(3) 0.028(2) Uani 1 1 d .
O125 O 0.3538(3) 0.2879(3) -0.0235(3) 0.024(2) Uani 1 1 d .
O126 O 0.1947(3) 0.3044(3) 0.0223(3) 0.031(2) Uani 1 1 d .
O127 O 0.4959(4) 0.4146(3) -0.0273(3) 0.031(2) Uani 1 1 d .
O128 O 0.3037(4) 0.4624(3) 0.0217(4) 0.035(3) Uani 1 1 d .
O129 O 0.3955(4) 0.4638(3) 0.0735(3) 0.037(3) Uani 1 1 d .
O130 O 0.4384(4) 0.4594(3) 0.0087(3) 0.039(3) Uani 1 1 d .
O131 O 0.3048(4) 0.4114(3) 0.0822(3) 0.032(2) Uani 1 1 d .
O132 O 0.3825(4) 0.4288(3) 0.1428(3) 0.031(2) Uani 1 1 d .
O133 O 0.4619(4) 0.4804(3) 0.1514(4) 0.043(3) Uani 1 1 d .
O134 O 0.4869(4) 0.4382(3) 0.0835(3) 0.029(2) Uani 1 1 d .
O135 O 0.5461(4) 0.4695(3) 0.0308(3) 0.038(3) Uani 1 1 d .
O136 O 0.4066(4) 0.3810(3) 0.0875(3) 0.026(2) Uani 1 1 d .
O137 O 0.5098(3) 0.3522(3) 0.1030(3) 0.025(2) Uani 1 1 d .
O138 O 0.4772(3) 0.2995(3) 0.0461(3) 0.025(2) Uani 1 1 d .
O139 O 0.5335(3) 0.2677(3) 0.1197(3) 0.026(2) Uani 1 1 d .
O140 O 0.2428(5) 0.0863(3) 0.0041(3) 0.043(3) Uani 1 1 d .
O141 O 0.4012(4) 0.3557(3) 0.1612(3) 0.027(2) Uani 1 1 d .
O142 O 0.5126(3) 0.3414(3) -0.0134(3) 0.026(2) Uani 1 1 d .
O143 O 0.2980(3) 0.2854(3) 0.0385(3) 0.028(2) Uani 1 1 d .
O144 O 0.2501(3) 0.2866(3) 0.1027(3) 0.026(2) Uani 1 1 d .
O145 O 0.2668(3) 0.2123(3) 0.1070(3) 0.026(2) Uani 1 1 d .
O146 O 0.3638(3) 0.1871(3) 0.1160(3) 0.024(2) Uani 1 1 d .
O147 O 0.4557(3) 0.1514(3) 0.1202(3) 0.030(2) Uani 1 1 d .
O148 O 0.2540(4) 0.0826(3) 0.2344(3) 0.032(2) Uani 1 1 d .
O149 O 0.3391(3) 0.1370(3) 0.2460(3) 0.025(2) Uani 1 1 d .
O150 O 0.4315(3) 0.1804(3) 0.2630(3) 0.030(2) Uani 1 1 d .
O151 O 0.4903(4) 0.1166(3) 0.2524(3) 0.034(3) Uani 1 1 d .
O152 O 0.2488(4) 0.1649(3) 0.2364(3) 0.028(2) Uani 1 1 d .
O153 O 0.3281(4) 0.2090(3) 0.2483(3) 0.025(2) Uani 1 1 d .
O154 O 0.2117(4) 0.4271(3) 0.0232(3) 0.040(3) Uani 1 1 d .
O155 O 0.1237(4) 0.2331(3) 0.2088(3) 0.033(3) Uani 1 1 d .
O156 O 0.3544(4) 0.2420(3) 0.3772(3) 0.037(3) Uani 1 1 d .
O157 O 0.3646(4) 0.2745(3) 0.2368(3) 0.029(2) Uani 1 1 d .
O158 O 0.4702(4) 0.2548(3) 0.2572(3) 0.031(2) Uani 1 1 d .
O159 O 0.3207(4) 0.0215(3) 0.2277(3) 0.037(3) Uani 1 1 d .
O160 O 0.2927(4) 0.0632(3) 0.0910(3) 0.033(3) Uani 1 1 d .
O161 O 0.2011(4) 0.1007(3) 0.0736(3) 0.028(2) Uani 1 1 d .
O162 O 0.2832(4) 0.1367(3) 0.1156(3) 0.025(2) Uani 1 1 d .
O163 O 0.3042(4) 0.3849(3) 0.1664(3) 0.034(3) Uani 1 1 d .
O164 O 0.4763(4) 0.4024(3) 0.1523(3) 0.030(2) Uani 1 1 d .
O165 O 0.5444(4) 0.3923(3) 0.0468(3) 0.031(2) Uani 1 1 d .
O166 O 0.4001(4) 0.3998(3) -0.0649(3) 0.030(2) Uani 1 1 d .
O167 O 0.2699(4) 0.4128(3) -0.0383(3) 0.032(2) Uani 1 1 d .
O168 O 0.2695(4) 0.3596(3) 0.0222(3) 0.031(2) Uani 1 1 d .
O169 O 0.3934(4) 0.2551(3) 0.0555(3) 0.026(2) Uani 1 1 d .
O170 O 0.3831(4) 0.2610(3) -0.0953(3) 0.032(3) Uani 1 1 d .
O171 O 0.2226(4) 0.2382(4) -0.6102(3) 0.040(3) Uani 1 1 d .
O172 O 0.4139(4) 0.1727(3) -0.0874(3) 0.033(3) Uani 1 1 d .
O173 O 0.1168(4) 0.1859(3) -0.2344(3) 0.033(3) Uani 1 1 d .
O174 O 0.2456(4) 0.1126(3) -0.1821(3) 0.036(3) Uani 1 1 d .
O175 O 0.2257(4) 0.1715(3) -0.2657(3) 0.030(2) Uani 1 1 d .
O176 O 0.3862(4) 0.0096(3) -0.0846(3) 0.043(3) Uani 1 1 d .
O177 O 0.3876(4) 0.0725(3) -0.1360(3) 0.033(3) Uani 1 1 d .
O178 O 0.5751(4) 0.0436(3) -0.1052(3) 0.033(3) Uani 1 1 d .
O179 O 0.4366(4) 0.0308(3) -0.1938(3) 0.029(2) Uani 1 1 d .
O180 O 0.4898(4) -0.0812(3) -0.1769(3) 0.041(3) Uani 1 1 d .
O181 O 0.5042(4) 0.3309(3) 0.1870(3) 0.032(2) Uani 1 1 d .
O182 O 0.2060(4) 0.1541(4) 0.3556(3) 0.038(3) Uani 1 1 d .
O183 O 0.2838(4) 0.3915(3) -0.4538(4) 0.042(3) Uani 1 1 d .
O184 O 0.1352(3) 0.3050(3) -0.4885(3) 0.033(3) Uani 1 1 d .
O185 O 0.3749(4) 0.3210(3) -0.5696(3) 0.039(3) Uani 1 1 d .
O186 O 0.3980(4) 0.1817(3) -0.5666(3) 0.037(3) Uani 1 1 d .
O187 O 0.1633(4) 0.1503(3) -0.4887(3) 0.035(3) Uani 1 1 d .
O188 O 0.2272(4) 0.1110(3) -0.4053(3) 0.032(2) Uani 1 1 d .
O189 O 0.3360(4) 0.0942(3) -0.4461(3) 0.035(3) Uani 1 1 d .
O190 O 0.2505(4) 0.0972(3) -0.2642(3) 0.036(3) Uani 1 1 d .
O191 O 0.4706(4) 0.0093(3) -0.3140(3) 0.030(2) Uani 1 1 d .
O192 O 0.5361(4) -0.0105(3) -0.1583(3) 0.035(3) Uani 1 1 d .
O193 O 0.5447(4) 0.0861(4) -0.0429(3) 0.041(3) Uani 1 1 d .
O194 O 0.3418(4) 0.1308(3) 0.0577(3) 0.035(3) Uani 1 1 d .
O195 O 0.4871(4) 0.2231(3) 0.0551(3) 0.029(2) Uani 1 1 d .
O196 O 0.1408(4) 0.1580(3) 0.0315(3) 0.037(3) Uani 1 1 d .
O197 O 0.1006(4) 0.1840(3) -0.0748(3) 0.039(3) Uani 1 1 d .
O198 O 0.2815(3) 0.2747(3) -0.3448(3) 0.027(2) Uani 1 1 d .
O199 O 0.4504(4) 0.2926(3) -0.2842(3) 0.036(3) Uani 1 1 d .
O200 O 0.5040(4) 0.2651(3) -0.3396(3) 0.030(2) Uani 1 1 d .
O201 O 0.5640(4) 0.1943(3) -0.2471(3) 0.031(2) Uani 1 1 d .
O202 O 0.4239(3) 0.1815(3) -0.2333(3) 0.024(2) Uani 1 1 d .
O203 O 0.5534(4) 0.1270(3) -0.3223(3) 0.035(3) Uani 1 1 d .
O204 O 0.3734(3) 0.2404(3) -0.3104(3) 0.028(2) Uani 1 1 d .
O205 O 0.1399(4) 0.2300(3) -0.3135(3) 0.031(2) Uani 1 1 d .
O206 O 0.3015(4) 0.4146(4) -0.1171(3) 0.042(3) Uani 1 1 d .
O207 O 0.3691(5) 0.5203(4) 0.0092(4) 0.051(3) Uani 1 1 d .
O208 O 0.5650(4) -0.0249(3) -0.2933(3) 0.036(3) Uani 1 1 d .
O209 O 0.3046(4) -0.0203(3) -0.2542(4) 0.042(3) Uani 1 1 d .
O210 O 0.4021(4) 0.1034(3) -0.0550(3) 0.037(3) Uani 1 1 d .
O230 O 0.1058(5) 0.3573(4) 0.1093(4) 0.062(4) Uani 1 1 d .
O231 O 0.0949(5) 0.2975(4) 0.0494(4) 0.065(4) Uani 1 1 d .
O232 O 0.0647(5) 0.2348(4) 0.0953(5) 0.064(4) Uani 1 1 d .
O233 O 0.2567(6) -0.0832(4) -0.2995(4) 0.072(5) Uani 1 1 d .
O234 O 0.1820(5) 0.0185(4) -0.4011(4) 0.058(4) Uani 1 1 d .
O235 O 0.4307(5) -0.1432(4) -0.1398(5) 0.072(4) Uani 1 1 d .
O236 O 0.5021(5) 0.2630(5) -0.4989(5) 0.084(5) Uani 1 1 d .
O237 O 0.5254(4) 0.1926(5) -0.5260(4) 0.084(6) Uani 1 1 d .
O238 O 0.5439(4) 0.3371(3) -0.3161(4) 0.039(3) Uani 1 1 d .
O239 O 0.4998(5) 0.2674(4) -0.1058(4) 0.059(4) Uani 1 1 d .
O240 O 0.5595(5) 0.5273(4) 0.0923(5) 0.069(4) Uani 1 1 d .
O241 O 0.0813(5) 0.1189(3) -0.2631(3) 0.052(3) Uani 1 1 d .
O242 O 0.1129(5) 0.1490(5) -0.3157(5) 0.076(5) Uani 1 1 d .
O243 O 0.0888(4) 0.2984(3) -0.4145(3) 0.037(3) Uani 1 1 d .
O244 O 0.1817(5) 0.3858(4) -0.2708(5) 0.064(4) Uani 1 1 d .
O245 O 0.5299(4) 0.1893(3) -0.0318(3) 0.040(3) Uani 1 1 d .
O250 O 0.2673(6) 0.1223(4) 0.4310(4) 0.068(4) Uani 1 1 d .
O251 O 0.3559(6) 0.0105(4) 0.3441(6) 0.086(6) Uani 1 1 d .
O252 O 0.3345(5) -0.0574(5) 0.2424(5) 0.076(5) Uani 1 1 d .
O253 O 0.3988(7) 0.0345(4) -0.4658(5) 0.084(5) Uani 1 1 d .
O254 O 0.6977(5) 0.2220(4) -0.1901(3) 0.057(4) Uani 1 1 d .
O255 O 0.4156(8) -0.0749(5) -0.3025(5) 0.113(7) Uani 1 1 d .
O256 O 0.6089(6) 0.2122(5) -0.1063(5) 0.081(5) Uani 1 1 d .
O257 O 0.3954(8) -0.0422(7) -0.0220(7) 0.122(7) Uiso 1 1 d .
O258 O 0.4141(5) 0.1503(4) 0.0184(5) 0.069(4) Uani 1 1 d .
O259 O 0.1475(7) 0.0901(7) -0.1868(7) 0.132(8) Uani 1 1 d .
O260 O 0.2358(7) 0.3366(5) -0.1741(4) 0.084(5) Uani 1 1 d .
O261 O 0.0655(9) -0.0338(7) 0.1850(7) 0.044(6) Uani 0.50 1 d P
O262 O 0.1588(4) 0.3337(5) 0.2381(4) 0.077(5) Uani 1 1 d .
O263 O 0.4130(7) 0.3481(7) 0.2519(5) 0.109(7) Uani 1 1 d .
O264 O 0.0796(5) 0.2112(6) -0.5412(4) 0.091(6) Uani 1 1 d .
O270 O 0.4852(8) 0.1442(9) -0.5879(8) 0.061(8) Uani 0.50 1 d P
O271 O 0.2968(7) -0.0341(5) -0.4088(7) 0.120(8) Uani 1 1 d .
O272 O 0.2580(9) -0.0140(11) -0.1639(8) 0.201(15) Uani 1 1 d .
O273 O 0.3815(10) 0.4621(7) -0.1705(7) 0.149(9) Uani 1 1 d .
O274 O 0.1567(10) 0.4191(8) -0.3514(8) 0.062(7) Uiso 0.50 1 d P
O275 O 0.1439(9) 0.3954(6) -0.4698(5) 0.092(7) Uani 0.80 1 d P
O276 O 0.5564(9) 0.3934(8) -0.3823(8) 0.053(7) Uiso 0.50 1 d P
O277 O 0.3705(10) 0.3867(6) -0.1876(7) 0.083(8) Uani 0.70 1 d P
O278 O 0.0034(10) 0.3139(8) -0.1552(8) 0.116(11) Uani 0.70 1 d P
O279 O -0.0388(7) 0.2356(6) -0.0914(6) 0.098(6) Uiso 1 1 d .
O280 O 0.0919(8) 0.2644(7) -0.0718(7) 0.074(6) Uiso 0.70 1 d P
O281 O 0.0488(10) 0.3692(8) -0.0301(8) 0.055(7) Uiso 0.50 1 d P
O282 O 0.0363(8) 0.1621(6) -0.0098(7) 0.121(7) Uiso 1 1 d .
O283 O 0.0858(7) 0.2215(6) 0.0020(6) 0.076(6) Uiso 0.80 1 d P
O284 O 0.1108(11) 0.0388(9) 0.1133(9) 0.067(8) Uiso 0.50 1 d P
O285 O 0.3479(10) 0.3356(8) 0.3340(8) 0.059(7) Uiso 0.50 1 d P
O286 O 0.4610(8) 0.5517(7) 0.1024(7) 0.078(6) Uiso 0.70 1 d P
O287 O 0.3048(13) 0.4988(10) 0.1100(11) 0.082(10) Uiso 0.50 1 d P
O288 O 0.5172(9) 0.1327(7) 0.0300(8) 0.050(6) Uiso 0.50 1 d P
O291 O 0.2424(9) 0.0417(8) 0.3139(8) 0.052(6) Uiso 0.50 1 d P
O292 O 0.4013(8) 0.0866(7) 0.4647(7) 0.075(6) Uiso 0.70 1 d P
O293 O 0.1172(9) 0.1842(7) 0.3841(7) 0.049(6) Uiso 0.50 1 d P
O294 O 0.4877(9) 0.3144(7) -0.1796(7) 0.083(7) Uiso 0.70 1 d P
O295 O 0.1124(10) 0.3295(8) -0.1879(8) 0.075(7) Uiso 0.60 1 d P
O296 O 0.2667(10) 0.0233(8) -0.4931(8) 0.058(7) Uiso 0.50 1 d P
O297 O 0.4865(10) -0.0883(8) -0.3543(8) 0.062(7) Uiso 0.50 1 d P
O298 O 0.4746(12) -0.0243(9) -0.3930(10) 0.078(9) Uiso 0.50 1 d P
O299 O 0.3617(12) 0.4952(10) 0.1950(10) 0.083(10) Uiso 0.50 1 d P
O300 O 0.0607(9) 0.1200(7) 0.3534(8) 0.087(7) Uiso 0.70 1 d P
O301 O 0.4618(14) 0.3821(12) -0.2962(12) 0.075(11) Uiso 0.40 1 d P
O302 O 0.3362(13) 0.4186(10) -0.3582(11) 0.089(10) Uiso 0.50 1 d P
O303 O 0.4314(10) 0.0438(8) 0.0720(8) 0.061(7) Uiso 0.50 1 d P
O304 O 0.2703(13) 0.0490(11) -0.1216(11) 0.096(11) Uiso 0.50 1 d P
O305 O 0.4300(11) -0.0460(9) 0.3781(10) 0.075(9) Uiso 0.50 1 d P
O306 O 0.1559(11) 0.3732(9) -0.5512(9) 0.072(8) Uiso 0.50 1 d P
O307 O 0.2351(15) 0.4285(12) -0.3872(12) 0.077(11) Uiso 0.40 1 d P
O308 O 0.2195(14) -0.0207(11) 0.1835(11) 0.070(10) Uiso 0.40 1 d P
O309 O 0.1867(11) 0.3603(9) -0.0643(9) 0.073(9) Uiso 0.50 1 d P
O310 O 0.5190(12) -0.0815(10) 0.4186(10) 0.079(9) Uiso 0.50 1 d P
O311 O 0.3077(10) 0.0699(8) -0.0523(9) 0.063(8) Uiso 0.50 1 d P
O312 O 0.3577(15) -0.0741(12) 0.3325(13) 0.082(12) Uiso 0.40 1 d P
O313 O 0.5537(11) 0.3088(9) -0.2284(10) 0.075(9) Uiso 0.50 1 d P
O314 O 0.2880(13) 0.0475(10) 0.3944(11) 0.091(10) Uiso 0.50 1 d P
O315 O 0.2999(16) 0.4061(13) -0.2646(13) 0.091(13) Uiso 0.40 1 d P
O316 O 0.1026(11) 0.0535(9) -0.3675(9) 0.070(8) Uiso 0.50 1 d P
O317 O 0.4660(12) 0.0480(10) 0.0006(10) 0.083(10) Uiso 0.50 1 d P
O318 O 0.3233(15) 0.0093(12) 0.0398(12) 0.111(13) Uiso 0.50 1 d P
O319 O 0.3981(14) 0.4061(12) -0.5918(12) 0.076(11) Uiso 0.40 1 d P
O320 O 0.1067(8) 0.1235(7) -0.3455(7) 0.056(6) Uiso 0.60 1 d P
O701 O 0.3518(11) -0.0407(9) 0.3695(9) 0.049(8) Uiso 0.40 1 d P
O702 O 0.2674(11) 0.0407(9) -0.0250(9) 0.047(7) Uiso 0.40 1 d P
O703 O 0.2681(12) -0.0338(10) 0.1632(10) 0.053(8) Uiso 0.40 1 d P
O704 O 0.2708(14) -0.1190(11) 0.2151(12) 0.074(11) Uiso 0.40 1 d P
O705 O 0.1045(9) 0.1994(7) 0.0578(7) 0.044(6) Uiso 0.50 1 d P
O706 O 0.2235(16) 0.4493(13) 0.1319(13) 0.089(13) Uiso 0.40 1 d P
O707 O 0.0888(14) 0.1201(11) 0.2797(12) 0.073(11) Uiso 0.40 1 d P
O708 O 0.3838(14) -0.0340(11) -0.4442(11) 0.069(10) Uiso 0.40 1 d P
O711 O 0.4713(16) 0.3898(13) -0.1995(13) 0.089(13) Uiso 0.40 1 d P
O712 O 0.3985(11) 0.5973(9) 0.0476(9) 0.049(8) Uiso 0.40 1 d P
O713 O 0.2229(13) 0.3488(11) -0.5792(11) 0.067(10) Uiso 0.40 1 d P
O714 O 0.1826(16) 0.0499(13) -0.0847(14) 0.092(13) Uiso 0.40 1 d P
O715 O 0.3778(19) 0.4499(16) 0.2276(16) 0.078(15) Uiso 0.30 1 d P
O716 O 0.2823(18) 0.4796(15) 0.1227(15) 0.099(14) Uiso 0.40 1 d P
O718 O 0.3065(16) 0.4079(13) -0.5631(14) 0.092(13) Uiso 0.40 1 d P
O719 O 0.133(2) -0.0627(16) 0.1706(16) 0.079(15) Uiso 0.30 1 d P
O720 O 0.2694(14) -0.0136(12) 0.0725(12) 0.075(11) Uiso 0.40 1 d P
O721 O 0.0247(15) 0.0614(12) -0.2650(13) 0.083(12) Uiso 0.40 1 d P
O722 O 0.3355(14) 0.0716(12) -0.0014(12) 0.076(11) Uiso 0.40 1 d P
O723 O 0.4684(18) 0.3474(15) -0.6039(15) 0.069(13) Uiso 0.30 1 d P
O724 O 0.413(3) 0.424(2) -0.409(2) 0.07(2) Uiso 0.20 1 d P
O501 O 0.017(2) 0.0160(19) 0.1826(19) 0.051(16) Uiso 0.20 1 d P

loop_
_atom_site_aniso_label
_atom_site_aniso_U_11
_atom_site_aniso_U_22
_atom_site_aniso_U_33
_atom_site_aniso_U_23
_atom_site_aniso_U_13
_atom_site_aniso_U_12
W1 0.0223(3) 0.0257(3) 0.0159(2) 0.0022(2) 0.0066(2) 0.0003(2)
W2 0.0180(3) 0.0275(3) 0.0154(2) 0.0008(2) 0.0052(2) 0.0012(2)
W3 0.0183(3) 0.0309(4) 0.0160(2) 0.0013(2) 0.0058(2) 0.0025(2)
W4 0.0208(3) 0.0321(4) 0.0182(3) 0.0032(2) 0.0076(2) 0.0032(2)
W5 0.0241(3) 0.0281(4) 0.0212(3) 0.0005(2) 0.0085(2) 0.0035(3)
W6 0.0183(3) 0.0326(4) 0.0186(3) 0.0020(2) 0.0054(2) 0.0032(2)
W7 0.0189(3) 0.0358(4) 0.0192(3) 0.0014(2) 0.0061(2) 0.0005(3)
W8 0.0231(3) 0.0338(4) 0.0191(3) 0.0022(2) 0.0061(2) -0.0004(3)
W9 0.0187(3) 0.0282(3) 0.0155(2) 0.0008(2) 0.0059(2) 0.0026(2)
W10 0.0196(3) 0.0372(4) 0.0197(3) 0.0024(3) 0.0061(2) -0.0015(3)
W11 0.0234(3) 0.0295(4) 0.0206(3) -0.0002(2) 0.0068(2) -0.0019(3)
W12 0.0215(3) 0.0291(4) 0.0211(3) 0.0038(2) 0.0084(2) 0.0038(2)
W13 0.0192(3) 0.0296(4) 0.0206(3) 0.0024(2) 0.0048(2) -0.0016(2)
W14 0.0201(3) 0.0258(3) 0.0205(3) 0.0031(2) 0.0067(2) 0.0017(2)
W15 0.0208(3) 0.0269(3) 0.0212(3) 0.0048(2) 0.0067(2) 0.0020(2)
W16 0.0222(3) 0.0330(4) 0.0222(3) 0.0039(3) 0.0072(2) 0.0034(3)
W17 0.0205(3) 0.0260(3) 0.0161(2) 0.0019(2) 0.0065(2) 0.0008(2)
W18 0.0236(3) 0.0356(4) 0.0230(3) 0.0057(3) 0.0105(2) 0.0040(3)
W19 0.0213(3) 0.0461(4) 0.0191(3) 0.0041(3) 0.0043(2) 0.0051(3)
W20 0.0235(3) 0.0351(4) 0.0251(3) 0.0072(3) 0.0075(2) -0.0013(3)
W21 0.0214(3) 0.0453(4) 0.0173(3) -0.0018(3) 0.0033(2) -0.0019(3)
W22 0.0246(3) 0.0289(4) 0.0161(2) 0.0012(2) 0.0061(2) -0.0019(2)
W23 0.0251(3) 0.0342(4) 0.0181(3) 0.0035(2) 0.0073(2) 0.0062(3)
W24 0.0229(3) 0.0268(4) 0.0300(3) 0.0050(3) 0.0102(2) 0.0005(3)
W25 0.0262(3) 0.0308(4) 0.0185(3) 0.0009(2) 0.0078(2) 0.0031(3)
W26 0.0275(3) 0.0263(4) 0.0247(3) -0.0006(2) 0.0071(2) 0.0000(3)
W27 0.0195(3) 0.0281(3) 0.0183(3) 0.0011(2) 0.0040(2) 0.0009(2)
W28 0.0278(3) 0.0305(4) 0.0291(3) 0.0059(3) 0.0135(2) 0.0005(3)
W29 0.0297(3) 0.0414(4) 0.0221(3) 0.0076(3) 0.0121(2) 0.0031(3)
W30 0.0353(3) 0.0296(4) 0.0282(3) 0.0023(3) 0.0128(3) 0.0099(3)
W31 0.0269(3) 0.0297(4) 0.0241(3) 0.0076(3) 0.0086(2) 0.0032(3)
W32 0.0293(3) 0.0269(4) 0.0277(3) -0.0009(3) 0.0127(2) 0.0016(3)
W33 0.0277(3) 0.0359(4) 0.0269(3) 0.0080(3) 0.0105(2) 0.0041(3)
W34 0.0199(5) 0.0327(11) 0.0163(8) 0.0014(8) 0.0069(5) 0.0019(6)
W34' 0.020(2) 0.039(6) 0.013(3) 0.002(4) 0.006(2) 0.003(3)
W35' 0.023(3) 0.032(5) 0.015(2) 0.002(2) 0.009(2) -0.001(3)
W35 0.0226(8) 0.0302(9) 0.0161(6) 0.0014(6) 0.0067(5) 0.0018(7)
W36 0.0299(3) 0.0357(4) 0.0287(3) 0.0072(3) 0.0089(2) 0.0113(3)
W37 0.0224(3) 0.0346(4) 0.0238(3) 0.0094(3) 0.0074(2) 0.0040(3)
W38 0.0307(3) 0.0285(4) 0.0236(3) 0.0049(3) 0.0074(2) -0.0014(3)
W39 0.0247(3) 0.0341(4) 0.0262(3) 0.0065(3) 0.0098(2) 0.0000(3)
W40 0.0418(4) 0.0282(4) 0.0320(3) 0.0058(3) 0.0125(3) 0.0058(3)
W41 0.0176(3) 0.0406(4) 0.0192(3) 0.0036(3) 0.0053(2) 0.0017(3)
W42 0.0287(3) 0.0278(4) 0.0250(3) -0.0034(3) 0.0073(2) 0.0023(3)
W43 0.0255(3) 0.0298(4) 0.0196(3) 0.0041(2) 0.0093(2) 0.0021(3)
W44 0.0203(3) 0.0323(4) 0.0176(3) -0.0018(2) 0.0052(2) -0.0027(2)
W45 0.0333(3) 0.0385(4) 0.0167(3) 0.0017(3) 0.0083(2) 0.0011(3)
W46 0.0218(3) 0.0334(4) 0.0228(3) 0.0025(3) 0.0034(2) 0.0044(3)
W47 0.0397(4) 0.0327(4) 0.0306(3) 0.0071(3) 0.0149(3) 0.0041(3)
W48 0.0392(4) 0.0254(4) 0.0337(3) -0.0024(3) 0.0142(3) -0.0027(3)
W49 0.0233(3) 0.0340(4) 0.0182(3) -0.0022(2) 0.0069(2) -0.0010(3)
W50 0.0254(3) 0.0427(4) 0.0171(3) 0.0016(3) 0.0079(2) 0.0034(3)
W51 0.0320(3) 0.0265(4) 0.0363(3) 0.0050(3) 0.0143(3) -0.0013(3)
W52 0.0250(3) 0.0526(5) 0.0166(3) 0.0027(3) 0.0050(2) 0.0046(3)
W53 0.0280(3) 0.0431(4) 0.0226(3) 0.0095(3) 0.0106(2) 0.0049(3)
W54 0.0285(3) 0.0417(4) 0.0206(3) 0.0051(3) 0.0060(2) 0.0102(3)
W55 0.0296(3) 0.0382(4) 0.0199(3) 0.0083(3) 0.0073(2) 0.0029(3)
W56 0.0356(4) 0.0287(4) 0.0354(3) 0.0044(3) 0.0083(3) -0.0033(3)
W57 0.0313(3) 0.0297(4) 0.0290(3) 0.0089(3) 0.0114(3) 0.0073(3)
W58 0.0369(4) 0.0249(4) 0.0394(4) 0.0073(3) 0.0180(3) 0.0065(3)
W59 0.0286(3) 0.0303(4) 0.0348(3) 0.0088(3) 0.0149(3) 0.0090(3)
W60 0.0270(9) 0.0287(12) 0.0221(5) 0.0030(5) 0.0054(5) -0.0025(9)
Se1 0.0249(7) 0.0269(8) 0.0198(6) 0.0010(6) 0.0073(5) 0.0026(6)
Se2 0.0180(7) 0.0345(9) 0.0176(6) 0.0025(6) 0.0046(5) -0.0002(6)
Se3 0.0206(7) 0.0287(9) 0.0191(6) 0.0041(6) 0.0077(5) 0.0020(6)
Se4 0.0235(7) 0.0241(8) 0.0243(7) 0.0029(6) 0.0089(5) 0.0022(6)
K1 0.0256(16) 0.0305(19) 0.0236(15) 0.0046(13) 0.0082(12) 0.0035(14)
K2 0.0238(16) 0.032(2) 0.0232(15) 0.0021(14) 0.0049(12) -0.0023(14)
K3 0.041(2) 0.048(2) 0.0268(16) 0.0029(16) 0.0102(14) 0.0092(17)
K4 0.040(2) 0.041(2) 0.0259(16) -0.0046(15) 0.0094(14) -0.0008(16)
K5 0.041(2) 0.045(2) 0.0356(19) -0.0030(17) 0.0076(15) -0.0053(18)
K6 0.048(2) 0.060(3) 0.041(2) -0.0007(19) 0.0178(17) -0.004(2)
K7 0.0288(17) 0.040(2) 0.0298(16) 0.0009(15) 0.0070(13) -0.0044(15)
K8 0.0267(17) 0.040(2) 0.0296(16) -0.0017(15) 0.0092(13) -0.0012(15)
K9 0.0339(18) 0.042(2) 0.0220(15) -0.0023(15) 0.0073(13) -0.0087(16)
K10 0.043(2) 0.038(2) 0.0398(19) 0.0020(17) 0.0127(16) 0.0034(17)
K12 0.036(2) 0.052(3) 0.065(3) 0.001(2) 0.0175(19) -0.0054(19)
K13 0.024(2) 0.033(3) 0.101(4) 0.028(3) -0.001(2) 0.002(2)
K14 0.064(5) 0.056(5) 0.087(5) 0.025(4) 0.057(4) 0.024(4)
K15 0.086(4) 0.108(6) 0.124(5) -0.013(4) 0.023(4) -0.003(4)
K16 0.047(5) 0.076(7) 0.032(4) -0.011(4) 0.010(3) -0.042(4)
K17 0.042(5) 0.103(8) 0.039(4) 0.017(5) 0.022(3) -0.007(5)
K19 0.079(6) 0.038(5) 0.039(4) -0.002(4) -0.032(4) -0.027(4)
K20 0.098(8) 0.068(7) 0.062(6) -0.019(5) 0.031(5) -0.018(6)
K21 0.075(7) 0.088(8) 0.058(6) -0.010(5) 0.014(5) 0.009(6)
K22 0.101(8) 0.075(8) 0.049(5) 0.004(5) 0.016(5) 0.006(6)
O1 0.010(4) 0.037(6) 0.019(4) 0.006(4) 0.006(3) 0.004(4)
O2 0.024(5) 0.030(6) 0.018(4) -0.002(4) 0.006(4) -0.002(4)
O3 0.022(5) 0.032(6) 0.018(4) -0.001(4) 0.005(4) 0.008(4)
O4 0.023(5) 0.039(7) 0.013(4) -0.006(4) 0.002(4) 0.000(4)
O5 0.026(5) 0.042(7) 0.013(4) -0.001(4) -0.001(4) -0.004(5)
O6 0.028(6) 0.048(8) 0.028(5) 0.011(5) 0.014(4) 0.004(5)
O7 0.024(5) 0.038(7) 0.021(5) 0.008(4) 0.004(4) -0.003(5)
O8 0.023(5) 0.041(7) 0.024(5) 0.006(5) 0.001(4) 0.004(5)
O9 0.029(5) 0.036(7) 0.018(5) 0.011(4) 0.009(4) 0.008(5)
O10 0.032(6) 0.036(7) 0.022(5) 0.010(5) 0.005(4) 0.001(5)
O11 0.023(5) 0.032(6) 0.028(5) 0.002(5) 0.008(4) 0.002(4)
O12 0.023(5) 0.035(7) 0.021(5) 0.006(4) 0.009(4) 0.001(4)
O13 0.024(5) 0.031(6) 0.020(5) 0.005(4) 0.003(4) 0.008(4)
O14 0.040(6) 0.034(7) 0.017(5) 0.000(4) 0.007(4) 0.006(5)
O15 0.023(5) 0.033(6) 0.020(5) 0.001(4) 0.005(4) 0.005(4)
O16 0.021(5) 0.035(6) 0.018(5) 0.005(4) 0.007(4) 0.006(4)
O17 0.022(5) 0.029(6) 0.021(5) -0.004(4) 0.009(4) -0.004(4)
O18 0.029(6) 0.018(6) 0.054(7) -0.004(5) 0.009(5) -0.002(5)
O19 0.030(6) 0.034(7) 0.027(5) 0.003(5) 0.006(4) -0.003(5)
O20 0.028(5) 0.029(6) 0.031(5) -0.001(5) 0.015(4) 0.003(5)
O21 0.021(5) 0.034(6) 0.014(4) -0.001(4) 0.009(4) 0.000(4)
O22 0.023(5) 0.031(6) 0.019(5) 0.000(4) -0.004(4) -0.003(4)
O23 0.025(5) 0.038(7) 0.022(5) -0.005(4) 0.011(4) 0.002(5)
O24 0.031(5) 0.034(7) 0.018(5) 0.001(4) 0.009(4) 0.003(5)
O25 0.022(5) 0.038(7) 0.014(4) -0.002(4) 0.004(4) 0.000(4)
O26 0.021(5) 0.030(6) 0.024(5) 0.002(4) 0.002(4) 0.004(4)
O27 0.024(5) 0.031(6) 0.018(4) -0.005(4) 0.007(4) -0.001(4)
O28 0.026(5) 0.032(6) 0.018(4) 0.010(4) 0.009(4) 0.009(4)
O29 0.026(5) 0.021(6) 0.025(5) 0.003(4) 0.008(4) 0.002(4)
O30 0.023(5) 0.044(7) 0.027(5) 0.004(5) 0.000(4) -0.001(5)
O31 0.022(5) 0.027(6) 0.020(5) -0.001(4) -0.003(4) 0.004(4)
O32 0.022(5) 0.032(6) 0.016(4) 0.000(4) 0.006(4) -0.005(4)
O33 0.018(5) 0.028(6) 0.019(4) 0.002(4) 0.002(4) 0.001(4)
O34 0.026(5) 0.040(7) 0.020(5) 0.005(5) 0.009(4) 0.001(5)
O35 0.030(5) 0.028(6) 0.019(5) -0.001(4) 0.009(4) -0.001(4)
O36 0.038(6) 0.034(7) 0.038(6) 0.016(5) 0.022(5) 0.003(5)
O37 0.025(5) 0.022(6) 0.021(5) 0.000(4) 0.005(4) -0.004(4)
O38 0.036(6) 0.036(7) 0.018(5) 0.005(4) 0.010(4) 0.002(5)
O39 0.024(5) 0.042(7) 0.015(4) 0.005(4) 0.007(4) 0.007(5)
O40 0.021(5) 0.035(6) 0.017(4) -0.001(4) 0.001(4) 0.008(4)
O41 0.022(5) 0.038(7) 0.020(5) 0.002(4) 0.005(4) 0.002(4)
O42 0.027(5) 0.031(6) 0.029(5) 0.011(5) 0.007(4) 0.004(5)
O43 0.028(5) 0.023(6) 0.024(5) 0.000(4) 0.014(4) 0.002(4)
O44 0.031(6) 0.027(6) 0.038(6) 0.008(5) 0.011(5) 0.006(5)
O45 0.027(5) 0.029(6) 0.020(5) 0.001(4) 0.009(4) 0.003(4)
O46 0.023(5) 0.043(7) 0.032(5) 0.003(5) 0.017(4) -0.001(5)
O47 0.028(5) 0.032(6) 0.016(4) 0.004(4) 0.007(4) -0.001(5)
O48 0.026(5) 0.039(7) 0.023(5) 0.009(5) 0.011(4) 0.010(5)
O49 0.031(5) 0.032(6) 0.022(5) 0.016(4) 0.008(4) 0.006(5)
O50 0.036(6) 0.040(7) 0.023(5) 0.007(5) 0.010(4) 0.001(5)
O51 0.025(5) 0.026(6) 0.022(5) 0.005(4) 0.012(4) 0.003(4)
O52 0.033(5) 0.025(6) 0.016(4) 0.004(4) 0.013(4) 0.007(4)
O53 0.025(5) 0.033(7) 0.025(5) 0.003(5) 0.005(4) 0.005(5)
O54 0.028(5) 0.024(6) 0.038(6) -0.001(5) 0.016(4) 0.007(4)
O55 0.027(5) 0.021(6) 0.029(5) 0.005(4) 0.009(4) -0.002(4)
O56 0.030(5) 0.031(6) 0.020(5) 0.003(4) 0.013(4) 0.000(5)
O57 0.020(5) 0.037(7) 0.028(5) 0.007(5) 0.006(4) 0.006(5)
O58 0.027(5) 0.039(7) 0.023(5) 0.005(5) 0.008(4) -0.001(5)
O59 0.032(6) 0.045(8) 0.036(6) 0.008(5) 0.007(5) 0.003(5)
O60 0.025(5) 0.037(7) 0.017(4) 0.003(4) 0.003(4) -0.003(5)
O61 0.035(6) 0.042(8) 0.034(6) 0.006(5) 0.001(5) -0.013(5)
O62 0.025(5) 0.042(7) 0.019(5) 0.004(5) 0.004(4) -0.010(5)
O63 0.024(5) 0.027(6) 0.024(5) 0.000(4) 0.003(4) -0.002(4)
O64 0.024(5) 0.054(8) 0.015(5) -0.005(5) 0.006(4) -0.002(5)
O65 0.024(5) 0.026(6) 0.014(4) -0.004(4) 0.003(4) 0.000(4)
O66 0.034(6) 0.051(8) 0.023(5) -0.003(5) 0.003(4) -0.008(5)
O67 0.044(6) 0.036(7) 0.028(5) 0.010(5) 0.004(5) -0.006(5)
O68 0.031(6) 0.034(7) 0.027(5) 0.004(5) 0.012(4) 0.004(5)
O69 0.031(6) 0.037(7) 0.025(5) 0.006(5) 0.012(4) 0.004(5)
O70 0.025(5) 0.040(7) 0.023(5) 0.012(5) 0.011(4) 0.004(5)
O71 0.037(6) 0.041(7) 0.012(4) 0.008(4) 0.006(4) -0.001(5)
O72 0.026(5) 0.035(7) 0.027(5) 0.002(5) 0.007(4) -0.001(5)
O73 0.031(6) 0.039(7) 0.019(5) 0.002(4) 0.005(4) 0.001(5)
O74 0.033(6) 0.042(7) 0.028(5) 0.001(5) 0.009(4) -0.005(5)
O75 0.024(5) 0.040(7) 0.017(4) -0.002(4) 0.013(4) 0.002(5)
O76 0.025(5) 0.041(7) 0.025(5) 0.005(5) 0.009(4) 0.009(5)
O77 0.022(5) 0.037(7) 0.026(5) 0.006(5) 0.012(4) 0.004(5)
O78 0.042(6) 0.042(7) 0.027(5) 0.014(5) 0.014(5) -0.003(5)
O79 0.034(6) 0.033(7) 0.021(5) -0.001(4) 0.011(4) 0.004(5)
O80 0.027(5) 0.050(8) 0.022(5) 0.014(5) 0.006(4) 0.007(5)
O81 0.031(6) 0.046(8) 0.023(5) -0.002(5) 0.006(4) -0.007(5)
O82 0.031(6) 0.035(7) 0.019(5) 0.003(4) 0.003(4) 0.005(5)
O83 0.031(6) 0.042(7) 0.026(5) -0.004(5) 0.007(4) 0.000(5)
O84 0.028(6) 0.044(7) 0.033(6) 0.011(5) 0.009(4) 0.010(5)
O85 0.021(5) 0.038(7) 0.029(5) 0.006(5) 0.008(4) 0.006(5)
O86 0.034(6) 0.032(7) 0.023(5) 0.006(5) 0.009(4) 0.000(5)
O87 0.030(6) 0.042(7) 0.038(6) 0.009(5) 0.011(5) -0.010(5)
O88 0.026(5) 0.037(7) 0.020(5) 0.007(4) 0.011(4) 0.000(5)
O89 0.022(5) 0.032(6) 0.027(5) -0.003(5) -0.001(4) -0.002(4)
O90 0.026(5) 0.039(7) 0.023(5) -0.001(5) 0.005(4) -0.007(5)
O91 0.029(6) 0.054(8) 0.015(5) 0.004(5) 0.002(4) 0.011(5)
O92 0.028(5) 0.038(7) 0.019(5) 0.003(4) 0.006(4) 0.004(5)
O93 0.028(5) 0.037(7) 0.015(4) 0.002(4) 0.006(4) 0.002(5)
O94 0.019(5) 0.039(7) 0.017(4) -0.006(4) 0.006(4) -0.005(4)
O95 0.024(5) 0.040(7) 0.020(5) -0.004(5) 0.000(4) -0.003(5)
O96 0.021(5) 0.054(8) 0.022(5) 0.005(5) 0.012(4) 0.013(5)
O97 0.016(5) 0.052(8) 0.026(5) 0.005(5) 0.003(4) -0.001(5)
O98 0.031(6) 0.037(7) 0.029(5) -0.003(5) 0.004(4) 0.002(5)
O99 0.023(5) 0.043(7) 0.026(5) 0.007(5) 0.008(4) -0.007(5)
O100 0.044(6) 0.039(7) 0.024(5) 0.000(5) 0.007(5) -0.014(5)
O101 0.032(6) 0.033(7) 0.030(5) 0.004(5) 0.007(4) -0.003(5)
O102 0.045(7) 0.022(6) 0.036(6) -0.002(5) 0.013(5) 0.004(5)
O103 0.032(6) 0.051(8) 0.029(5) -0.002(5) 0.007(4) -0.007(5)
O104 0.045(6) 0.035(7) 0.020(5) 0.002(5) 0.003(4) 0.016(5)
O105 0.043(6) 0.044(8) 0.028(5) 0.016(5) 0.011(5) 0.017(5)
O106 0.035(6) 0.038(7) 0.030(5) 0.003(5) 0.014(4) 0.012(5)
O107 0.032(6) 0.033(7) 0.022(5) -0.006(4) 0.007(4) -0.004(5)
O108 0.038(6) 0.028(6) 0.019(5) 0.008(4) 0.012(4) 0.012(5)
O109 0.017(5) 0.032(6) 0.024(5) -0.003(4) 0.001(4) 0.001(4)
O110 0.027(5) 0.033(6) 0.020(5) -0.001(4) 0.011(4) -0.003(4)
O111 0.027(5) 0.034(7) 0.022(5) -0.001(4) 0.007(4) 0.004(5)
O112 0.030(6) 0.039(7) 0.019(5) 0.003(4) 0.006(4) 0.017(5)
O113 0.031(5) 0.026(6) 0.027(5) 0.005(4) 0.007(4) 0.011(5)
O114 0.040(6) 0.036(7) 0.024(5) 0.005(5) 0.010(4) 0.009(5)
O115 0.030(6) 0.037(7) 0.033(6) 0.001(5) 0.011(4) 0.006(5)
O116 0.030(6) 0.029(6) 0.030(5) -0.002(5) 0.004(4) 0.005(5)
O117 0.024(5) 0.035(7) 0.022(5) 0.009(4) 0.011(4) 0.009(5)
O118 0.023(5) 0.033(6) 0.021(5) -0.005(4) 0.007(4) -0.003(4)
O119 0.030(5) 0.043(7) 0.010(4) 0.005(4) 0.006(4) 0.002(5)
O120 0.020(5) 0.055(8) 0.025(5) 0.009(5) 0.010(4) 0.013(5)
O121 0.032(6) 0.034(7) 0.020(5) 0.006(4) 0.015(4) 0.001(5)
O122 0.029(6) 0.042(7) 0.032(5) 0.007(5) 0.011(4) 0.009(5)
O124 0.022(5) 0.026(6) 0.036(6) 0.009(5) 0.008(4) 0.005(4)
O125 0.029(5) 0.028(6) 0.017(4) 0.005(4) 0.006(4) 0.008(4)
O126 0.022(5) 0.041(7) 0.027(5) 0.005(5) 0.001(4) -0.001(5)
O127 0.027(5) 0.036(7) 0.036(6) 0.013(5) 0.019(4) 0.010(5)
O128 0.039(6) 0.034(7) 0.037(6) 0.008(6) 0.019(5) 0.006(5)
O129 0.051(7) 0.029(7) 0.036(6) -0.006(5) 0.020(5) 0.001(5)
O130 0.040(6) 0.036(7) 0.048(7) 0.011(5) 0.023(5) 0.007(5)
O131 0.037(6) 0.030(7) 0.030(5) -0.002(5) 0.011(4) 0.008(5)
O132 0.037(6) 0.026(6) 0.033(5) 0.005(5) 0.016(5) 0.004(5)
O133 0.050(7) 0.036(7) 0.044(7) 0.000(6) 0.011(5) -0.013(6)
O134 0.035(6) 0.013(5) 0.038(6) -0.008(4) 0.008(5) -0.003(4)
O135 0.047(7) 0.030(7) 0.038(6) 0.008(5) 0.014(5) -0.003(5)
O136 0.032(5) 0.027(6) 0.021(5) -0.003(4) 0.014(4) -0.002(5)
O137 0.024(5) 0.021(6) 0.029(5) 0.002(4) 0.005(4) 0.001(4)
O138 0.028(5) 0.024(6) 0.028(5) 0.008(4) 0.015(4) 0.002(4)
O139 0.019(5) 0.035(7) 0.023(5) 0.001(4) 0.001(4) 0.001(4)
O140 0.065(8) 0.040(8) 0.030(6) 0.003(5) 0.024(5) 0.015(6)
O141 0.030(5) 0.026(6) 0.026(5) -0.004(4) 0.008(4) -0.004(4)
O142 0.027(5) 0.026(6) 0.029(5) 0.004(4) 0.012(4) 0.003(4)
O143 0.022(5) 0.039(7) 0.024(5) 0.005(5) 0.010(4) 0.005(5)
O144 0.020(5) 0.034(6) 0.023(5) 0.003(4) 0.003(4) 0.001(4)
O145 0.022(5) 0.035(6) 0.020(5) 0.009(4) 0.002(4) -0.001(4)
O146 0.027(5) 0.024(6) 0.023(5) 0.002(4) 0.011(4) 0.005(4)
O147 0.023(5) 0.036(7) 0.031(5) 0.006(5) 0.007(4) -0.004(5)
O148 0.034(6) 0.038(7) 0.025(5) 0.010(5) 0.013(4) 0.005(5)
O149 0.020(5) 0.033(6) 0.023(5) 0.008(4) 0.007(4) 0.001(4)
O150 0.021(5) 0.043(7) 0.027(5) 0.007(5) 0.005(4) 0.001(5)
O151 0.025(5) 0.040(7) 0.039(6) 0.012(5) 0.013(4) 0.008(5)
O152 0.028(5) 0.038(7) 0.022(5) 0.010(4) 0.016(4) 0.006(5)
O153 0.029(5) 0.031(6) 0.018(5) 0.004(4) 0.011(4) 0.006(5)
O154 0.036(6) 0.044(8) 0.046(6) 0.010(6) 0.020(5) 0.018(5)
O155 0.024(5) 0.050(8) 0.026(5) 0.009(5) 0.010(4) 0.010(5)
O156 0.040(6) 0.056(8) 0.018(5) 0.003(5) 0.013(4) 0.001(6)
O157 0.030(5) 0.036(7) 0.024(5) -0.001(5) 0.013(4) -0.001(5)
O158 0.030(6) 0.037(7) 0.028(5) 0.002(5) 0.008(4) -0.001(5)
O159 0.033(6) 0.045(8) 0.035(6) 0.006(5) 0.012(5) 0.002(5)
O160 0.037(6) 0.036(7) 0.023(5) 0.004(5) 0.002(4) 0.004(5)
O161 0.030(5) 0.030(6) 0.023(5) 0.005(4) 0.005(4) -0.003(5)
O162 0.034(6) 0.023(6) 0.021(5) 0.004(4) 0.010(4) -0.002(4)
O163 0.032(6) 0.037(7) 0.037(6) 0.003(5) 0.021(5) 0.004(5)
O164 0.030(6) 0.032(7) 0.030(5) -0.008(5) 0.012(4) -0.005(5)
O165 0.023(5) 0.035(7) 0.036(6) 0.004(5) 0.008(4) -0.003(5)
O166 0.035(6) 0.021(6) 0.039(6) 0.015(5) 0.017(5) 0.006(5)
O167 0.031(6) 0.025(7) 0.041(6) 0.006(5) 0.008(5) 0.010(5)
O168 0.024(5) 0.039(7) 0.033(5) 0.011(5) 0.010(4) 0.001(5)
O169 0.030(5) 0.027(6) 0.023(5) 0.003(4) 0.011(4) 0.005(4)
O170 0.032(6) 0.039(7) 0.029(5) 0.009(5) 0.012(4) 0.000(5)
O171 0.037(6) 0.065(9) 0.019(5) 0.007(5) 0.009(4) 0.004(6)
O172 0.024(5) 0.046(7) 0.033(5) 0.010(5) 0.015(4) 0.017(5)
O173 0.035(6) 0.043(7) 0.024(5) -0.001(5) 0.011(4) -0.008(5)
O174 0.041(6) 0.037(7) 0.032(6) 0.000(5) 0.015(5) -0.001(5)
O175 0.031(6) 0.041(7) 0.021(5) -0.007(5) 0.012(4) -0.002(5)
O176 0.051(7) 0.043(8) 0.041(6) 0.017(6) 0.023(5) 0.006(6)
O177 0.030(6) 0.039(7) 0.032(5) 0.006(5) 0.013(4) 0.005(5)
O178 0.031(6) 0.040(7) 0.026(5) 0.004(5) 0.004(4) 0.005(5)
O179 0.036(6) 0.027(6) 0.025(5) 0.001(4) 0.012(4) 0.004(5)
O180 0.050(7) 0.035(7) 0.041(6) 0.001(5) 0.016(5) 0.003(6)
O181 0.038(6) 0.030(7) 0.025(5) -0.002(5) 0.003(4) -0.001(5)
O182 0.027(6) 0.065(9) 0.026(5) 0.011(5) 0.015(4) 0.003(5)
O183 0.036(6) 0.038(7) 0.051(7) 0.005(6) 0.011(5) 0.007(5)
O184 0.018(5) 0.057(8) 0.023(5) 0.003(5) 0.002(4) 0.002(5)
O185 0.037(6) 0.056(8) 0.027(5) 0.014(5) 0.012(5) 0.006(6)
O186 0.034(6) 0.065(9) 0.015(5) -0.002(5) 0.011(4) 0.003(6)
O187 0.023(5) 0.055(8) 0.031(5) -0.002(5) 0.009(4) -0.005(5)
O188 0.029(6) 0.045(7) 0.021(5) -0.002(5) 0.005(4) -0.005(5)
O189 0.028(6) 0.049(8) 0.027(5) -0.001(5) 0.006(4) 0.000(5)
O190 0.032(6) 0.040(7) 0.041(6) 0.000(5) 0.019(5) -0.004(5)
O191 0.043(6) 0.020(6) 0.032(5) 0.001(4) 0.017(5) 0.010(5)
O192 0.030(6) 0.040(7) 0.035(6) 0.012(5) 0.004(5) 0.008(5)
O193 0.037(6) 0.061(9) 0.026(5) 0.000(5) 0.008(5) 0.013(6)
O194 0.050(7) 0.035(7) 0.023(5) 0.001(5) 0.018(5) 0.008(5)
O195 0.033(6) 0.030(6) 0.026(5) 0.003(4) 0.011(4) 0.004(5)
O196 0.036(6) 0.049(8) 0.027(5) 0.016(5) 0.013(4) 0.013(5)
O197 0.029(6) 0.057(8) 0.034(6) 0.008(5) 0.013(5) 0.007(5)
O198 0.025(5) 0.036(7) 0.020(5) -0.001(4) 0.003(4) 0.003(5)
O199 0.035(6) 0.041(7) 0.030(5) -0.009(5) 0.001(4) -0.006(5)
O200 0.024(5) 0.039(7) 0.027(5) 0.016(5) 0.007(4) 0.003(5)
O201 0.025(5) 0.038(7) 0.031(5) 0.004(5) 0.007(4) 0.001(5)
O202 0.021(5) 0.037(7) 0.015(4) 0.003(4) 0.006(4) 0.005(4)
O203 0.033(6) 0.043(7) 0.034(6) 0.002(5) 0.017(5) 0.007(5)
O204 0.023(5) 0.042(7) 0.023(5) 0.001(5) 0.014(4) 0.001(5)
O205 0.036(6) 0.041(7) 0.019(5) 0.006(5) 0.010(4) 0.006(5)
O206 0.037(6) 0.059(9) 0.027(5) 0.014(5) 0.005(5) 0.015(6)
O207 0.055(8) 0.041(8) 0.065(8) 0.014(6) 0.029(6) 0.009(6)
O208 0.047(7) 0.033(7) 0.032(6) 0.000(5) 0.017(5) 0.014(5)
O209 0.041(7) 0.037(7) 0.048(7) 0.006(6) 0.007(5) -0.007(5)
O210 0.039(6) 0.051(8) 0.022(5) 0.009(5) 0.011(4) 0.003(5)
O230 0.054(8) 0.075(11) 0.067(9) 0.013(8) 0.035(7) 0.013(7)
O231 0.042(7) 0.094(12) 0.058(8) 0.021(8) 0.009(6) 0.036(7)
O232 0.051(8) 0.042(9) 0.108(12) -0.022(8) 0.037(8) -0.001(7)
O233 0.112(12) 0.056(10) 0.036(7) 0.008(7) -0.013(7) -0.024(9)
O234 0.070(9) 0.052(9) 0.051(8) -0.014(7) 0.010(6) -0.015(7)
O235 0.051(8) 0.063(11) 0.107(12) 0.020(9) 0.028(8) -0.002(7)
O236 0.059(9) 0.100(14) 0.108(12) 0.049(10) 0.054(9) 0.022(9)
O237 0.024(6) 0.173(18) 0.056(8) -0.073(10) 0.010(6) -0.020(8)
O238 0.013(5) 0.033(7) 0.066(8) -0.002(6) 0.000(5) -0.003(5)
O239 0.055(8) 0.067(10) 0.063(8) -0.022(7) 0.033(7) -0.014(7)
O240 0.067(9) 0.050(10) 0.085(10) -0.002(8) 0.008(8) 0.012(7)
O241 0.092(10) 0.034(8) 0.023(6) 0.007(5) -0.001(6) -0.013(7)
O242 0.037(8) 0.095(13) 0.108(12) -0.016(10) 0.042(8) -0.007(8)
O243 0.029(6) 0.045(8) 0.040(6) 0.005(5) 0.010(5) -0.002(5)
O244 0.058(9) 0.052(10) 0.084(10) -0.010(8) 0.021(7) -0.008(7)
O245 0.037(6) 0.046(8) 0.035(6) -0.004(5) 0.005(5) 0.005(5)
O250 0.083(10) 0.077(11) 0.041(7) 0.022(7) 0.007(7) -0.008(8)
O251 0.090(11) 0.060(10) 0.134(14) 0.068(10) 0.081(10) 0.037(9)
O252 0.060(9) 0.078(12) 0.103(12) 0.009(9) 0.046(9) 0.009(8)
O253 0.138(14) 0.047(9) 0.100(12) 0.004(8) 0.096(11) 0.022(9)
O254 0.071(9) 0.090(11) 0.014(5) 0.005(6) 0.021(5) -0.010(8)
O255 0.163(18) 0.079(13) 0.072(11) -0.007(10) -0.029(11) 0.054(13)
O256 0.067(10) 0.081(12) 0.079(10) 0.005(9) -0.022(8) -0.020(9)
O258 0.068(9) 0.066(10) 0.081(10) 0.046(8) 0.037(8) 0.032(8)
O259 0.087(14) 0.19(3) 0.122(17) -0.036(16) 0.037(12) -0.024(15)
O260 0.126(14) 0.077(12) 0.039(8) 0.002(8) -0.006(8) 0.032(10)
O261 0.053(14) 0.040(15) 0.044(13) -0.011(11) 0.023(11) -0.009(12)
O262 0.020(6) 0.170(18) 0.043(7) -0.001(9) 0.008(5) 0.001(8)
O263 0.087(13) 0.17(2) 0.073(11) -0.015(12) 0.025(9) 0.006(13)
O264 0.038(8) 0.174(19) 0.052(8) 0.025(10) -0.010(6) -0.030(10)
O270 0.021(12) 0.10(2) 0.058(16) -0.031(16) 0.002(11) 0.010(13)
O271 0.075(12) 0.071(13) 0.19(2) -0.028(13) -0.035(12) -0.015(10)
O272 0.102(17) 0.36(5) 0.17(2) -0.05(3) 0.091(17) -0.05(2)
O273 0.19(2) 0.14(2) 0.118(17) -0.010(16) 0.037(17) -0.052(19)
O275 0.16(2) 0.074(15) 0.032(9) 0.032(9) -0.002(11) 0.057(14)
O277 0.14(2) 0.044(13) 0.087(15) 0.031(12) 0.075(15) 0.029(14)
O278 0.12(2) 0.11(2) 0.080(16) -0.051(16) -0.069(15) 0.032(17)

loop_
_atom_type_symbol
_atom_type_description
_atom_type_scat_dispersion_real
_atom_type_scat_dispersion_imag
_atom_type_scat_source
W W -0.8490 6.8722 'International Tables Vol C Tables 4.2.6.8 and 6.1.1.4'
Se Se -0.0929 2.2259 'International Tables Vol C Tables 4.2.6.8 and 6.1.1.4'
K K 0.2009 0.2494 'International Tables Vol C Tables 4.2.6.8 and 6.1.1.4'
O O 0.0106 0.0060 'International Tables Vol C Tables 4.2.6.8 and 6.1.1.4'
H H 0.0000 0.0000 'International Tables Vol C Tables 4.2.6.8 and 6.1.1.4'

loop_
_geom_angle_atom_site_label_1
_geom_angle_atom_site_label_2
_geom_angle_atom_site_label_3
_geom_angle
_geom_angle_site_symmetry_1
_geom_angle_site_symmetry_3
O145 W1 O146 100.4(4) . .
O145 W1 O162 100.4(4) . .
O146 W1 O162 103.7(4) . .
O145 W1 O65 94.1(4) . .
O146 W1 O65 94.1(4) . .
O162 W1 O65 154.4(4) . .
O145 W1 O62 98.1(4) . .
O146 W1 O62 156.0(4) . .
O162 W1 O62 87.7(4) . .
O65 W1 O62 69.4(4) . .
O145 W1 O194 175.5(4) . .
O146 W1 O194 82.8(4) . .
O162 W1 O194 81.8(4) . .
O65 W1 O194 82.4(4) . .
O62 W1 O194 78.0(4) . .
O145 W1 K1 54.0(3) . .
O146 W1 K1 51.6(3) . .
O162 W1 K1 128.4(3) . .
O65 W1 K1 77.1(3) . .
O62 W1 K1 134.6(3) . .
O194 W1 K1 127.4(3) . .
O110 W2 O198 100.2(4) . .
O110 W2 O204 100.8(4) . .
O198 W2 O204 102.7(4) . .
O110 W2 O15 96.8(4) . .
O198 W2 O15 90.3(4) . .
O204 W2 O15 155.8(4) . .
O110 W2 O25 95.1(4) . .
O198 W2 O25 155.8(4) . .
O204 W2 O25 92.6(4) . .
O15 W2 O25 69.3(4) . .
O110 W2 O14 173.9(4) . .
O198 W2 O14 80.6(4) . .
O204 W2 O14 84.8(4) . .
O15 W2 O14 77.1(4) . .
O25 W2 O14 82.3(4) . .
O110 W2 K2 54.3(3) . .
O198 W2 K2 128.0(3) . .
O204 W2 K2 52.0(4) . .
O15 W2 K2 132.4(3) . .
O25 W2 K2 76.2(3) . .
O14 W2 K2 129.7(3) . .
O110 W2 K15 140.1(3) . .
O198 W2 K15 52.4(3) . .
O204 W2 K15 65.0(4) . .
O15 W2 K15 110.1(3) . .
O25 W2 K15 121.4(3) . .
O14 W2 K15 44.6(3) . .
K2 W2 K15 115.67(11) . .
O41 W3 O15 100.9(4) . .
O41 W3 O26 96.9(4) . .
O15 W3 O26 141.1(4) . .
O41 W3 O40 102.5(4) . .
O15 W3 O40 136.6(4) . .
O26 W3 O40 70.6(4) . .
O41 W3 O16 91.6(4) . .
O15 W3 O16 71.8(4) . .
O26 W3 O16 142.2(4) . .
O40 W3 O16 71.6(4) . .
O41 W3 O25 94.0(4) . .
O15 W3 O25 72.2(4) . .
O26 W3 O25 72.3(4) . .
O40 W3 O25 140.8(4) . .
O16 W3 O25 143.9(4) . .
O41 W3 O175 179.0(4) . .
O15 W3 O175 78.4(4) . .
O26 W3 O175 84.1(4) . .
O40 W3 O175 77.7(4) . .
O16 W3 O175 87.5(4) . .
O25 W3 O175 86.5(4) . .
O76 W4 O77 102.6(4) . .
O76 W4 O144 96.6(5) . .
O77 W4 O144 98.6(4) . .
O76 W4 O47 96.0(4) . .
O77 W4 O47 97.8(4) . .
O144 W4 O47 156.5(4) . .
O76 W4 O75 96.1(4) . .
O77 W4 O75 161.3(4) . .
O144 W4 O75 80.0(4) . .
O47 W4 O75 79.0(4) . .
O76 W4 O145 171.6(4) . .
O77 W4 O145 85.4(4) . .
O144 W4 O145 79.4(4) . .
O47 W4 O145 85.3(4) . .
O75 W4 O145 76.0(3) . .
O76 W4 K22 102.5(4) . .
O77 W4 K22 49.7(4) . .
O144 W4 K22 145.7(3) . .
O47 W4 K22 48.2(3) . .
O75 W4 K22 125.0(3) . .
O145 W4 K22 84.5(3) . .
O76 W4 K1 119.2(3) . .
O77 W4 K1 123.5(3) . .
O144 W4 K1 44.0(3) . .
O47 W4 K1 112.5(3) . .
O75 W4 K1 44.6(2) . .
O145 W4 K1 53.1(3) . .
K22 W4 K1 136.83(18) . .
O76 W4 K6 33.3(4) . .
O77 W4 K6 118.9(3) . .
O144 W4 K6 66.4(3) . .
O47 W4 K6 118.8(3) . .
O75 W4 K6 77.8(3) . .
O145 W4 K6 139.8(3) . .
K22 W4 K6 135.64(18) . .
K1 W4 K6 87.01(8) . .
O203 W5 O109 103.4(5) . .
O203 W5 O17 101.6(4) . .
O109 W5 O17 93.4(4) . .
O203 W5 O111 102.2(5) . .
O109 W5 O111 87.9(4) . .
O17 W5 O111 155.3(4) . .
O203 W5 O108 98.4(4) . .
O109 W5 O108 158.0(4) . .
O17 W5 O108 85.5(4) . .
O111 W5 O108 84.2(4) . .
O203 W5 O107 168.9(4) . .
O109 W5 O107 86.2(4) . .
O17 W5 O107 71.8(3) . .
O111 W5 O107 83.7(4) . .
O108 W5 O107 72.6(4) . .
O203 W5 K2 97.0(3) . .
O109 W5 K2 38.5(3) . .
O17 W5 K2 57.1(3) . .
O111 W5 K2 126.1(3) . .
O108 W5 K2 141.7(3) . .
O107 W5 K2 86.8(2) . .
O205 W6 O82 101.2(5) . .
O205 W6 O13 98.7(4) . .
O82 W6 O13 105.3(4) . .
O205 W6 O16 92.3(4) . .
O82 W6 O16 94.0(4) . .
O13 W6 O16 155.4(4) . .
O205 W6 O15 96.9(4) . .
O82 W6 O15 155.5(4) . .
O13 W6 O15 88.0(4) . .
O16 W6 O15 68.8(3) . .
O205 W6 O81 171.5(4) . .
O82 W6 O81 86.4(4) . .
O13 W6 O81 82.9(4) . .
O16 W6 O81 83.2(4) . .
O15 W6 O81 74.7(4) . .
O205 W6 K9 44.1(3) . .
O82 W6 K9 113.6(3) . .
O13 W6 K9 54.8(3) . .
O16 W6 K9 130.4(3) . .
O15 W6 K9 90.9(2) . .
O81 W6 K9 136.0(2) . .
O205 W6 K8 51.5(3) . .
O82 W6 K8 51.0(4) . .
O13 W6 K8 118.7(3) . .
O16 W6 K8 85.3(3) . .
O15 W6 K8 139.0(3) . .
O81 W6 K8 134.8(3) . .
K9 W6 K8 82.21(7) . .
O97 W7 O2 103.4(4) . .
O97 W7 O88 103.2(5) . .
O2 W7 O88 88.2(4) . .
O97 W7 O3 100.8(5) . .
O2 W7 O3 92.0(4) . .
O88 W7 O3 155.3(4) . .
O97 W7 O23 99.0(4) . .
O2 W7 O23 157.4(4) . .
O88 W7 O23 84.7(4) . .
O3 W7 O23 85.8(4) . .
O97 W7 O94 168.7(4) . .
O2 W7 O94 85.8(3) . .
O88 W7 O94 83.5(4) . .
O3 W7 O94 71.9(4) . .
O23 W7 O94 72.2(3) . .
O97 W7 K2 96.6(3) . .
O2 W7 K2 38.1(3) . .
O88 W7 K2 126.0(3) . .
O3 W7 K2 56.0(3) . .
O23 W7 K2 140.9(3) . .
O94 W7 K2 86.6(2) . .
O158 W8 O52 104.2(4) . .
O158 W8 O150 103.1(5) . .
O52 W8 O150 88.7(4) . .
O158 W8 O157 101.7(5) . .
O52 W8 O157 91.1(4) . .
O150 W8 O157 154.5(4) . .
O158 W8 O53 97.9(4) . .
O52 W8 O53 157.9(4) . .
O150 W8 O53 85.8(4) . .
O157 W8 O53 84.7(4) . .
O158 W8 O153 168.1(4) . .
O52 W8 O153 86.0(4) . .
O150 W8 O153 83.1(4) . .
O157 W8 O153 71.4(4) . .
O53 W8 O153 72.1(3) . .
O158 W8 K1 98.7(3) . .
O52 W8 K1 36.8(3) . .
O150 W8 K1 125.1(3) . .
O157 W8 K1 56.1(3) . .
O53 W8 K1 139.8(3) . .
O153 W8 K1 85.7(2) . .
O158 W8 K17 42.3(3) . 4_666
O52 W8 K17 143.6(3) . 4_666
O150 W8 K17 87.2(3) . 4_666
O157 W8 K17 107.3(3) . 4_666
O53 W8 K17 57.5(3) . 4_666
O153 W8 K17 129.3(2) . 4_666
K1 W8 K17 137.44(16) . 4_666
O158 W8 K8 30.2(3) . 4_666
O52 W8 K8 74.9(3) . 4_666
O150 W8 K8 95.1(3) . 4_666
O157 W8 K8 109.5(3) . 4_666
O53 W8 K8 126.9(3) . 4_666
O153 W8 K8 160.8(2) . 4_666
K1 W8 K8 79.78(6) . 4_666
K17 W8 K8 69.47(12) 4_666 4_666
O24 W9 O202 100.5(4) . .
O24 W9 O28 100.6(5) . .
O202 W9 O28 102.7(4) . .
O24 W9 O26 95.7(4) . .
O202 W9 O26 158.2(4) . .
O28 W9 O26 88.3(4) . .
O24 W9 O25 94.2(4) . .
O202 W9 O25 94.3(4) . .
O28 W9 O25 154.9(4) . .
O26 W9 O25 70.0(4) . .
O24 W9 O27 174.4(4) . .
O202 W9 O27 83.2(4) . .
O28 W9 O27 82.5(4) . .
O26 W9 O27 79.6(4) . .
O25 W9 O27 81.3(4) . .
O24 W9 K2 54.1(3) . .
O202 W9 K2 51.8(3) . .
O28 W9 K2 128.0(3) . .
O26 W9 K2 133.2(2) . .
O25 W9 K2 77.1(2) . .
O27 W9 K2 127.4(2) . .
O66 W10 O197 102.6(5) . .
O66 W10 O119 103.5(5) . .
O197 W10 O119 96.6(5) . .
O66 W10 O32 94.7(4) . .
O197 W10 O32 95.7(4) . .
O119 W10 O32 155.2(4) . .
O66 W10 O33 154.1(4) . .
O197 W10 O33 99.2(5) . .
O119 W10 O33 87.5(4) . .
O32 W10 O33 69.3(4) . .
O66 W10 O118 85.6(4) . .
O197 W10 O118 171.6(5) . .
O119 W10 O118 79.6(4) . .
O32 W10 O118 85.2(3) . .
O33 W10 O118 73.3(3) . .
O100 W11 O190 103.1(5) . .
O100 W11 O22 97.9(4) . .
O190 W11 O22 97.8(5) . .
O100 W11 O19 96.4(5) . .
O190 W11 O19 95.6(5) . .
O22 W11 O19 157.6(4) . .
O100 W11 O20 94.2(4) . .
O190 W11 O20 162.5(4) . .
O22 W11 O20 82.8(4) . .
O19 W11 O20 79.0(4) . .
O100 W11 O24 170.6(4) . .
O190 W11 O24 86.2(4) . .
O22 W11 O24 79.2(4) . .
O19 W11 O24 83.9(4) . .
O20 W11 O24 76.6(4) . .
O100 W11 K2 119.2(3) . .
O190 W11 K2 125.1(4) . .
O22 W11 K2 46.2(3) . .
O19 W11 K2 111.4(3) . .
O20 W11 K2 45.0(3) . .
O24 W11 K2 52.5(2) . .
O100 W11 K5 34.1(3) . .
O190 W11 K5 121.2(3) . .
O22 W11 K5 67.8(3) . .
O19 W11 K5 119.2(3) . .
O20 W11 K5 75.4(3) . .
O24 W11 K5 138.7(2) . .
K2 W11 K5 86.29(7) . .
O54 W12 O126 102.3(5) . .
O54 W12 O144 97.9(4) . .
O126 W12 O144 99.1(4) . .
O54 W12 O168 96.6(5) . .
O126 W12 O168 97.5(4) . .
O144 W12 O168 155.0(4) . .
O54 W12 O55 93.4(4) . .
O126 W12 O55 164.1(4) . .
O144 W12 O55 80.9(4) . .
O168 W12 O55 78.0(4) . .
O54 W12 O143 169.0(4) . .
O126 W12 O143 88.6(4) . .
O144 W12 O143 80.1(4) . .
O168 W12 O143 81.8(4) . .
O55 W12 O143 75.6(4) . .
O54 W12 K1 117.3(3) . .
O126 W12 K1 126.2(4) . .
O144 W12 K1 43.6(3) . .
O168 W12 K1 111.4(3) . .
O55 W12 K1 45.0(3) . .
O143 W12 K1 54.3(2) . .
O54 W12 K6 33.4(3) . .
O126 W12 K6 114.9(3) . .
O144 W12 K6 65.8(3) . .
O168 W12 K6 122.5(3) . .
O55 W12 K6 79.8(2) . .
O143 W12 K6 140.6(2) . .
K1 W12 K6 86.67(7) . .
O199 W13 O200 102.0(5) . .
O199 W13 O1 101.9(5) . .
O200 W13 O1 96.7(4) . .
O199 W13 O89 95.6(5) . .
O200 W13 O89 94.1(4) . .
O1 W13 O89 157.0(4) . .
O199 W13 O204 89.1(4) . .
O200 W13 O204 168.9(4) . .
O1 W13 O204 81.1(4) . .
O89 W13 O204 84.4(4) . .
O199 W13 O2 164.2(4) . .
O200 W13 O2 92.7(4) . .
O1 W13 O2 81.8(4) . .
O89 W13 O2 77.4(4) . .
O204 W13 O2 76.2(3) . .
O199 W13 K15 50.4(4) . .
O200 W13 K15 114.8(4) . .
O1 W13 K15 140.5(3) . .
O89 W13 K15 47.8(3) . .
O204 W13 K15 72.1(3) . .
O2 W13 K15 117.8(3) . .
O199 W13 K2 128.6(4) . .
O200 W13 K2 119.5(4) . .
O1 W13 K2 47.9(3) . .
O89 W13 K2 109.2(3) . .
O204 W13 K2 51.4(3) . .
O2 W13 K2 44.3(2) . .
K15 W13 K2 122.25(11) . .
O199 W13 K7 117.7(3) . .
O200 W13 K7 37.9(3) . .
O1 W13 K7 60.5(2) . .
O89 W13 K7 123.2(3) . .
O204 W13 K7 135.9(3) . .
O2 W13 K7 77.6(2) . .
K15 W13 K7 151.99(12) . .
K2 W13 K7 85.40(7) . .
O195 W14 O139 102.4(5) . .
O195 W14 O56 102.1(4) . .
O139 W14 O56 97.3(4) . .
O195 W14 O138 93.6(4) . .
O139 W14 O138 94.9(4) . .
O56 W14 O138 157.5(4) . .
O195 W14 O45 162.8(4) . .
O139 W14 O45 92.9(4) . .
O56 W14 O45 83.4(4) . .
O138 W14 O45 77.2(4) . .
O195 W14 O169 88.7(4) . .
O139 W14 O169 168.8(4) . .
O56 W14 O169 80.6(4) . .
O138 W14 O169 83.8(4) . .
O45 W14 O169 76.0(4) . .
O195 W14 K3 46.7(3) . .
O139 W14 K3 114.4(3) . .
O56 W14 K3 138.2(3) . .
O138 W14 K3 49.1(3) . .
O45 W14 K3 119.5(2) . .
O169 W14 K3 72.9(2) . .
O195 W14 K1 127.8(3) . .
O139 W14 K1 120.5(3) . .
O56 W14 K1 48.0(3) . .
O138 W14 K1 109.5(3) . .
O45 W14 K1 45.8(3) . .
O169 W14 K1 50.4(2) . .
K3 W14 K1 122.73(7) . .
O195 W14 K8 119.7(3) . 4_666
O139 W14 K8 40.3(3) . 4_666
O56 W14 K8 59.0(3) . 4_666
O138 W14 K8 125.7(3) . 4_666
O45 W14 K8 77.2(2) . 4_666
O169 W14 K8 133.4(2) . 4_666
K3 W14 K8 153.43(7) . 4_666
K1 W14 K8 83.82(6) . 4_666
O57 W15 O147 102.2(5) . .
O57 W15 O56 96.1(4) . .
O147 W15 O56 101.3(4) . .
O57 W15 O51 95.4(4) . .
O147 W15 O51 95.6(4) . .
O56 W15 O51 157.1(4) . .
O57 W15 O52 94.2(4) . .
O147 W15 O52 163.0(4) . .
O56 W15 O52 81.1(4) . .
O51 W15 O52 78.3(4) . .
O57 W15 O146 170.2(4) . .
O147 W15 O146 87.5(4) . .
O56 W15 O146 80.9(4) . .
O51 W15 O146 84.4(4) . .
O52 W15 O146 76.1(3) . .
O57 W15 K10 114.4(4) . .
O147 W15 K10 50.7(3) . .
O56 W15 K10 141.1(3) . .
O51 W15 K10 46.9(3) . .
O52 W15 K10 118.0(3) . .
O146 W15 K10 72.5(3) . .
O57 W15 K1 120.0(4) . .
O147 W15 K1 126.9(3) . .
O56 W15 K1 47.4(3) . .
O51 W15 K1 109.7(3) . .
O52 W15 K1 44.1(2) . .
O146 W15 K1 51.5(3) . .
K10 W15 K1 122.71(8) . .
O57 W15 K8 39.7(4) . 4_666
O147 W15 K8 119.3(3) . 4_666
O56 W15 K8 58.7(3) . 4_666
O51 W15 K8 124.7(3) . 4_666
O52 W15 K8 76.5(3) . 4_666
O146 W15 K8 133.9(3) . 4_666
K10 W15 K8 153.59(8) . 4_666
K1 W15 K8 83.34(7) . 4_666
O84 W16 O83 102.3(5) . .
O84 W16 O13 99.1(4) . .
O83 W16 O13 98.2(4) . .
O84 W16 O85 98.5(4) . .
O83 W16 O85 93.7(4) . .
O13 W16 O85 156.1(4) . .
O84 W16 O198 165.0(4) . .
O83 W16 O198 92.6(4) . .
O13 W16 O198 79.7(4) . .
O85 W16 O198 79.2(4) . .
O84 W16 O12 86.5(4) . .
O83 W16 O12 168.8(4) . .
O13 W16 O12 87.1(4) . .
O85 W16 O12 78.0(4) . .
O198 W16 O12 78.6(3) . .
O84 W16 K15 127.2(4) . .
O83 W16 K15 47.9(3) . .
O13 W16 K15 124.1(3) . .
O85 W16 K15 53.3(3) . .
O198 W16 K15 63.1(3) . .
O12 W16 K15 121.1(3) . .
O84 W16 K9 92.3(4) . .
O83 W16 K9 142.5(3) . .
O13 W16 K9 44.9(3) . .
O85 W16 K9 118.2(3) . .
O198 W16 K9 76.1(3) . .
O12 W16 K9 42.1(2) . .
K15 W16 K9 139.09(13) . .
O143 W17 O169 101.0(4) . .
O143 W17 O125 101.2(4) . .
O169 W17 O125 102.7(4) . .
O143 W17 O65 94.6(4) . .
O169 W17 O65 94.6(4) . .
O125 W17 O65 153.8(4) . .
O143 W17 O37 96.4(4) . .
O169 W17 O37 157.4(4) . .
O125 W17 O37 87.8(4) . .
O65 W17 O37 69.5(3) . .
O143 W17 O35 174.0(4) . .
O169 W17 O35 83.5(4) . .
O125 W17 O35 81.5(4) . .
O65 W17 O35 81.1(3) . .
O37 W17 O35 78.3(3) . .
O143 W17 K1 56.1(3) . .
O169 W17 K1 50.2(3) . .
O125 W17 K1 128.4(3) . .
O65 W17 K1 77.9(2) . .
O37 W17 K1 135.4(2) . .
O35 W17 K1 126.3(2) . .
O143 W17 K3 143.3(3) . .
O169 W17 K3 65.4(3) . .
O125 W17 K3 53.9(3) . .
O65 W17 K3 119.4(3) . .
O37 W17 K3 107.5(3) . .
O35 W17 K3 42.2(2) . .
K1 W17 K3 114.89(7) . .
O155 W18 O46 102.2(5) . .
O155 W18 O47 103.8(4) . .
O46 W18 O47 88.1(4) . .
O155 W18 O69 99.0(4) . .
O46 W18 O69 87.8(4) . .
O47 W18 O69 157.3(4) . .
O155 W18 O70 100.4(5) . .
O46 W18 O70 157.3(4) . .
O47 W18 O70 88.2(4) . .
O69 W18 O70 87.1(4) . .
O155 W18 O152 170.2(4) . .
O46 W18 O152 85.3(4) . .
O47 W18 O152 82.6(4) . .
O69 W18 O152 74.8(4) . .
O70 W18 O152 72.0(4) . .
O155 W18 K22 82.4(4) . .
O46 W18 K22 134.7(3) . .
O47 W18 K22 47.9(3) . .
O69 W18 K22 136.6(4) . .
O70 W18 K22 50.6(3) . .
O152 W18 K22 96.9(3) . .
O184 W19 O12 103.6(4) . .
O184 W19 O8 102.2(5) . .
O12 W19 O8 90.6(4) . .
O184 W19 O90 100.0(5) . .
O12 W19 O90 91.4(4) . .
O8 W19 O90 156.6(4) . .
O184 W19 O91 98.8(4) . .
O12 W19 O91 157.6(4) . .
O8 W19 O91 84.3(4) . .
O90 W19 O91 85.0(4) . .
O184 W19 O93 167.9(4) . .
O12 W19 O93 85.7(4) . .
O8 W19 O93 85.1(4) . .
O90 W19 O93 71.8(4) . .
O91 W19 O93 72.2(3) . .
O184 W19 K9 86.9(3) . .
O12 W19 K9 46.0(3) . .
O8 W19 K9 136.3(3) . .
O90 W19 K9 52.2(3) . .
O91 W19 K9 137.1(3) . .
O93 W19 K9 94.4(2) . .
O87 W20 O89 103.3(4) . .
O87 W20 O88 102.8(5) . .
O89 W20 O88 89.0(4) . .
O87 W20 O6 98.4(5) . .
O89 W20 O6 158.3(4) . .
O88 W20 O6 85.2(4) . .
O87 W20 O86 100.4(5) . .
O89 W20 O86 90.4(4) . .
O88 W20 O86 156.3(4) . .
O6 W20 O86 86.6(4) . .
O87 W20 O7 169.7(4) . .
O89 W20 O7 84.2(3) . .
O88 W20 O7 84.3(4) . .
O6 W20 O7 74.4(4) . .
O86 W20 O7 72.1(4) . .
O87 W20 K15 90.9(4) . .
O89 W20 K15 40.7(3) . .
O88 W20 K15 129.7(3) . .
O6 W20 K15 140.8(3) . .
O86 W20 K15 54.3(3) . .
O7 W20 K15 90.3(2) . .
O187 W21 O21 103.7(4) . .
O187 W21 O5 102.1(5) . .
O21 W21 O5 88.0(4) . .
O187 W21 O11 100.3(4) . .
O21 W21 O11 156.0(4) . .
O5 W21 O11 87.9(4) . .
O187 W21 O90 99.8(5) . .
O21 W21 O90 87.0(4) . .
O5 W21 O90 158.1(4) . .
O11 W21 O90 88.0(4) . .
O187 W21 O93 169.9(4) . .
O21 W21 O93 81.3(4) . .
O5 W21 O93 86.7(4) . .
O11 W21 O93 74.8(4) . .
O90 W21 O93 71.5(4) . .
O187 W21 K9 89.0(3) . .
O21 W21 K9 46.4(3) . .
O5 W21 K9 134.3(3) . .
O11 W21 K9 133.9(3) . .
O90 W21 K9 45.9(3) . .
O93 W21 K9 88.3(2) . .
O63 W22 O62 100.7(4) . .
O63 W22 O37 97.3(4) . .
O62 W22 O37 140.4(4) . .
O63 W22 O33 101.1(4) . .
O62 W22 O33 137.8(4) . .
O37 W22 O33 70.8(4) . .
O63 W22 O65 93.3(4) . .
O62 W22 O65 72.6(4) . .
O37 W22 O65 71.4(4) . .
O33 W22 O65 140.9(4) . .
O63 W22 O32 92.5(4) . .
O62 W22 O32 72.3(4) . .
O37 W22 O32 141.8(4) . .
O33 W22 O32 71.1(4) . .
O65 W22 O32 144.9(3) . .
O63 W22 O64 178.3(4) . .
O62 W22 O64 80.5(4) . .
O37 W22 O64 81.1(4) . .
O33 W22 O64 78.6(3) . .
O65 W22 O64 86.0(3) . .
O32 W22 O64 89.0(4) . .
O172 W23 O210 103.0(5) . .
O172 W23 O115 95.9(4) . .
O210 W23 O115 98.4(5) . .
O172 W23 O117 95.7(4) . .
O210 W23 O117 95.7(4) . .
O115 W23 O117 159.2(4) . .
O172 W23 O28 91.6(4) . .
O210 W23 O28 165.4(5) . .
O115 W23 O28 80.8(4) . .
O117 W23 O28 81.7(3) . .
O172 W23 O177 168.4(4) . .
O210 W23 O177 88.3(5) . .
O115 W23 O177 79.6(4) . .
O117 W23 O177 85.7(4) . .
O28 W23 O177 77.2(4) . .
O172 W23 K4 49.5(3) . .
O210 W23 K4 123.7(4) . .
O115 W23 K4 51.1(3) . .
O117 W23 K4 129.7(3) . .
O28 W23 K4 67.0(3) . .
O177 W23 K4 121.6(3) . .
O44 W24 O138 103.0(5) . .
O44 W24 O137 102.1(4) . .
O138 W24 O137 87.6(4) . .
O44 W24 O165 99.3(5) . .
O138 W24 O165 157.6(4) . .
O137 W24 O165 85.6(4) . .
O44 W24 O142 100.4(4) . .
O138 W24 O142 92.0(4) . .
O137 W24 O142 157.1(4) . .
O165 W24 O142 86.2(4) . .
O44 W24 O43 170.4(4) . .
O138 W24 O43 83.8(4) . .
O137 W24 O43 84.8(3) . .
O165 W24 O43 74.4(4) . .
O142 W24 O43 72.4(3) . .
O44 W24 K3 89.7(4) . .
O138 W24 K3 41.9(3) . .
O137 W24 K3 129.4(3) . .
O165 W24 K3 141.2(3) . .
O142 W24 K3 55.0(3) . .
O43 W24 K3 91.0(2) . .
O74 W25 O75 103.8(5) . .
O74 W25 O157 101.5(5) . .
O75 W25 O157 94.3(4) . .
O74 W25 O46 102.4(5) . .
O75 W25 O46 87.0(4) . .
O157 W25 O46 155.1(4) . .
O74 W25 O79 99.3(4) . .
O75 W25 O79 156.3(4) . .
O157 W25 O79 85.9(4) . .
O46 W25 O79 83.2(4) . .
O74 W25 O153 169.8(4) . .
O75 W25 O153 84.8(4) . .
O157 W25 O153 72.1(4) . .
O46 W25 O153 83.2(4) . .
O79 W25 O153 72.7(4) . .
O74 W25 K1 96.5(3) . .
O75 W25 K1 39.7(3) . .
O157 W25 K1 57.1(3) . .
O46 W25 K1 126.4(3) . .
O79 W25 K1 142.1(3) . .
O153 W25 K1 86.7(2) . .
O181 W26 O45 103.7(5) . .
O181 W26 O137 102.4(4) . .
O45 W26 O137 87.8(4) . .
O181 W26 O141 102.4(4) . .
O45 W26 O141 91.4(4) . .
O137 W26 O141 154.6(4) . .
O181 W26 O164 98.7(5) . .
O45 W26 O164 157.5(4) . .
O137 W26 O164 85.6(4) . .
O141 W26 O164 85.5(4) . .
O181 W26 O136 169.1(4) . .
O45 W26 O136 85.7(4) . .
O137 W26 O136 83.1(3) . .
O141 W26 O136 71.5(3) . .
O164 W26 O136 72.1(4) . .
O181 W26 K1 98.3(4) . .
O45 W26 K1 37.2(3) . .
O137 W26 K1 124.6(3) . .
O141 W26 K1 56.2(3) . .
O164 W26 K1 140.6(3) . .
O136 W26 K1 85.9(2) . .
O181 W26 K8 30.5(4) . 4_666
O45 W26 K8 74.1(3) . 4_666
O137 W26 K8 94.5(3) . 4_666
O141 W26 K8 109.7(3) . 4_666
O164 W26 K8 127.9(3) . 4_666
O136 W26 K8 159.7(2) . 4_666
K1 W26 K8 78.89(7) . 4_666
O116 W27 O201 101.5(5) . .
O116 W27 O1 102.7(4) . .
O201 W27 O1 96.5(4) . .
O116 W27 O29 94.1(4) . .
O201 W27 O29 95.0(4) . .
O1 W27 O29 157.2(4) . .
O116 W27 O109 163.2(4) . .
O201 W27 O109 93.4(4) . .
O1 W27 O109 82.9(4) . .
O29 W27 O109 76.9(4) . .
O116 W27 O202 89.9(4) . .
O201 W27 O202 168.5(4) . .
O1 W27 O202 79.8(3) . .
O29 W27 O202 85.1(4) . .
O109 W27 O202 75.4(3) . .
O116 W27 K4 49.3(3) . .
O201 W27 K4 113.2(3) . .
O1 W27 K4 141.4(3) . .
O29 W27 K4 46.8(3) . .
O109 W27 K4 117.5(3) . .
O202 W27 K4 75.1(2) . .
O116 W27 K16 49.7(4) . .
O201 W27 K16 52.3(4) . .
O1 W27 K16 110.9(3) . .
O29 W27 K16 91.7(3) . .
O109 W27 K16 143.2(3) . .
O202 W27 K16 139.2(3) . .
K4 W27 K16 73.37(12) . .
O116 W27 K2 129.7(3) . .
O201 W27 K2 119.3(3) . .
O1 W27 K2 48.1(3) . .
O29 W27 K2 109.2(3) . .
O109 W27 K2 44.4(2) . .
O202 W27 K2 50.5(2) . .
K4 W27 K2 124.11(7) . .
K16 W27 K2 158.69(14) . .
O116 W27 K7 117.8(3) . .
O201 W27 K7 36.8(3) . .
O1 W27 K7 61.4(2) . .
O29 W27 K7 123.3(3) . .
O109 W27 K7 78.8(2) . .
O202 W27 K7 135.5(2) . .
K4 W27 K7 149.43(7) . .
K16 W27 K7 78.76(12) . .
K2 W27 K7 85.98(6) . .
O36 W28 O124 103.0(5) . .
O36 W28 O166 104.1(4) . .
O124 W28 O166 87.8(4) . .
O36 W28 O127 99.6(5) . .
O124 W28 O127 157.4(4) . .
O166 W28 O127 87.8(4) . .
O36 W28 O142 102.6(4) . .
O124 W28 O142 87.4(4) . .
O166 W28 O142 153.3(4) . .
O127 W28 O142 86.7(4) . .
O36 W28 O43 169.5(4) . .
O124 W28 O43 84.6(4) . .
O166 W28 O43 83.3(4) . .
O127 W28 O43 72.9(4) . .
O142 W28 O43 70.1(3) . .
O182 W29 O71 103.3(5) . .
O182 W29 O48 102.0(4) . .
O71 W29 O48 88.4(4) . .
O182 W29 O72 104.3(5) . .
O71 W29 O72 152.4(4) . .
O48 W29 O72 85.0(4) . .
O182 W29 O69 102.2(5) . .
O71 W29 O69 88.6(4) . .
O48 W29 O69 155.6(4) . .
O72 W29 O69 86.5(4) . .
O182 W29 O152 170.6(4) . .
O71 W29 O152 70.6(4) . .
O48 W29 O152 85.2(3) . .
O72 W29 O152 82.1(4) . .
O69 W29 O152 71.0(3) . .
O208 W30 O191 100.9(5) . .
O208 W30 O108 100.7(5) . .
O191 W30 O108 88.9(4) . .
O208 W30 O102 105.0(5) . .
O191 W30 O102 89.8(4) . .
O108 W30 O102 154.0(4) . .
O208 W30 O106 103.9(5) . .
O191 W30 O106 155.2(4) . .
O108 W30 O106 86.1(4) . .
O102 W30 O106 84.3(4) . .
O208 W30 O107 168.6(4) . .
O191 W30 O107 71.8(4) . .
O108 W30 O107 70.8(4) . .
O102 W30 O107 84.1(4) . .
O106 W30 O107 83.6(4) . .
O159 W31 O68 102.1(5) . .
O159 W31 O49 99.5(5) . .
O68 W31 O49 158.3(4) . .
O159 W31 O50 103.3(5) . .
O68 W31 O50 88.6(4) . .
O49 W31 O50 87.9(4) . .
O159 W31 O148 102.4(5) . .
O68 W31 O148 86.6(4) . .
O49 W31 O148 87.3(4) . .
O50 W31 O148 154.3(5) . .
O159 W31 O149 170.3(4) . .
O68 W31 O149 85.7(4) . .
O49 W31 O149 72.9(4) . .
O50 W31 O149 70.9(4) . .
O148 W31 O149 83.6(4) . .
O159 W31 K10 95.4(3) . .
O68 W31 K10 42.4(3) . .
O49 W31 K10 136.6(3) . .
O50 W31 K10 49.0(3) . .
O148 W31 K10 128.7(3) . .
O149 W31 K10 86.5(2) . .
O163 W32 O55 104.4(5) . .
O163 W32 O131 103.0(4) . .
O55 W32 O131 88.4(4) . .
O163 W32 O141 101.3(4) . .
O55 W32 O141 93.0(4) . .
O131 W32 O141 154.5(4) . .
O163 W32 O132 99.1(5) . .
O55 W32 O132 156.3(4) . .
O131 W32 O132 83.0(4) . .
O141 W32 O132 85.7(4) . .
O163 W32 O136 169.1(4) . .
O55 W32 O136 84.4(4) . .
O131 W32 O136 83.3(4) . .
O141 W32 O136 71.5(4) . .
O132 W32 O136 72.7(4) . .
O163 W32 K1 96.1(4) . .
O55 W32 K1 38.5(3) . .
O131 W32 K1 126.8(3) . .
O141 W32 K1 57.4(3) . .
O132 W32 K1 142.2(3) . .
O136 W32 K1 86.9(2) . .
O183 W33 O85 102.7(5) . .
O183 W33 O8 103.1(5) . .
O85 W33 O8 87.0(4) . .
O183 W33 O86 102.2(5) . .
O85 W33 O86 90.3(4) . .
O8 W33 O86 154.5(4) . .
O183 W33 O10 98.1(5) . .
O85 W33 O10 159.1(5) . .
O8 W33 O10 86.6(4) . .
O86 W33 O10 87.0(4) . .
O183 W33 O7 169.2(4) . .
O85 W33 O7 86.2(4) . .
O8 W33 O7 83.3(4) . .
O86 W33 O7 71.2(4) . .
O10 W33 O7 73.3(4) . .
O183 W33 K15 95.7(4) . .
O85 W33 K15 41.8(3) . .
O8 W33 K15 128.4(3) . .
O86 W33 K15 51.1(3) . .
O10 W33 K15 137.8(3) . .
O7 W33 K15 86.8(2) . .
W34' W34 O60 170.8(9) . .
W34' W34 O118 79.3(8) . .
O60 W34 O118 101.9(5) . .
W34' W34 O117 85.5(8) . .
O60 W34 O117 102.7(5) . .
O118 W34 O117 105.9(4) . .
W34' W34 O40 80.5(9) . .
O60 W34 O40 90.3(4) . .
O118 W34 O40 92.8(4) . .
O117 W34 O40 154.2(4) . .
W34' W34 O26 81.2(8) . .
O60 W34 O26 94.9(4) . .
O118 W34 O26 154.9(5) . .
O117 W34 O26 88.2(4) . .
O40 W34 O26 68.4(4) . .
W34' W34 O174 2.4(8) . .
O60 W34 O174 172.6(4) . .
O118 W34 O174 80.5(4) . .
O117 W34 O174 83.2(5) . .
O40 W34 O174 82.5(4) . .
O26 W34 O174 80.6(4) . .
W34 W34' O174 176.7(11) . .
W34 W34' O118 81.7(11) . .
O174 W34' O118 100.0(11) . .
W34 W34' O117 76.6(10) . .
O174 W34' O117 100.2(10) . .
O118 W34' O117 104.4(6) . .
W34 W34' O40 82.9(12) . .
O174 W34' O40 99.8(9) . .
O118 W34' O40 93.6(6) . .
O117 W34' O40 150.2(12) . .
W34 W34' O26 82.8(12) . .
O174 W34' O26 96.4(8) . .
O118 W34' O26 157.8(13) . .
O117 W34' O26 87.2(5) . .
O40 W34' O26 68.8(5) . .
W34 W34' O60 6.9(7) . .
O174 W34' O60 175.2(6) . .
O118 W34' O60 82.8(10) . .
O117 W34' O60 82.9(9) . .
O40 W34' O60 76.0(8) . .
O26 W34' O60 80.0(8) . .
W35 W35' O39 84.6(12) . .
W35 W35' O60 168.8(9) . .
O39 W35' O60 104.0(11) . .
W35 W35' O34 81.3(13) . .
O39 W35' O34 104.3(6) . .
O60 W35' O34 103.1(10) . .
W35 W35' O33 81.9(9) . .
O39 W35' O33 93.8(5) . .
O60 W35' O33 90.2(8) . .
O34 W35' O33 154.0(11) . .
W35 W35' O37 79.7(9) . .
O39 W35' O37 157.9(11) . .
O60 W35' O37 90.0(7) . .
O34 W35' O37 88.7(5) . .
O33 W35' O37 68.8(4) . .
W35 W35' O38 1.5(7) . .
O39 W35' O38 84.1(10) . .
O60 W35' O38 168.2(5) . .
O34 W35' O38 82.8(10) . .
O33 W35' O38 80.6(8) . .
O37 W35' O38 79.8(8) . .
W35' W35 O38 178.1(9) . .
W35' W35 O39 76.8(8) . .
O38 W35 O39 102.5(5) . .
W35' W35 O34 80.8(9) . .
O38 W35 O34 101.2(5) . .
O39 W35 O34 102.6(4) . .
W35' W35 O33 81.7(8) . .
O38 W35 O33 96.6(5) . .
O39 W35 O33 92.5(4) . .
O34 W35 O33 153.5(5) . .
W35' W35 O37 84.6(7) . .
O38 W35 O37 95.5(4) . .
O39 W35 O37 155.8(5) . .
O34 W35 O37 89.4(4) . .
O33 W35 O37 69.2(4) . .
W35' W35 O60 8.6(7) . .
O38 W35 O60 170.6(4) . .
O39 W35 O60 83.5(4) . .
O34 W35 O60 84.3(4) . .
O33 W35 O60 75.8(4) . .
O37 W35 O60 76.8(4) . .
O105 W36 O106 103.8(5) . .
O105 W36 O113 103.0(5) . .
O106 W36 O113 89.4(4) . .
O105 W36 O192 101.6(5) . .
O106 W36 O192 86.8(5) . .
O113 W36 O192 155.3(4) . .
O105 W36 O178 101.5(4) . .
O106 W36 O178 154.6(4) . .
O113 W36 O178 86.1(4) . .
O192 W36 O178 86.9(5) . .
O105 W36 K10 48.3(4) . 3_655
O106 W36 K10 95.5(3) . 3_655
O113 W36 K10 151.3(3) . 3_655
O192 W36 K10 53.4(3) . 3_655
O178 W36 K10 100.4(3) . 3_655
O151 W37 O51 103.1(4) . .
O151 W37 O150 101.8(5) . .
O51 W37 O150 87.7(4) . .
O151 W37 O80 97.7(4) . .
O51 W37 O80 159.0(4) . .
O150 W37 O80 85.3(4) . .
O151 W37 O50 102.4(5) . .
O51 W37 O50 90.5(4) . .
O150 W37 O50 155.5(4) . .
O80 W37 O50 87.7(4) . .
O151 W37 O149 170.5(4) . .
O51 W37 O149 85.2(3) . .
O150 W37 O149 83.0(4) . .
O80 W37 O149 74.3(3) . .
O50 W37 O149 72.5(4) . .
O151 W37 K10 92.2(4) . .
O51 W37 K10 42.0(3) . .
O150 W37 K10 129.7(3) . .
O80 W37 K10 140.6(3) . .
O50 W37 K10 52.9(3) . .
O149 W37 K10 91.0(2) . .
O67 W38 O160 102.5(5) . .
O67 W38 O161 97.5(4) . .
O160 W38 O161 96.6(4) . .
O67 W38 O68 98.5(4) . .
O160 W38 O68 93.9(4) . .
O161 W38 O68 158.5(4) . .
O67 W38 O162 167.2(5) . .
O160 W38 O162 90.3(4) . .
O161 W38 O162 81.6(4) . .
O68 W38 O162 79.6(4) . .
O67 W38 O58 88.8(5) . .
O160 W38 O58 167.6(4) . .
O161 W38 O58 87.0(4) . .
O68 W38 O58 79.1(4) . .
O162 W38 O58 78.4(4) . .
O67 W38 K10 123.3(4) . .
O160 W38 K10 46.9(3) . .
O161 W38 K10 127.2(3) . .
O68 W38 K10 52.0(3) . .
O162 W38 K10 65.5(3) . .
O58 W38 K10 122.1(3) . .
O59 W39 O58 103.8(5) . .
O59 W39 O148 102.1(5) . .
O58 W39 O148 90.3(4) . .
O59 W39 O70 101.3(5) . .
O58 W39 O70 94.5(4) . .
O148 W39 O70 154.2(4) . .
O59 W39 O71 98.1(5) . .
O58 W39 O71 157.9(4) . .
O148 W39 O71 82.6(4) . .
O70 W39 O71 83.6(4) . .
O59 W39 O152 166.9(4) . .
O58 W39 O152 87.4(4) . .
O148 W39 O152 84.2(4) . .
O70 W39 O152 70.8(4) . .
O71 W39 O152 71.2(4) . .
O59 W39 K22 88.4(4) . .
O58 W39 K22 53.2(3) . .
O148 W39 K22 143.4(3) . .
O70 W39 K22 47.7(3) . .
O71 W39 K22 131.0(3) . .
O152 W39 K22 93.3(3) . .
O180 W40 O104 103.6(5) . .
O180 W40 O18 102.4(5) . .
O104 W40 O18 90.5(4) . .
O180 W40 O192 101.4(5) . .
O104 W40 O192 88.3(5) . .
O18 W40 O192 155.8(4) . .
O180 W40 O102 103.3(5) . .
O104 W40 O102 153.0(5) . .
O18 W40 O102 86.0(5) . .
O192 W40 O102 84.2(4) . .
O180 W40 O179 170.3(4) . .
O104 W40 O179 69.8(4) . .
O18 W40 O179 71.2(4) . .
O192 W40 O179 85.7(4) . .
O102 W40 O179 83.8(4) . .
O180 W40 K10 48.9(4) . 3_655
O104 W40 K10 102.6(3) . 3_655
O18 W40 K10 150.4(3) . 3_655
O192 W40 K10 52.6(3) . 3_655
O102 W40 K10 93.3(3) . 3_655
O179 W40 K10 138.2(2) . 3_655
O180 W40 K12 41.8(4) . .
O104 W40 K12 109.8(4) . .
O18 W40 K12 61.4(3) . .
O192 W40 K12 140.9(3) . .
O102 W40 K12 91.9(3) . .
O179 W40 K12 132.6(2) . .
K10 W40 K12 89.09(8) 3_655 .
O173 W41 O120 101.1(5) . .
O173 W41 O119 99.1(4) . .
O120 W41 O119 103.2(4) . .
O173 W41 O16 94.9(4) . .
O120 W41 O16 95.2(4) . .
O119 W41 O16 154.1(4) . .
O173 W41 O40 96.6(4) . .
O120 W41 O40 157.7(5) . .
O119 W41 O40 87.1(4) . .
O16 W41 O40 69.7(4) . .
O173 W41 O39 170.8(4) . .
O120 W41 O39 88.0(4) . .
O119 W41 O39 80.1(4) . .
O16 W41 O39 82.6(4) . .
O40 W41 O39 74.2(4) . .
O173 W41 K8 52.7(4) . .
O120 W41 K8 53.1(3) . .
O119 W41 K8 126.1(3) . .
O16 W41 K8 79.6(2) . .
O40 W41 K8 134.5(2) . .
O39 W41 K8 134.8(3) . .
O173 W41 K17 94.6(4) . .
O120 W41 K17 42.0(4) . .
O119 W41 K17 63.2(3) . .
O16 W41 K17 137.3(3) . .
O40 W41 K17 149.6(3) . .
O39 W41 K17 93.2(3) . .
K8 W41 K17 73.56(13) . .
O98 W42 O20 103.2(5) . .
O98 W42 O101 102.1(5) . .
O20 W42 O101 88.8(4) . .
O98 W42 O17 102.8(4) . .
O20 W42 O17 92.2(4) . .
O101 W42 O17 154.2(4) . .
O98 W42 O191 98.6(5) . .
O20 W42 O191 157.9(4) . .
O101 W42 O191 83.6(4) . .
O17 W42 O191 85.9(4) . .
O98 W42 O107 169.3(4) . .
O20 W42 O107 85.9(4) . .
O101 W42 O107 83.6(4) . .
O17 W42 O107 70.8(3) . .
O191 W42 O107 72.7(4) . .
O98 W42 K2 98.4(4) . .
O20 W42 K2 38.4(3) . .
O101 W42 K2 126.7(3) . .
O17 W42 K2 55.7(3) . .
O191 W42 K2 140.5(3) . .
O107 W42 K2 85.1(3) . .
O98 W42 K5 29.5(3) . .
O20 W42 K5 75.8(3) . .
O101 W42 K5 90.7(3) . .
O17 W42 K5 114.6(3) . .
O191 W42 K5 124.8(3) . .
O107 W42 K5 160.9(2) . .
K2 W42 K5 83.81(7) . .
O170 W43 O121 102.5(5) . .
O170 W43 O124 96.3(4) . .
O121 W43 O124 98.8(4) . .
O170 W43 O34 96.5(5) . .
O121 W43 O34 96.0(4) . .
O124 W43 O34 157.8(4) . .
O170 W43 O125 91.2(4) . .
O121 W43 O125 166.2(4) . .
O124 W43 O125 79.2(4) . .
O34 W43 O125 82.5(4) . .
O170 W43 O122 168.0(4) . .
O121 W43 O122 89.2(4) . .
O124 W43 O122 79.7(4) . .
O34 W43 O122 84.0(4) . .
O125 W43 O122 77.0(4) . .
O170 W43 K3 47.7(3) . .
O121 W43 K3 124.3(3) . .
O124 W43 K3 53.7(3) . .
O34 W43 K3 127.9(3) . .
O125 W43 K3 65.4(2) . .
O122 W43 K3 123.4(3) . .
O170 W43 K21 61.9(4) . .
O121 W43 K21 40.8(4) . .
O124 W43 K21 99.4(3) . .
O34 W43 K21 102.6(3) . .
O125 W43 K21 152.9(3) . .
O122 W43 K21 129.8(3) . .
K3 W43 K21 91.65(17) . .
O188 W44 O99 103.6(5) . .
O188 W44 O22 96.6(4) . .
O99 W44 O22 100.3(4) . .
O188 W44 O21 97.4(4) . .
O99 W44 O21 94.1(4) . .
O22 W44 O21 157.0(4) . .
O188 W44 O4 94.5(4) . .
O99 W44 O4 161.4(4) . .
O22 W44 O4 81.9(4) . .
O21 W44 O4 78.9(4) . .
O188 W44 O110 170.6(4) . .
O99 W44 O110 85.4(4) . .
O22 W44 O110 78.7(4) . .
O21 W44 O110 84.6(4) . .
O4 W44 O110 76.8(3) . .
O188 W44 K2 117.8(3) . .
O99 W44 K2 126.5(3) . .
O22 W44 K2 45.6(3) . .
O21 W44 K2 111.4(3) . .
O4 W44 K2 44.3(2) . .
O110 W44 K2 53.2(2) . .
O188 W44 K9 110.9(3) . .
O99 W44 K9 47.6(3) . .
O22 W44 K9 140.9(3) . .
O21 W44 K9 46.9(2) . .
O4 W44 K9 121.2(3) . .
O110 W44 K9 77.2(3) . .
K2 W44 K9 129.32(7) . .
O188 W44 K5 32.9(3) . .
O99 W44 K5 122.3(4) . .
O22 W44 K5 67.5(3) . .
O21 W44 K5 119.0(3) . .
O4 W44 K5 75.8(3) . .
O110 W44 K5 138.9(3) . .
K2 W44 K5 85.92(7) . .
K9 W44 K5 143.76(7) . .
O156 W45 O79 100.2(5) . .
O156 W45 O53 101.5(5) . .
O79 W45 O53 88.9(4) . .
O156 W45 O72 104.2(5) . .
O79 W45 O72 90.1(4) . .
O53 W45 O72 154.0(4) . .
O156 W45 O73 104.3(5) . .
O79 W45 O73 155.5(4) . .
O53 W45 O73 86.7(4) . .
O72 W45 O73 83.5(4) . .
O156 W45 O153 168.9(4) . .
O79 W45 O153 71.8(4) . .
O53 W45 O153 71.2(4) . .
O72 W45 O153 83.8(4) . .
O73 W45 O153 84.0(3) . .
O30 W46 O29 102.4(5) . .
O30 W46 O111 102.5(4) . .
O29 W46 O111 88.9(4) . .
O30 W46 O113 99.5(5) . .
O29 W46 O113 158.2(4) . .
O111 W46 O113 85.9(4) . .
O30 W46 O31 101.3(4) . .
O29 W46 O31 89.6(4) . .
O111 W46 O31 155.9(4) . .
O113 W46 O31 86.6(4) . .
O30 W46 O112 169.9(4) . .
O29 W46 O112 84.3(4) . .
O111 W46 O112 84.9(4) . .
O113 W46 O112 74.1(4) . .
O31 W46 O112 71.0(4) . .
O30 W46 K4 89.6(4) . .
O29 W46 K4 42.0(3) . .
O111 W46 K4 130.9(3) . .
O113 W46 K4 139.3(3) . .
O31 W46 K4 52.7(3) . .
O112 W46 K4 90.5(2) . .
O176 W47 O177 104.8(5) . .
O176 W47 O103 101.7(5) . .
O177 W47 O103 93.8(5) . .
O176 W47 O114 101.5(5) . .
O177 W47 O114 89.4(5) . .
O103 W47 O114 154.9(4) . .
O176 W47 O104 99.1(5) . .
O177 W47 O104 155.5(4) . .
O103 W47 O104 86.1(5) . .
O114 W47 O104 80.9(4) . .
O176 W47 O179 167.3(5) . .
O177 W47 O179 86.5(4) . .
O103 W47 O179 71.4(4) . .
O114 W47 O179 84.0(4) . .
O104 W47 O179 70.2(4) . .
O133 W48 O132 102.2(5) . .
O133 W48 O164 102.7(5) . .
O132 W48 O164 89.6(4) . .
O133 W48 O129 103.0(5) . .
O132 W48 O129 88.9(4) . .
O164 W48 O129 154.0(4) . .
O133 W48 O134 102.7(5) . .
O132 W48 O134 155.0(4) . .
O164 W48 O134 86.5(4) . .
O129 W48 O134 84.1(4) . .
O133 W48 O136 171.4(4) . .
O132 W48 O136 72.3(4) . .
O164 W48 O136 71.1(4) . .
O129 W48 O136 83.7(4) . .
O134 W48 O136 83.1(3) . .
O189 W49 O4 103.4(5) . .
O189 W49 O3 102.2(4) . .
O4 W49 O3 93.3(4) . .
O189 W49 O5 101.7(4) . .
O4 W49 O5 87.7(4) . .
O3 W49 O5 155.1(4) . .
O189 W49 O95 99.1(4) . .
O4 W49 O95 157.1(5) . .
O3 W49 O95 86.1(4) . .
O5 W49 O95 83.5(4) . .
O189 W49 O94 169.4(4) . .
O4 W49 O94 85.9(4) . .
O3 W49 O94 71.9(4) . .
O5 W49 O94 83.4(4) . .
O95 W49 O94 72.1(4) . .
O189 W49 K2 97.6(3) . .
O4 W49 K2 39.4(3) . .
O3 W49 K2 56.0(3) . .
O5 W49 K2 126.8(3) . .
O95 W49 K2 141.1(3) . .
O94 W49 K2 86.5(2) . .
O186 W50 O95 101.2(5) . .
O186 W50 O23 100.8(4) . .
O95 W50 O23 88.3(4) . .
O186 W50 O92 104.3(4) . .
O95 W50 O92 89.3(4) . .
O23 W50 O92 154.8(4) . .
O186 W50 O96 103.0(5) . .
O95 W50 O96 155.8(4) . .
O23 W50 O96 86.8(4) . .
O92 W50 O96 85.1(4) . .
O186 W50 O94 168.8(4) . .
O95 W50 O94 71.7(4) . .
O23 W50 O94 70.9(3) . .
O92 W50 O94 84.6(3) . .
O96 W50 O94 84.4(4) . .
O135 W51 O134 101.7(5) . .
O135 W51 O130 104.4(5) . .
O134 W51 O130 86.8(4) . .
O135 W51 O165 100.4(5) . .
O134 W51 O165 90.2(4) . .
O130 W51 O165 155.1(5) . .
O135 W51 O127 102.2(5) . .
O134 W51 O127 156.1(4) . .
O130 W51 O127 88.0(4) . .
O165 W51 O127 84.8(4) . .
O135 W51 K13 55.0(4) . .
O134 W51 K13 108.0(3) . .
O130 W51 K13 156.1(3) . .
O165 W51 K13 46.7(3) . .
O127 W51 K13 85.4(3) . .
O171 W52 O91 101.7(5) . .
O171 W52 O92 104.6(5) . .
O91 W52 O92 153.7(4) . .
O171 W52 O9 103.1(5) . .
O91 W52 O9 89.1(5) . .
O92 W52 O9 85.9(4) . .
O171 W52 O11 101.1(5) . .
O91 W52 O11 88.4(4) . .
O92 W52 O11 85.7(4) . .
O9 W52 O11 155.6(4) . .
O171 W52 O93 168.9(4) . .
O91 W52 O93 70.5(3) . .
O92 W52 O93 83.4(3) . .
O9 W52 O93 84.9(3) . .
O11 W52 O93 71.4(4) . .
O185 W53 O9 102.5(4) . .
O185 W53 O96 103.3(5) . .
O9 W53 O96 86.4(4) . .
O185 W53 O6 101.9(5) . .
O9 W53 O6 155.5(4) . .
O96 W53 O6 89.6(5) . .
O185 W53 O10 102.1(5) . .
O9 W53 O10 87.5(4) . .
O96 W53 O10 154.6(4) . .
O6 W53 O10 86.0(4) . .
O193 W54 O115 101.6(5) . .
O193 W54 O114 103.5(5) . .
O115 W54 O114 87.0(5) . .
O193 W54 O31 101.9(5) . .
O115 W54 O31 88.4(4) . .
O114 W54 O31 154.6(4) . .
O193 W54 O178 98.1(5) . .
O115 W54 O178 160.3(4) . .
O114 W54 O178 88.7(4) . .
O31 W54 O178 87.4(4) . .
O193 W54 O112 168.6(4) . .
O115 W54 O112 87.1(4) . .
O114 W54 O112 84.1(4) . .
O31 W54 O112 70.8(4) . .
O178 W54 O112 73.3(4) . .
O193 W54 K4 94.9(4) . .
O115 W54 K4 42.1(3) . .
O114 W54 K4 128.6(3) . .
O31 W54 K4 48.7(3) . .
O178 W54 K4 136.0(3) . .
O112 W54 K4 86.7(3) . .
O78 W55 O73 104.5(5) . .
O78 W55 O48 102.9(4) . .
O73 W55 O48 87.7(4) . .
O78 W55 O80 102.2(4) . .
O73 W55 O80 90.1(5) . .
O48 W55 O80 154.5(4) . .
O78 W55 O49 101.5(5) . .
O73 W55 O49 154.0(4) . .
O48 W55 O49 86.1(4) . .
O80 W55 O49 84.9(4) . .
O209 W56 O19 104.0(5) . .
O209 W56 O101 102.5(5) . .
O19 W56 O101 87.8(4) . .
O209 W56 O18 100.1(5) . .
O19 W56 O18 155.8(4) . .
O101 W56 O18 85.8(4) . .
O209 W56 O103 100.3(5) . .
O19 W56 O103 89.0(5) . .
O101 W56 O103 157.1(4) . .
O18 W56 O103 88.0(5) . .
O209 W56 O179 169.3(4) . .
O19 W56 O179 82.6(4) . .
O101 W56 O179 86.0(4) . .
O18 W56 O179 73.8(4) . .
O103 W56 O179 71.1(4) . .
O167 W57' O122 122.1(18) . .
O167 W57' W57 70.4(13) . .
O122 W57' W57 52.2(6) . .
O167 W57' O168 118.3(18) . .
O122 W57' O168 111.0(12) . .
W57 W57' O168 140.3(12) . .
O167 W57' W59 65.3(13) . .
O122 W57' W59 140.0(12) . .
W57 W57' W59 112.2(11) . .
O168 W57' W59 53.9(6) . .
O167 W57' O42 83.1(14) . .
O122 W57' O42 79.2(8) . .
W57 W57' O42 64.0(7) . .
O168 W57' O42 78.2(8) . .
W59 W57' O42 62.1(6) . .
O167 W57' O309 100.8(17) . .
O122 W57' O309 109.2(13) . .
W57 W57' O309 129.9(12) . .
O168 W57' O309 88.3(11) . .
W59 W57' O309 107.1(11) . .
O42 W57' O309 166.0(13) . .
O206 W57 O122 104.5(5) . .
O206 W57 O166 102.4(5) . .
O122 W57 O166 89.2(4) . .
O206 W57 W59' 107.2(9) . .
O122 W57 W59' 142.9(9) . .
O166 W57 W59' 65.6(10) . .
O206 W57 O167 100.9(5) . .
O122 W57 O167 94.3(4) . .
O166 W57 O167 154.7(4) . .
W59' W57 O167 98.1(9) . .
O206 W57 O123 98.8(5) . .
O122 W57 O123 156.6(5) . .
O166 W57 O123 83.4(5) . .
W59' W57 O123 18.6(8) . .
O167 W57 O123 83.5(5) . .
O206 W57 W57' 111.1(7) . .
O122 W57 W57' 63.6(8) . .
O166 W57 W57' 140.8(7) . .
W59' W57 W57' 119.8(10) . .
O167 W57 W57' 31.0(7) . .
O123 W57 W57' 110.0(8) . .
O206 W57 O42 168.0(5) . .
O122 W57 O42 85.5(4) . .
O166 W57 O42 84.0(4) . .
W59' W57 O42 66.0(8) . .
O167 W57 O42 71.3(4) . .
O123 W57 O42 71.7(4) . .
W57' W57 O42 67.0(7) . .
O207 W58 O123 102.6(6) . .
O207 W58 O130 104.2(5) . .
O123 W58 O130 88.7(5) . .
O207 W58 O128 100.5(5) . .
O123 W58 O128 87.7(5) . .
O130 W58 O128 155.2(5) . .
O207 W58 O129 103.3(5) . .
O123 W58 O129 154.2(5) . .
O130 W58 O129 85.0(5) . .
O128 W58 O129 87.7(5) . .
O207 W58 W59' 113.0(10) . .
O123 W58 W59' 19.4(8) . .
O130 W58 W59' 70.5(10) . .
O128 W58 W59' 101.4(9) . .
O129 W58 W59' 140.0(10) . .
O207 W58 W58' 111.5(10) . .
O123 W58 W58' 102.0(9) . .
O130 W58 W58' 139.1(10) . .
O128 W58 W58' 20.8(8) . .
O129 W58 W58' 68.3(9) . .
W59' W58 W58' 110.9(12) . .
O207 W58 O42 169.8(5) . .
O123 W58 O42 71.4(4) . .
O130 W58 O42 84.1(4) . .
O128 W58 O42 71.4(4) . .
O129 W58 O42 83.0(4) . .
W59' W58 O42 63.9(9) . .
W58' W58 O42 63.1(9) . .
O128 W58' W59 93(3) . .
O128 W58' O131 158(4) . .
W59 W58' O131 64.2(13) . .
O128 W58' W58 58(2) . .
W59 W58' W58 121.1(17) . .
O131 W58' W58 135.1(17) . .
O128 W58' O129 105(3) . .
W59 W58' O129 138.6(19) . .
O131 W58' O129 94.5(14) . .
W58 W58' O129 50.2(7) . .
O128 W58' O42 92(3) . .
W59 W58' O42 66.5(11) . .
O131 W58' O42 82.5(13) . .
W58 W58' O42 64.5(9) . .
O129 W58' O42 76.3(10) . .
W58' W59 O154 104.1(12) . .
W58' W59 O168 143.5(12) . .
O154 W59 O168 104.3(5) . .
W58' W59 O131 62.2(12) . .
O154 W59 O131 102.8(5) . .
O168 W59 O131 89.4(4) . .
W58' W59 O128 24.3(11) . .
O154 W59 O128 98.6(5) . .
O168 W59 O128 157.1(4) . .
O131 W59 O128 86.5(5) . .
W58' W59 O167 107.1(12) . .
O154 W59 O167 100.3(5) . .
O168 W59 O167 89.8(4) . .
O131 W59 O167 156.4(4) . .
O128 W59 O167 85.0(5) . .
W58' W59 W57' 127.3(13) . .
O154 W59 W57' 110.8(7) . .
O168 W59 W57' 60.4(7) . .
O131 W59 W57' 139.0(7) . .
O128 W59 W57' 110.2(7) . .
O167 W59 W57' 29.9(7) . .
W58' W59 O42 72.4(11) . .
O154 W59 O42 169.6(4) . .
O168 W59 O42 83.0(4) . .
O131 W59 O42 84.5(4) . .
O128 W59 O42 74.1(4) . .
O167 W59 O42 72.0(4) . .
W57' W59 O42 66.1(6) . .
O123 W59' W58 75(3) . .
O123 W59' W57 87(3) . .
W58 W59' W57 128.1(15) . .
O123 W59' O166 140(3) . .
W58 W59' O166 139.2(16) . .
W57 W59' O166 57.1(8) . .
O123 W59' O130 125(3) . .
W58 W59' O130 54.1(7) . .
W57 W59' O130 138.5(16) . .
O166 W59' O130 94.4(13) . .
O123 W59' O42 102(3) . .
W58 W59' O42 69.9(8) . .
W57 W59' O42 66.5(9) . .
O166 W59' O42 81.0(11) . .
O130 W59' O42 80.7(9) . .
W60' W60 O61 90.0(6) . .
W60' W60 O140 167.9(6) . .
O61 W60 O140 101.9(6) . .
W60' W60 O161 81.1(5) . .
O61 W60 O161 104.9(5) . .
O140 W60 O161 97.9(5) . .
W60' W60 O32 82.9(6) . .
O61 W60 O32 94.7(4) . .
O140 W60 O32 93.7(5) . .
O161 W60 O32 154.5(5) . .
W60' W60 O62 77.4(6) . .
O61 W60 O62 160.3(5) . .
O140 W60 O62 90.6(5) . .
O161 W60 O62 88.2(4) . .
O32 W60 O62 69.0(4) . .
W60' W60 O196 3.5(5) . .
O61 W60 O196 88.0(5) . .
O140 W60 O196 168.8(5) . .
O161 W60 O196 84.4(4) . .
O32 W60 O196 80.1(4) . .
O62 W60 O196 78.5(4) . .
W60 W60' O196 175.5(6) . .
W60 W60' O61 73.6(6) . .
O196 W60' O61 103.9(6) . .
W60 W60' O161 83.3(6) . .
O196 W60' O161 101.0(6) . .
O61 W60' O161 102.4(5) . .
W60 W60' O32 82.9(6) . .
O196 W60' O32 93.6(5) . .
O61 W60' O32 92.5(5) . .
O161 W60' O32 155.9(5) . .
W60 W60' O62 89.0(6) . .
O196 W60' O62 92.4(6) . .
O61 W60' O62 157.0(6) . .
O161 W60' O62 90.0(4) . .
O32 W60' O62 70.0(4) . .
W60 W60' O140 9.4(5) . .
O196 W60' O140 171.3(5) . .
O61 W60' O140 82.8(6) . .
O161 W60' O140 82.8(5) . .
O32 W60' O140 80.4(5) . .
O62 W60' O140 79.6(5) . .
W60 W60' K22 148.0(5) . .
O196 W60' K22 36.2(4) . .
O61 W60' K22 110.1(5) . .
O161 W60' K22 64.8(4) . .
O32 W60' K22 127.5(5) . .
O62 W60' K22 92.7(4) . .
O140 W60' K22 146.7(3) . .
O107 Se1 O112 98.8(4) . .
O107 Se1 O179 98.6(5) . .
O112 Se1 O179 96.5(5) . .
O7 Se2 O93 97.3(5) . .
O7 Se2 O94 99.1(5) . .
O93 Se2 O94 98.3(4) . .
O149 Se3 O153 98.0(5) . .
O149 Se3 O152 97.8(4) . .
O153 Se3 O152 98.4(5) . .
O43 Se4 O42 97.5(5) . .
O43 Se4 O136 98.8(4) . .
O42 Se4 O136 99.4(5) . .
O52 K1 O75 76.9(3) . .
O52 K1 O45 100.5(3) . .
O75 K1 O45 157.7(3) . .
O52 K1 O55 157.9(3) . .
O75 K1 O55 98.6(3) . .
O45 K1 O55 75.3(3) . .
O52 K1 O144 130.1(3) . .
O75 K1 O144 56.0(3) . .
O45 K1 O144 129.3(3) . .
O55 K1 O144 56.6(3) . .
O52 K1 O56 56.3(3) . .
O75 K1 O56 131.3(3) . .
O45 K1 O56 56.4(3) . .
O55 K1 O56 129.8(3) . .
O144 K1 O56 152.9(3) . .
O52 K1 O169 106.8(3) . .
O75 K1 O169 146.8(3) . .
O45 K1 O169 55.5(3) . .
O55 K1 O169 88.9(3) . .
O144 K1 O169 104.7(3) . .
O56 K1 O169 53.9(3) . .
O52 K1 O146 56.0(3) . .
O75 K1 O146 90.4(3) . .
O45 K1 O146 106.7(3) . .
O55 K1 O146 146.2(3) . .
O144 K1 O146 105.0(3) . .
O56 K1 O146 53.9(3) . .
O169 K1 O146 67.2(3) . .
O52 K1 O145 87.4(3) . .
O75 K1 O145 54.5(3) . .
O45 K1 O145 147.9(3) . .
O55 K1 O145 107.8(3) . .
O144 K1 O145 53.5(3) . .
O56 K1 O145 106.4(3) . .
O169 K1 O145 92.4(3) . .
O146 K1 O145 52.7(3) . .
O52 K1 O143 148.1(3) . .
O75 K1 O143 106.6(3) . .
O45 K1 O143 87.4(3) . .
O55 K1 O143 54.0(3) . .
O144 K1 O143 52.7(2) . .
O56 K1 O143 106.6(3) . .
O169 K1 O143 53.0(2) . .
O146 K1 O143 92.1(3) . .
O145 K1 O143 71.0(3) . .
O52 K1 O157 52.2(3) . .
O75 K1 O157 52.8(3) . .
O45 K1 O157 107.9(3) . .
O55 K1 O157 107.7(3) . .
O144 K1 O157 101.8(3) . .
O56 K1 O157 100.1(3) . .
O169 K1 O157 153.4(3) . .
O146 K1 O157 103.7(3) . .
O145 K1 O157 101.6(3) . .
O143 K1 O157 153.3(3) . .
O52 K1 O141 108.6(3) . .
O75 K1 O141 107.9(3) . .
O45 K1 O141 51.4(3) . .
O55 K1 O141 51.6(3) . .
O144 K1 O141 101.3(3) . .
O56 K1 O141 99.8(3) . .
O169 K1 O141 102.2(3) . .
O146 K1 O141 153.4(3) . .
O145 K1 O141 153.8(3) . .
O143 K1 O141 100.5(3) . .
O157 K1 O141 74.6(2) . .
O2 K2 O109 100.2(3) . .
O2 K2 O4 77.3(3) . .
O109 K2 O4 155.8(3) . .
O2 K2 O20 156.8(3) . .
O109 K2 O20 78.1(3) . .
O4 K2 O20 94.7(3) . .
O2 K2 O22 129.3(3) . .
O109 K2 O22 130.5(3) . .
O4 K2 O22 56.0(3) . .
O20 K2 O22 56.2(3) . .
O2 K2 O1 56.3(3) . .
O109 K2 O1 56.8(3) . .
O4 K2 O1 132.0(3) . .
O20 K2 O1 132.9(3) . .
O22 K2 O1 150.7(3) . .
O2 K2 O202 105.9(3) . .
O109 K2 O202 55.4(3) . .
O4 K2 O202 148.7(3) . .
O20 K2 O202 92.3(3) . .
O22 K2 O202 104.8(3) . .
O1 K2 O202 52.7(3) . .
O2 K2 O204 55.7(3) . .
O109 K2 O204 106.5(3) . .
O4 K2 O204 92.1(3) . .
O20 K2 O204 147.2(3) . .
O22 K2 O204 103.4(3) . .
O1 K2 O204 53.1(3) . .
O202 K2 O204 66.8(3) . .
O2 K2 O24 148.5(3) . .
O109 K2 O24 86.7(3) . .
O4 K2 O24 108.1(3) . .
O20 K2 O24 54.7(3) . .
O22 K2 O24 53.1(3) . .
O1 K2 O24 105.9(3) . .
O202 K2 O24 53.4(3) . .
O204 K2 O24 92.8(3) . .
O2 K2 O110 86.2(3) . .
O109 K2 O110 149.3(3) . .
O4 K2 O110 54.9(3) . .
O20 K2 O110 107.3(3) . .
O22 K2 O110 52.3(3) . .
O1 K2 O110 105.8(3) . .
O202 K2 O110 93.9(3) . .
O204 K2 O110 52.8(3) . .
O24 K2 O110 73.5(3) . .
O2 K2 O3 52.2(3) . .
O109 K2 O3 106.3(3) . .
O4 K2 O3 53.0(2) . .
O20 K2 O3 105.6(3) . .
O22 K2 O3 103.5(3) . .
O1 K2 O3 99.7(3) . .
O202 K2 O3 151.6(3) . .
O204 K2 O3 104.1(3) . .
O24 K2 O3 154.4(3) . .
O110 K2 O3 101.3(2) . .
O2 K2 O17 108.2(3) . .
O109 K2 O17 52.4(3) . .
O4 K2 O17 104.9(3) . .
O20 K2 O17 52.3(3) . .
O22 K2 O17 102.6(3) . .
O1 K2 O17 101.2(2) . .
O202 K2 O17 103.5(3) . .
O204 K2 O17 153.8(3) . .
O24 K2 O17 100.4(3) . .
O110 K2 O17 153.0(3) . .
O3 K2 O17 72.5(2) . .
O239 K3 O245 81.0(4) . .
O239 K3 O170 70.4(3) . .
O245 K3 O170 115.7(3) . .
O239 K3 O195 152.4(4) . .
O245 K3 O195 75.0(3) . .
O170 K3 O195 132.7(3) . .
O239 K3 O138 132.4(4) . .
O245 K3 O138 123.3(3) . .
O170 K3 O138 118.4(3) . .
O195 K3 O138 56.6(3) . .
O239 K3 O35 126.4(3) . .
O245 K3 O35 96.1(3) . .
O170 K3 O35 63.0(3) . .
O195 K3 O35 70.3(3) . .
O138 K3 O35 93.8(3) . .
O239 K3 O124 79.1(4) . .
O245 K3 O124 160.0(3) . .
O170 K3 O124 56.5(3) . .
O195 K3 O124 124.4(3) . .
O138 K3 O124 72.0(3) . .
O35 K3 O124 95.4(3) . .
O239 K3 O264 53.4(4) . 4_666
O245 K3 O264 77.1(4) . 4_666
O170 K3 O264 120.1(3) . 4_666
O195 K3 O264 107.2(3) . 4_666
O138 K3 O264 89.7(3) . 4_666
O35 K3 O264 173.2(4) . 4_666
O124 K3 O264 91.2(4) . 4_666
O239 K3 O142 80.0(3) . .
O245 K3 O142 126.6(3) . .
O170 K3 O142 103.8(3) . .
O195 K3 O142 103.7(3) . .
O138 K3 O142 52.4(2) . .
O35 K3 O142 134.6(3) . .
O124 K3 O142 49.6(3) . .
O264 K3 O142 51.7(4) 4_666 .
O239 K3 O125 115.2(3) . .
O245 K3 O125 145.6(3) . .
O170 K3 O125 51.7(3) . .
O195 K3 O125 92.3(3) . .
O138 K3 O125 69.4(2) . .
O35 K3 O125 49.6(3) . .
O124 K3 O125 47.5(2) . .
O264 K3 O125 137.2(4) 4_666 .
O142 K3 O125 87.2(3) . .
O239 K3 W43 80.7(3) . .
O245 K3 W43 142.6(2) . .
O170 K3 W43 27.0(2) . .
O195 K3 W43 126.8(2) . .
O138 K3 W43 92.8(2) . .
O35 K3 W43 69.8(2) . .
O124 K3 W43 31.86(19) . .
O264 K3 W43 115.8(3) 4_666 .
O142 K3 W43 81.42(18) . .
O125 K3 W43 34.47(15) . .
O239 K3 W14 159.0(3) . .
O245 K3 W14 99.8(2) . .
O170 K3 W14 126.1(2) . .
O195 K3 W14 25.9(2) . .
O138 K3 W14 31.80(19) . .
O35 K3 W14 74.62(19) . .
O124 K3 W14 99.0(2) . .
O264 K3 W14 106.0(3) 4_666 .
O142 K3 W14 82.87(18) . .
O125 K3 W14 75.87(16) . .
W43 K3 W14 108.76(9) . .
O239 K4 O29 130.4(4) . .
O239 K4 O245 82.2(4) . .
O29 K4 O245 140.2(3) . .
O239 K4 O256 78.1(4) . .
O29 K4 O256 85.6(4) . .
O245 K4 O256 79.4(4) . .
O239 K4 O172 96.0(3) . .
O29 K4 O172 118.6(3) . .
O245 K4 O172 70.7(3) . .
O256 K4 O172 150.1(4) . .
O239 K4 O115 151.1(3) . .
O29 K4 O115 75.2(3) . .
O245 K4 O115 82.2(3) . .
O256 K4 O115 122.4(4) . .
O172 K4 O115 55.8(3) . .
O239 K4 O116 73.4(3) . .
O29 K4 O116 57.6(3) . .
O245 K4 O116 150.5(3) . .
O256 K4 O116 79.6(4) . .
O172 K4 O116 127.3(3) . .
O115 K4 O116 126.8(3) . .
O239 K4 O31 149.3(3) . .
O29 K4 O31 54.4(3) . .
O245 K4 O31 85.8(3) . .
O256 K4 O31 72.0(4) . .
O172 K4 O31 106.5(3) . .
O115 K4 O31 52.5(3) . .
O116 K4 O31 106.9(3) . .
O239 K4 O27 74.4(3) . .
O29 K4 O27 92.4(3) . .
O245 K4 O27 121.6(3) . .
O256 K4 O27 141.9(4) . .
O172 K4 O27 59.9(3) . .
O115 K4 O27 93.5(3) . .
O116 K4 O27 67.6(3) . .
O31 K4 O27 135.0(3) . .
O239 K4 W23 121.9(3) . .
O29 K4 W23 94.2(2) . .
O245 K4 W23 82.2(3) . .
O256 K4 W23 150.6(3) . .
O172 K4 W23 26.5(2) . .
O115 K4 W23 31.49(19) . .
O116 K4 W23 124.7(2) . .
O31 K4 W23 84.0(2) . .
O27 K4 W23 67.55(19) . .
O239 K4 W27 100.0(3) . .
O29 K4 W27 31.9(2) . .
O245 K4 W27 165.4(3) . .
O256 K4 W27 86.9(3) . .
O172 K4 W27 123.0(2) . .
O115 K4 W27 101.2(2) . .
O116 K4 W27 26.7(2) . .
O31 K4 W27 85.16(18) . .
O27 K4 W27 72.62(17) . .
W23 K4 W27 108.20(9) . .
O239 K4 W46 139.1(3) . .
O29 K4 W46 26.88(19) . .
O245 K4 W46 114.1(3) . .
O256 K4 W46 69.4(4) . .
O172 K4 W46 124.5(3) . .
O115 K4 W46 69.7(2) . .
O116 K4 W46 76.9(2) . .
O31 K4 W46 30.21(17) . .
O27 K4 W46 118.57(19) . .
W23 K4 W46 98.08(9) . .
W27 K4 W46 55.34(5) . .
O98 K5 O271 75.8(4) . .
O98 K5 O296 109.2(6) . .
O271 K5 O296 74.1(8) . .
O98 K5 O188 121.7(3) . .
O271 K5 O188 159.3(5) . .
O296 K5 O188 106.7(6) . .
O98 K5 O234 141.0(4) . .
O271 K5 O234 81.9(5) . .
O296 K5 O234 94.4(6) . .
O188 K5 O234 77.4(4) . .
O98 K5 O189 72.2(3) . .
O271 K5 O189 121.4(5) . .
O296 K5 O189 72.2(6) . .
O188 K5 O189 77.2(3) . .
O234 K5 O189 146.2(4) . .
O98 K5 O100 76.1(3) . .
O271 K5 O100 96.7(6) . .
O296 K5 O100 167.3(6) . .
O188 K5 O100 78.7(3) . .
O234 K5 O100 75.3(3) . .
O189 K5 O100 120.5(3) . .
O98 K5 K13 165.5(3) . 4_565
O271 K5 K13 118.7(4) . 4_565
O296 K5 K13 77.1(6) . 4_565
O188 K5 K13 44.2(2) . 4_565
O234 K5 K13 48.0(3) . 4_565
O189 K5 K13 98.3(2) . 4_565
O100 K5 K13 100.6(3) . 4_565
O98 K5 K19 95.2(3) . .
O271 K5 K19 61.2(5) . .
O296 K5 K19 121.3(6) . .
O188 K5 K19 103.5(3) . .
O234 K5 K19 45.8(3) . .
O189 K5 K19 164.8(2) . .
O100 K5 K19 46.1(2) . .
K13 K5 K19 92.23(17) 4_565 .
O98 K5 W11 70.6(2) . .
O271 K5 W11 112.7(5) . .
O296 K5 W11 172.5(6) . .
O188 K5 W11 68.2(2) . .
O234 K5 W11 89.8(3) . .
O189 K5 W11 100.9(2) . .
O100 K5 W11 20.0(2) . .
K13 K5 W11 101.44(12) 4_565 .
K19 K5 W11 66.00(12) . .
O98 K5 W44 102.3(2) . .
O271 K5 W44 165.0(5) . .
O296 K5 W44 120.0(6) . .
O188 K5 W44 19.6(2) . .
O234 K5 W44 91.2(3) . .
O189 K5 W44 70.9(2) . .
O100 K5 W44 68.5(2) . .
K13 K5 W44 63.68(9) 4_565 .
K19 K5 W44 104.54(16) . .
W11 K5 W44 53.61(5) . .
O98 K5 W42 17.7(2) . .
O271 K5 W42 85.0(3) . .
O296 K5 W42 126.8(5) . .
O188 K5 W42 109.0(2) . .
O234 K5 W42 130.8(3) . .
O189 K5 W42 78.9(2) . .
O100 K5 W42 59.5(2) . .
K13 K5 W42 152.03(13) 4_565 .
K19 K5 W42 86.68(12) . .
W11 K5 W42 52.86(4) . .
W44 K5 W42 89.53(7) . .
O76 K6 O54 80.0(3) . .
O76 K6 O74 76.6(3) . .
O54 K6 O74 117.9(3) . .
O76 K6 O262 76.0(4) . .
O54 K6 O262 152.4(4) . .
O74 K6 O262 69.5(3) . .
O76 K6 O312 131.8(9) . 2
O54 K6 O312 98.8(8) . 2
O74 K6 O312 138.5(8) . 2
O262 K6 O312 87.2(9) . 2
O76 K6 O163 119.3(3) . .
O54 K6 O163 71.9(3) . .
O74 K6 O163 71.5(3) . .
O262 K6 O163 132.6(3) . .
O312 K6 O163 105.4(9) 2 .
O76 K6 O230 71.1(4) . .
O54 K6 O230 66.1(3) . .
O74 K6 O230 146.2(4) . .
O262 K6 O230 92.9(4) . .
O312 K6 O230 64.9(9) 2 .
O163 K6 O230 134.1(3) . .
O76 K6 K14 108.4(3) . .
O54 K6 K14 48.6(2) . .
O74 K6 K14 162.0(3) . .
O262 K6 K14 128.3(3) . .
O312 K6 K14 50.5(8) 2 .
O163 K6 K14 91.4(3) . .
O230 K6 K14 46.4(3) . .
O76 K6 K7 44.6(2) . 4_566
O54 K6 K7 102.9(2) . 4_566
O74 K6 K7 98.9(2) . 4_566
O262 K6 K7 49.8(3) . 4_566
O312 K6 K7 90.4(8) 2 4_566
O163 K6 K7 163.8(3) . 4_566
O230 K6 K7 50.3(3) . 4_566
K14 K6 K7 96.34(16) . 4_566
O76 K6 W4 19.87(19) . .
O54 K6 W4 69.0(2) . .
O74 K6 W4 69.9(2) . .
O262 K6 W4 91.4(4) . .
O312 K6 W4 147.1(8) 2 .
O163 K6 W4 99.6(2) . .
O230 K6 W4 82.4(3) . .
K14 K6 W4 108.73(16) . .
K7 K6 W4 64.43(8) 4_566 .
O76 K6 K20 123.2(3) . .
O54 K6 K20 119.4(3) . .
O74 K6 K20 46.7(3) . .
O262 K6 K20 85.6(3) . .
O312 K6 K20 99.6(8) 2 .
O163 K6 K20 47.6(2) . .
O230 K6 K20 164.4(4) . .
K14 K6 K20 124.6(2) . .
K7 K6 K20 133.91(18) 4_566 .
W4 K6 K20 113.08(19) . .
O76 K6 W12 67.4(2) . .
O54 K6 W12 19.9(2) . .
O74 K6 W12 99.1(2) . .
O262 K6 W12 143.3(4) . .
O312 K6 W12 118.7(8) 2 .
O163 K6 W12 68.6(2) . .
O230 K6 W12 77.6(3) . .
K14 K6 W12 68.39(12) . .
K7 K6 W12 101.17(10) 4_566 .
W4 K6 W12 52.55(5) . .
K20 K6 W12 112.38(17) . .
O155 K7 O97 136.0(4) 4_665 .
O155 K7 O76 70.5(3) 4_665 4_665
O97 K7 O76 114.1(3) . 4_665
O155 K7 O201 77.7(3) 4_665 .
O97 K7 O201 120.8(3) . .
O76 K7 O201 124.0(3) 4_665 .
O155 K7 O203 145.4(3) 4_665 .
O97 K7 O203 75.4(3) . .
O76 K7 O203 114.8(3) 4_665 .
O201 K7 O203 71.5(3) . .
O155 K7 O200 70.9(3) 4_665 .
O97 K7 O200 71.2(3) . .
O76 K7 O200 122.6(3) 4_665 .
O201 K7 O200 86.2(3) . .
O203 K7 O200 121.2(3) . .
O155 K7 O262 81.4(4) 4_665 4_665
O97 K7 O262 142.6(4) . 4_665
O76 K7 O262 72.6(3) 4_665 4_665
O201 K7 O262 57.7(3) . 4_665
O203 K7 O262 69.0(4) . 4_665
O200 K7 O262 138.7(4) . 4_665
O155 K7 O230 138.8(3) 4_665 4_665
O97 K7 O230 65.7(3) . 4_665
O76 K7 O230 68.3(3) 4_665 4_665
O201 K7 O230 126.0(4) . 4_665
O203 K7 O230 58.2(3) . 4_665
O200 K7 O230 135.2(3) . 4_665
O262 K7 O230 85.5(4) 4_665 4_665
O155 K7 O232 77.5(4) 4_665 4_665
O97 K7 O232 63.7(4) . 4_665
O76 K7 O232 73.9(3) 4_665 4_665
O201 K7 O232 141.0(4) . 4_665
O203 K7 O232 137.1(4) . 4_665
O200 K7 O232 57.4(3) . 4_665
O262 K7 O232 144.7(4) 4_665 4_665
O230 K7 O232 92.1(4) 4_665 4_665
O155 K7 K6 100.7(2) 4_665 4_665
O97 K7 K6 112.0(2) . 4_665
O76 K7 K6 44.4(2) 4_665 4_665
O201 K7 K6 101.9(2) . 4_665
O203 K7 K6 71.4(2) . 4_665
O200 K7 K6 167.0(2) . 4_665
O262 K7 K6 45.4(3) 4_665 4_665
O230 K7 K6 46.3(3) 4_665 4_665
O232 K7 K6 111.8(3) 4_665 4_665
O155 K7 W27 87.9(2) 4_665 .
O97 K7 W27 100.5(2) . .
O76 K7 W27 145.1(2) 4_665 .
O201 K7 W27 21.29(19) . .
O203 K7 W27 68.8(2) . .
O200 K7 W27 71.66(19) . .
O262 K7 W27 77.4(2) 4_665 .
O230 K7 W27 126.9(3) 4_665 .
O232 K7 W27 129.1(3) 4_665 .
K6 K7 W27 118.80(10) 4_665 .
O155 K7 W13 83.5(2) 4_665 .
O97 K7 W13 68.5(2) . .
O76 K7 W13 143.9(3) 4_665 .
O201 K7 W13 71.4(2) . .
O203 K7 W13 100.9(2) . .
O200 K7 W13 21.47(19) . .
O262 K7 W13 128.9(3) 4_665 .
O230 K7 W13 133.1(3) 4_665 .
O232 K7 W13 76.4(2) 4_665 .
K6 K7 W13 171.38(12) 4_665 .
W27 K7 W13 53.45(4) . .
O158 K8 O181 84.6(3) 4_565 4_565
O158 K8 O82 119.1(3) 4_565 .
O181 K8 O82 152.7(3) 4_565 .
O158 K8 O57 73.8(3) 4_565 4_565
O181 K8 O57 130.9(3) 4_565 4_565
O82 K8 O57 72.8(3) . 4_565
O158 K8 O139 130.1(3) 4_565 4_565
O181 K8 O139 72.0(3) 4_565 4_565
O82 K8 O139 98.4(3) . 4_565
O57 K8 O139 89.1(3) 4_565 4_565
O158 K8 O205 160.5(3) 4_565 .
O181 K8 O205 96.9(3) 4_565 .
O82 K8 O205 56.2(3) . .
O57 K8 O205 117.8(3) 4_565 .
O139 K8 O205 68.0(3) 4_565 .
O158 K8 O173 98.0(3) 4_565 .
O181 K8 O173 74.0(3) 4_565 .
O82 K8 O173 88.4(3) . .
O57 K8 O173 151.1(3) 4_565 .
O139 K8 O173 115.8(3) 4_565 .
O205 K8 O173 64.1(3) . .
O158 K8 O120 74.2(3) 4_565 .
O181 K8 O120 116.2(3) 4_565 .
O82 K8 O120 63.4(3) . .
O57 K8 O120 99.7(3) 4_565 .
O139 K8 O120 155.6(3) 4_565 .
O205 K8 O120 87.8(3) . .
O173 K8 O120 51.6(3) . .
O158 K8 O56 83.8(3) 4_565 4_565
O181 K8 O56 83.8(3) 4_565 4_565
O82 K8 O56 110.6(3) . 4_565
O57 K8 O56 50.9(3) 4_565 4_565
O139 K8 O56 51.1(2) 4_565 4_565
O205 K8 O56 115.7(3) . 4_565
O173 K8 O56 157.4(3) . 4_565
O120 K8 O56 147.9(3) . 4_565
O158 K8 W6 141.7(2) 4_565 .
O181 K8 W6 124.2(2) 4_565 .
O82 K8 W6 28.5(2) . .
O57 K8 W6 98.1(2) 4_565 .
O139 K8 W6 86.0(2) 4_565 .
O205 K8 W6 28.3(2) . .
O173 K8 W6 70.94(19) . .
O120 K8 W6 70.31(18) . .
O56 K8 W6 120.65(18) 4_565 .
O158 K8 W41 92.2(2) 4_565 .
O181 K8 W41 99.2(2) 4_565 .
O82 K8 W41 68.5(2) . .
O57 K8 W41 124.7(2) 4_565 .
O139 K8 W41 133.9(2) 4_565 .
O205 K8 W41 68.37(19) . .
O173 K8 W41 26.6(2) . .
O120 K8 W41 26.84(19) . .
O56 K8 W41 174.73(19) 4_565 .
W6 K8 W41 61.18(5) . .
O158 K8 W14 107.8(2) 4_565 4_565
O181 K8 W14 71.2(2) 4_565 4_565
O82 K8 W14 110.0(2) . 4_565
O57 K8 W14 74.3(2) 4_565 4_565
O139 K8 W14 23.21(18) 4_565 4_565
O205 K8 W14 90.9(2) . 4_565
O173 K8 W14 133.9(2) . 4_565
O120 K8 W14 172.5(2) . 4_565
O56 K8 W14 28.79(15) 4_565 4_565
W6 K8 W14 105.62(8) . 4_565
W41 K8 W14 156.43(10) . 4_565
O44 K9 O205 112.9(3) 4_565 .
O44 K9 O12 129.6(3) 4_565 .
O205 K9 O12 117.5(3) . .
O44 K9 O243 101.9(3) 4_565 .
O205 K9 O243 95.7(3) . .
O12 K9 O243 74.0(3) . .
O44 K9 O13 164.6(3) 4_565 .
O205 K9 O13 58.8(3) . .
O12 K9 O13 60.5(3) . .
O243 K9 O13 68.0(3) . .
O44 K9 O90 73.7(3) 4_565 .
O205 K9 O90 169.8(3) . .
O12 K9 O90 56.4(3) . .
O243 K9 O90 90.3(3) . .
O13 K9 O90 116.7(3) . .
O44 K9 O21 87.2(3) 4_565 .
O205 K9 O21 117.8(3) . .
O12 K9 O21 69.6(3) . .
O243 K9 O21 138.7(3) . .
O13 K9 O21 108.1(3) . .
O90 K9 O21 53.4(3) . .
O44 K9 O99 84.4(3) 4_565 .
O205 K9 O99 69.3(3) . .
O12 K9 O99 112.5(3) . .
O243 K9 O99 165.0(3) . .
O13 K9 O99 102.8(3) . .
O90 K9 O99 104.5(3) . .
O21 K9 O99 54.3(3) . .
O44 K9 O139 65.1(3) 4_565 4_565
O205 K9 O139 67.3(3) . 4_565
O12 K9 O139 137.0(3) . 4_565
O243 K9 O139 63.1(3) . 4_565
O13 K9 O139 99.5(3) . 4_565
O90 K9 O139 122.8(3) . 4_565
O21 K9 O139 150.0(3) . 4_565
O99 K9 O139 108.8(3) . 4_565
O44 K9 W6 139.3(2) 4_565 .
O205 K9 W6 27.2(2) . .
O12 K9 W6 90.8(2) . .
O243 K9 W6 83.5(2) . .
O13 K9 W6 31.68(18) . .
O90 K9 W6 147.0(2) . .
O21 K9 W6 115.22(19) . .
O99 K9 W6 83.0(2) . .
O139 K9 W6 82.83(18) 4_565 .
O44 K9 W19 102.1(2) 4_565 .
O205 K9 W19 144.6(3) . .
O12 K9 W19 28.12(19) . .
O243 K9 W19 70.6(2) . .
O13 K9 W19 85.9(2) . .
O90 K9 W19 31.8(2) . .
O21 K9 W19 68.10(19) . .
O99 K9 W19 121.7(2) . .
O139 K9 W19 126.7(2) 4_565 .
W6 K9 W19 117.40(9) . .
O44 K9 W21 70.8(2) 4_565 .
O205 K9 W21 144.2(3) . .
O12 K9 W21 68.5(2) . .
O243 K9 W21 118.9(2) . .
O13 K9 W21 124.0(2) . .
O90 K9 W21 28.6(2) . .
O21 K9 W21 27.57(16) . .
O99 K9 W21 75.91(19) . .
O139 K9 W21 134.7(2) 4_565 .
W6 K9 W21 141.18(10) . .
W19 K9 W21 53.66(4) . .
O303 K10 O51 145.4(6) . .
O303 K10 O160 89.7(6) . .
O51 K10 O160 120.3(3) . .
O303 K10 O68 139.9(6) . .
O51 K10 O68 74.6(3) . .
O160 K10 O68 55.7(3) . .
O303 K10 O147 91.2(6) . .
O51 K10 O147 57.0(3) . .
O160 K10 O147 130.5(3) . .
O68 K10 O147 125.7(3) . .
O303 K10 O194 84.3(6) . .
O51 K10 O194 94.3(3) . .
O160 K10 O194 62.6(3) . .
O68 K10 O194 94.7(3) . .
O147 K10 O194 68.3(3) . .
O303 K10 O105 75.0(6) . 3_655
O51 K10 O105 132.8(3) . 3_655
O160 K10 O105 61.0(3) . 3_655
O68 K10 O105 70.7(3) . 3_655
O147 K10 O105 162.8(3) . 3_655
O194 K10 O105 119.3(3) . 3_655
O303 K10 O50 139.5(6) . .
O51 K10 O50 53.8(3) . .
O160 K10 O50 104.7(3) . .
O68 K10 O50 51.5(3) . .
O147 K10 O50 106.1(3) . .
O194 K10 O50 136.0(3) . .
O105 K10 O50 79.4(3) 3_655 .
O303 K10 O180 79.9(6) . 3_655
O51 K10 O180 74.2(3) . 3_655
O160 K10 O180 163.0(3) . 3_655
O68 K10 O180 127.5(3) . 3_655
O147 K10 O180 63.6(3) . 3_655
O194 K10 O180 128.7(3) . 3_655
O105 K10 O180 103.1(3) 3_655 3_655
O50 K10 O180 75.9(3) . 3_655
O303 K10 O192 58.9(6) . 3_655
O51 K10 O192 117.0(3) . 3_655
O160 K10 O192 110.9(3) . 3_655
O68 K10 O192 111.4(3) . 3_655
O147 K10 O192 111.5(3) . 3_655
O194 K10 O192 143.1(3) . 3_655
O105 K10 O192 52.5(3) 3_655 3_655
O50 K10 O192 80.7(3) . 3_655
O180 K10 O192 52.1(3) 3_655 3_655
O303 K10 W38 116.2(6) . .
O51 K10 W38 95.1(2) . .
O160 K10 W38 26.6(2) . .
O68 K10 W38 31.55(19) . .
O147 K10 W38 125.9(2) . .
O194 K10 W38 69.2(2) . .
O105 K10 W38 70.5(2) 3_655 .
O50 K10 W38 83.0(2) . .
O180 K10 W38 158.9(2) 3_655 .
O192 K10 W38 122.6(2) 3_655 .
O303 K10 W15 117.9(6) . .
O51 K10 W15 31.23(18) . .
O160 K10 W15 125.9(3) . .
O68 K10 W15 100.1(2) . .
O147 K10 W15 26.7(2) . .
O194 K10 W15 74.4(2) . .
O105 K10 W15 163.4(2) 3_655 .
O50 K10 W15 84.0(2) . .
O180 K10 W15 71.0(2) 3_655 .
O192 K10 W15 123.1(2) 3_655 .
W38 K10 W15 109.16(10) . .
O82 K12 O151 130.8(4) 2_544 3_655
O82 K12 O244 79.0(4) 2_544 2_544
O151 K12 O244 146.9(4) 3_655 2_544
O82 K12 O235 77.8(4) 2_544 .
O151 K12 O235 112.7(4) 3_655 .
O244 K12 O235 84.7(4) 2_544 .
O82 K12 O295 68.9(6) 2_544 2_544
O151 K12 O295 88.3(6) 3_655 2_544
O244 K12 O295 91.2(6) 2_544 2_544
O235 K12 O295 146.6(6) . 2_544
O82 K12 O57 73.5(3) 2_544 3_655
O151 K12 O57 67.7(3) 3_655 3_655
O244 K12 O57 144.7(4) 2_544 3_655
O235 K12 O57 68.3(4) . 3_655
O295 K12 O57 99.0(6) 2_544 3_655
O82 K12 O180 139.9(3) 2_544 .
O151 K12 O180 60.6(3) 3_655 .
O244 K12 O180 108.4(4) 2_544 .
O235 K12 O180 64.2(4) . .
O295 K12 O180 146.8(6) 2_544 .
O57 K12 O180 80.6(3) 3_655 .
O82 K12 O255 135.9(4) 2_544 .
O151 K12 O255 62.1(4) 3_655 .
O244 K12 O255 86.6(5) 2_544 .
O235 K12 O255 142.5(5) . .
O295 K12 O255 69.9(6) 2_544 .
O57 K12 O255 128.6(4) 3_655 .
O180 K12 O255 84.3(4) . .
O82 K12 W40 153.6(2) 2_544 .
O151 K12 W40 66.8(3) 3_655 .
O244 K12 W40 92.0(3) 2_544 .
O235 K12 W40 76.7(3) . .
O295 K12 W40 136.7(6) 2_544 .
O57 K12 W40 102.9(2) 3_655 .
O180 K12 W40 22.6(2) . .
O255 K12 W40 67.1(3) . .
O82 K12 K8 37.2(2) 2_544 2_544
O151 K12 K8 95.8(3) 3_655 2_544
O244 K12 K8 115.9(3) 2_544 2_544
O235 K12 K8 77.6(3) . 2_544
O295 K12 K8 74.5(5) 2_544 2_544
O57 K12 K8 38.1(2) 3_655 2_544
O180 K12 K8 117.1(3) . 2_544
O255 K12 K8 138.1(3) . 2_544
W40 K12 K8 139.67(11) . 2_544
O207 K13 O187 119.9(4) 3_665 4_666
O207 K13 O188 129.7(4) 3_665 4_666
O187 K13 O188 70.7(3) 4_666 4_666
O207 K13 O165 109.0(4) 3_665 .
O187 K13 O165 90.2(3) 4_666 .
O188 K13 O165 120.4(3) 4_666 .
O207 K13 O712 65.3(7) 3_665 3_665
O187 K13 O712 62.4(7) 4_666 3_665
O188 K13 O712 128.4(7) 4_666 3_665
O165 K13 O712 81.1(6) . 3_665
O207 K13 O234 75.2(4) 3_665 4_666
O187 K13 O234 144.6(4) 4_666 4_666
O188 K13 O234 75.5(4) 4_666 4_666
O165 K13 O234 116.3(4) . 4_666
O712 K13 O234 140.4(7) 3_665 4_666
O207 K13 O135 59.0(3) 3_665 .
O187 K13 O135 136.0(3) 4_666 .
O188 K13 O135 148.6(4) 4_666 .
O165 K13 O135 56.3(3) . .
O712 K13 O135 83.1(7) 3_665 .
O234 K13 O135 79.4(4) 4_666 .
O207 K13 W51 80.7(3) 3_665 .
O187 K13 W51 112.9(3) 4_666 .
O188 K13 W51 144.7(3) 4_666 .
O165 K13 W51 29.9(2) . .
O712 K13 W51 76.8(6) 3_665 .
O234 K13 W51 100.6(3) 4_666 .
O135 K13 W51 27.0(2) . .
O207 K13 K5 86.3(3) 3_665 4_666
O187 K13 K5 101.3(2) 4_666 4_666
O188 K13 K5 44.8(2) 4_666 4_666
O165 K13 K5 153.1(3) . 4_666
O712 K13 K5 125.8(6) 3_665 4_666
O234 K13 K5 44.9(3) 4_666 4_666
O135 K13 K5 121.5(3) . 4_666
W51 K13 K5 145.42(18) . 4_666
O701 K14 O706 47.5(12) 2 .
O701 K14 O154 120.1(9) 2 .
O706 K14 O154 80.5(10) . .
O701 K14 O230 98.0(9) 2 .
O706 K14 O230 109.1(10) . .
O154 K14 O230 130.2(5) . .
O701 K14 O54 117.0(9) 2 .
O706 K14 O54 79.1(10) . .
O154 K14 O54 67.9(3) . .
O230 K14 O54 66.5(4) . .
O701 K14 O305 44.3(10) 2 2
O706 K14 O305 91.5(11) . 2
O154 K14 O305 152.2(7) . 2
O230 K14 O305 77.6(7) . 2
O54 K14 O305 136.9(7) . 2
O701 K14 O312 34.4(11) 2 2
O706 K14 O312 58.3(12) . 2
O154 K14 O312 138.0(9) . 2
O230 K14 O312 64.7(9) . 2
O54 K14 O312 94.3(9) . 2
O305 K14 O312 47.3(10) 2 2
O701 K14 K6 76.3(8) 2 .
O706 K14 K6 62.1(10) . .
O154 K14 K6 107.5(3) . .
O230 K14 K6 48.8(3) . .
O54 K14 K6 46.7(2) . .
O305 K14 K6 91.7(6) 2 .
O312 K14 K6 47.8(8) 2 .
O301 K15 O89 94.7(8) . .
O301 K15 O83 144.5(9) . .
O89 K15 O83 120.3(4) . .
O301 K15 O302 82.2(11) . .
O89 K15 O302 122.3(8) . .
O83 K15 O302 74.3(7) . .
O301 K15 O14 120.7(8) . .
O89 K15 O14 95.3(4) . .
O83 K15 O14 65.6(3) . .
O302 K15 O14 135.3(7) . .
O301 K15 O199 66.8(8) . .
O89 K15 O199 56.9(3) . .
O83 K15 O199 136.0(4) . .
O302 K15 O199 148.3(8) . .
O14 K15 O199 71.0(3) . .
O301 K15 O85 142.3(8) . .
O89 K15 O85 72.8(3) . .
O83 K15 O85 55.7(3) . .
O302 K15 O85 75.7(7) . .
O14 K15 O85 96.1(3) . .
O199 K15 O85 125.5(4) . .
O301 K15 O86 93.2(8) . .
O89 K15 O86 52.3(3) . .
O83 K15 O86 103.2(3) . .
O302 K15 O86 70.2(7) . .
O14 K15 O86 136.5(4) . .
O199 K15 O86 103.6(3) . .
O85 K15 O86 50.7(3) . .
O301 K15 O198 159.0(9) . .
O89 K15 O198 70.7(3) . .
O83 K15 O198 53.9(3) . .
O302 K15 O198 118.1(7) . .
O14 K15 O198 49.0(3) . .
O199 K15 O198 92.3(3) . .
O85 K15 O198 49.0(3) . .
O86 K15 O198 89.4(3) . .
O301 K15 W16 165.7(8) . .
O89 K15 W16 93.7(3) . .
O83 K15 W16 27.1(2) . .
O302 K15 W16 83.5(7) . .
O14 K15 W16 69.8(2) . .
O199 K15 W16 127.4(3) . .
O85 K15 W16 32.19(19) . .
O86 K15 W16 82.8(2) . .
O198 K15 W16 35.14(18) . .
O301 K15 W13 83.9(8) . .
O89 K15 W13 31.8(2) . .
O83 K15 W13 128.9(3) . .
O302 K15 W13 148.7(7) . .
O14 K15 W13 75.5(3) . .
O199 K15 W13 26.4(2) . .
O85 K15 W13 99.5(3) . .
O86 K15 W13 82.8(2) . .
O198 K15 W13 75.8(2) . .
W16 K15 W13 109.09(18) . .
O301 K15 W20 86.5(8) . .
O89 K15 W20 25.4(2) . .
O83 K15 W20 122.3(3) . .
O302 K15 W20 97.4(7) . .
O14 K15 W20 120.0(3) . .
O199 K15 W20 74.8(2) . .
O85 K15 W20 66.8(2) . .
O86 K15 W20 29.15(19) . .
O198 K15 W20 85.8(2) . .
W16 K15 W20 96.31(16) . .
W13 K15 W20 53.85(9) . .
O254 K16 O313 133.3(7) . .
O254 K16 O256 93.3(5) . .
O313 K16 O256 133.3(8) . .
O254 K16 O116 134.5(5) . .
O313 K16 O116 70.4(7) . .
O256 K16 O116 78.5(4) . .
O254 K16 O201 84.7(4) . .
O313 K16 O201 90.5(7) . .
O256 K16 O201 98.0(4) . .
O116 K16 O201 53.1(3) . .
O254 K16 O293 118.5(6) . 4_665
O313 K16 O293 77.7(8) . 4_665
O256 K16 O293 76.5(6) . 4_665
O116 K16 O293 103.1(5) . 4_665
O201 K16 O293 156.1(6) . 4_665
O254 K16 O69 66.5(4) . 4_665
O313 K16 O69 71.9(7) . 4_665
O256 K16 O69 142.8(4) . 4_665
O116 K16 O69 138.1(4) . 4_665
O201 K16 O69 110.1(3) . 4_665
O293 K16 O69 86.1(5) 4_665 4_665
O254 K16 O171 56.5(4) . 4_666
O313 K16 O171 129.2(8) . 4_666
O256 K16 O171 68.9(4) . 4_666
O116 K16 O171 146.8(4) . 4_666
O201 K16 O171 136.7(4) . 4_666
O293 K16 O171 63.5(5) 4_665 4_666
O69 K16 O171 73.9(3) 4_665 4_666
O254 K16 W27 109.4(4) . .
O313 K16 W27 81.4(7) . .
O256 K16 W27 85.9(3) . .
O116 K16 W27 26.4(2) . .
O201 K16 W27 26.87(19) . .
O293 K16 W27 129.4(5) 4_665 .
O69 K16 W27 129.4(3) 4_665 .
O171 K16 W27 148.8(4) 4_666 .
O254 K16 K4 120.4(4) . .
O313 K16 K4 102.6(7) . .
O256 K16 K4 38.7(3) . .
O116 K16 K4 39.9(2) . .
O201 K16 K4 74.5(2) . .
O293 K16 K4 87.7(5) 4_665 .
O69 K16 K4 172.5(4) 4_665 .
O171 K16 K4 107.1(3) 4_666 .
W27 K16 K4 52.92(10) . .
O254 K16 K7 75.3(3) . .
O313 K16 K7 76.7(7) . .
O256 K16 K7 127.8(4) . .
O116 K16 K7 75.2(2) . .
O201 K16 K7 31.5(2) . .
O293 K16 K7 153.3(5) 4_665 .
O69 K16 K7 78.8(2) 4_665 .
O171 K16 K7 130.8(3) 4_666 .
W27 K16 K7 53.19(10) . .
K4 K16 K7 105.17(15) . .
O278 K17 O279 85.2(8) . .
O278 K17 O120 87.9(8) . .
O279 K17 O120 166.0(6) . .
O278 K17 O280 78.8(6) . .
O279 K17 O280 76.4(6) . .
O120 K17 O280 90.3(5) . .
O278 K17 O158 79.7(5) . 4_565
O279 K17 O158 116.3(5) . 4_565
O120 K17 O158 74.1(3) . 4_565
O280 K17 O158 153.8(6) . 4_565
O278 K17 O53 63.1(6) . 4_565
O279 K17 O53 66.5(4) . 4_565
O120 K17 O53 120.6(4) . 4_565
O280 K17 O53 127.7(6) . 4_565
O158 K17 O53 51.5(3) 4_565 4_565
O278 K17 O197 131.2(5) . .
O279 K17 O197 81.3(5) . .
O120 K17 O197 94.3(3) . .
O280 K17 O197 52.5(5) . .
O158 K17 O197 147.4(5) 4_565 .
O53 K17 O197 144.3(3) 4_565 .
O278 K17 W41 110.5(7) . .
O279 K17 W41 155.0(5) . .
O120 K17 W41 23.9(2) . .
O280 K17 W41 87.4(5) . .
O158 K17 W41 86.3(3) 4_565 .
O53 K17 W41 137.6(3) 4_565 .
O197 K17 W41 73.8(2) . .
O278 K17 W8 66.3(4) . 4_565
O279 K17 W8 96.0(4) . 4_565
O120 K17 W8 92.3(3) . 4_565
O280 K17 W8 144.9(6) . 4_565
O158 K17 W8 22.7(2) 4_565 4_565
O53 K17 W8 29.63(17) 4_565 4_565
O197 K17 W8 161.4(4) . 4_565
W41 K17 W8 107.99(17) . 4_565
O278 K17 K8 89.5(6) . .
O279 K17 K8 150.9(5) . .
O120 K17 K8 40.8(2) . .
O280 K17 K8 130.4(5) . .
O158 K17 K8 34.7(2) 4_565 .
O53 K17 K8 85.7(2) 4_565 .
O197 K17 K8 122.3(3) . .
W41 K17 K8 51.95(10) . .
W8 K17 K8 56.06(10) 4_565 .
O233 K19 O209 66.7(4) . .
O233 K19 O206 64.0(4) . 2_544
O209 K19 O206 128.1(5) . 2_544
O233 K19 O273 97.8(7) . 2_544
O209 K19 O273 129.4(6) . 2_544
O206 K19 O273 73.6(5) 2_544 2_544
O233 K19 O234 143.4(5) . .
O209 K19 O234 140.9(5) . .
O206 K19 O234 80.6(4) 2_544 .
O273 K19 O234 79.8(6) 2_544 .
O233 K19 O100 129.8(5) . .
O209 K19 O100 68.9(3) . .
O206 K19 O100 138.7(5) 2_544 .
O273 K19 O100 128.8(6) 2_544 .
O234 K19 O100 72.2(4) . .
O233 K19 K5 127.1(6) . .
O209 K19 K5 101.5(3) . .
O206 K19 K5 95.1(3) 2_544 .
O273 K19 K5 123.6(5) 2_544 .
O234 K19 K5 43.8(3) . .
O100 K19 K5 44.0(2) . .
O719 K20 O263 101.6(12) 2 .
O719 K20 O704 95.6(14) 2 2
O263 K20 O704 143.1(10) . 2
O719 K20 O715 72.4(15) 2 .
O263 K20 O715 81.8(12) . .
O704 K20 O715 134.8(14) 2 .
O719 K20 O285 78.9(13) 2 .
O263 K20 O285 74.4(7) . .
O704 K20 O285 77.3(10) 2 .
O715 K20 O285 137.9(12) . .
O719 K20 O74 151.2(12) 2 .
O263 K20 O74 81.6(6) . .
O704 K20 O74 68.3(9) 2 .
O715 K20 O74 135.9(11) . .
O285 K20 O74 74.4(6) . .
O719 K20 O163 140.9(12) 2 .
O263 K20 O163 80.6(5) . .
O704 K20 O163 105.7(8) 2 .
O715 K20 O163 69.3(11) . .
O285 K20 O163 137.1(7) . .
O74 K20 O163 67.8(3) . .
O719 K20 K6 148.2(12) 2 .
O263 K20 K6 109.9(5) . .
O704 K20 K6 61.5(8) 2 .
O715 K20 K6 107.0(10) . .
O285 K20 K6 113.6(6) . .
O74 K20 K6 43.7(3) . .
O163 K20 K6 45.2(2) . .
O14 K21 O27 105.8(5) . .
O14 K21 O294 124.9(7) . .
O27 K21 O294 109.6(7) . .
O14 K21 O121 106.9(5) . .
O27 K21 O121 104.3(5) . .
O294 K21 O121 103.6(7) . .
O14 K21 O41 66.5(4) . .
O27 K21 O41 64.5(4) . .
O294 K21 O41 168.6(7) . .
O121 K21 O41 69.9(4) . .
O14 K21 O170 132.6(5) . .
O27 K21 O170 55.9(3) . .
O294 K21 O170 102.3(6) . .
O121 K21 O170 51.5(3) . .
O41 K21 O170 66.3(3) . .
O14 K21 W43 122.8(4) . .
O27 K21 W43 81.5(3) . .
O294 K21 W43 103.2(6) . .
O121 K21 W43 24.6(2) . .
O41 K21 W43 66.8(3) . .
O170 K21 W43 27.0(2) . .
O14 K21 K15 38.0(3) . .
O27 K21 K15 133.3(4) . .
O294 K21 K15 87.8(6) . .
O121 K21 K15 113.4(4) . .
O41 K21 K15 103.4(3) . .
O170 K21 K15 163.3(4) . .
W43 K21 K15 137.9(3) . .
O14 K21 K4 134.1(4) . .
O27 K21 K4 37.5(2) . .
O294 K21 K4 72.5(6) . .
O121 K21 K4 108.8(3) . .
O41 K21 K4 100.3(3) . .
O170 K21 K4 60.0(2) . .
W43 K21 K4 85.1(2) . .
K15 K21 K4 136.5(2) . .
O705 K22 O196 49.4(7) . .
O705 K22 O276 120.3(10) . 4_566
O196 K22 O276 106.3(7) . 4_566
O705 K22 O232 48.9(8) . .
O196 K22 O232 98.2(5) . .
O276 K22 O232 109.9(7) 4_566 .
O705 K22 O47 101.0(8) . .
O196 K22 O47 111.4(5) . .
O276 K22 O47 136.3(6) 4_566 .
O232 K22 O47 86.0(5) . .
O705 K22 O70 148.1(9) . .
O196 K22 O70 150.0(5) . .
O276 K22 O70 83.2(6) 4_566 .
O232 K22 O70 105.2(5) . .
O47 K22 O70 53.2(3) . .
O705 K22 O77 45.6(7) . .
O196 K22 O77 68.6(4) . .
O276 K22 O77 165.3(7) 4_566 .
O232 K22 O77 58.9(4) . .
O47 K22 O77 56.1(3) . .
O70 K22 O77 108.2(4) . .
O705 K22 O58 140.3(8) . .
O196 K22 O58 99.0(4) . .
O276 K22 O58 88.4(6) 4_566 .
O232 K22 O58 150.2(5) . .
O47 K22 O58 65.0(3) . .
O70 K22 O58 52.1(3) . .
O77 K22 O58 105.9(4) . .
O705 K22 W60' 71.3(7) . .
O196 K22 W60' 22.3(3) . .
O276 K22 W60' 99.5(6) 4_566 .
O232 K22 W60' 120.2(4) . .
O47 K22 W60' 107.1(4) . .
O70 K22 W60' 129.7(4) . .
O77 K22 W60' 80.6(3) . .
O58 K22 W60' 77.6(3) . .
O705 K22 W18 119.1(8) . .
O196 K22 W18 140.1(5) . .
O276 K22 W18 110.2(6) 4_566 .
O232 K22 W18 84.4(4) . .
O47 K22 W18 28.67(19) . .
O70 K22 W18 29.6(2) . .
O77 K22 W18 79.5(3) . .
O58 K22 W18 66.8(3) . .
W60' K22 W18 132.0(3) . .
O705 K22 W4 71.1(7) . .
O196 K22 W4 88.9(4) . .
O276 K22 W4 164.7(6) 4_566 .
O232 K22 W4 68.9(4) . .
O47 K22 W4 30.1(2) . .
O70 K22 W4 82.5(3) . .
O77 K22 W4 26.0(2) . .
O58 K22 W4 87.2(3) . .
W60' K22 W4 93.9(2) . .
W18 K22 W4 54.72(15) . .
O705 K22 W39 162.6(8) . .
O196 K22 W39 124.9(4) . .
O276 K22 W39 76.5(6) 4_566 .
O232 K22 W39 133.6(4) . .
O47 K22 W39 64.3(3) . .
O70 K22 W39 28.4(2) . .
O77 K22 W39 118.0(4) . .
O58 K22 W39 26.53(18) . .
W60' K22 W39 102.9(3) . .
W18 K22 W39 52.22(13) . .
W4 K22 W39 93.4(2) . .
W27 O1 W13 150.1(6) . .
W27 O1 K2 103.2(4) . .
W13 O1 K2 103.4(3) . .
W7 O2 W13 132.2(5) . .
W7 O2 K2 118.3(5) . .
W13 O2 K2 101.8(3) . .
W49 O3 W7 125.1(5) . .
W49 O3 K2 94.6(3) . .
W7 O3 K2 94.3(3) . .
W49 O4 W44 136.2(5) . .
W49 O4 K2 115.9(4) . .
W44 O4 K2 103.1(3) . .
W21 O5 W49 147.2(5) . .
W53 O6 W20 126.7(5) . .
Se2 O7 W20 121.3(5) . .
Se2 O7 W33 123.2(5) . .
W20 O7 W33 91.6(4) . .
W33 O8 W19 147.0(5) . .
W53 O9 W52 151.0(5) . .
W53 O10 W33 128.3(5) . .
W52 O11 W21 125.6(5) . .
W19 O12 W16 137.4(5) . .
W19 O12 K9 105.9(4) . .
W16 O12 K9 105.4(3) . .
W6 O13 W16 153.6(5) . .
W6 O13 K9 93.5(4) . .
W16 O13 K9 107.0(4) . .
W2 O14 K21 121.0(5) . .
W2 O14 K15 102.8(3) . .
K21 O14 K15 109.2(5) . .
W3 O15 W2 111.1(4) . .
W3 O15 W6 109.7(4) . .
W2 O15 W6 139.2(5) . .
W41 O16 W3 110.5(4) . .
W41 O16 W6 133.9(5) . .
W3 O16 W6 109.7(4) . .
W5 O17 W42 126.1(5) . .
W5 O17 K2 93.5(3) . .
W42 O17 K2 95.2(3) . .
W40 O18 W56 126.4(5) . .
W56 O19 W11 133.5(5) . .
W42 O20 W11 135.5(6) . .
W42 O20 K2 117.5(4) . .
W11 O20 K2 102.6(4) . .
W21 O21 W44 132.1(5) . .
W21 O21 K9 106.0(4) . .
W44 O21 K9 104.0(3) . .
W44 O22 W11 148.9(5) . .
W44 O22 K2 106.1(4) . .
W11 O22 K2 105.0(4) . .
W50 O23 W7 127.2(5) . .
W9 O24 W11 169.8(5) . .
W9 O24 K2 98.1(4) . .
W11 O24 K2 92.0(3) . .
W3 O25 W9 107.1(4) . .
W3 O25 W2 107.5(4) . .
W9 O25 W2 142.3(5) . .
W3 O26 W9 110.6(4) . .
W3 O26 W34' 109.3(5) . .
W9 O26 W34' 139.1(6) . .
W3 O26 W34 106.4(4) . .
W9 O26 W34 142.3(5) . .
W34' O26 W34 16.0(6) . .
W9 O27 K21 123.4(4) . .
W9 O27 K4 102.3(3) . .
K21 O27 K4 112.2(4) . .
W9 O28 W23 153.2(5) . .
W46 O29 W27 130.6(5) . .
W46 O29 K4 111.1(4) . .
W27 O29 K4 101.3(4) . .
W54 O31 W46 125.7(5) . .
W54 O31 K4 103.4(4) . .
W46 O31 K4 97.1(3) . .
W10 O32 W60' 138.1(5) . .
W10 O32 W60 141.0(5) . .
W60' O32 W60 14.26(15) . .
W10 O32 W22 110.4(4) . .
W60' O32 W22 108.0(4) . .
W60 O32 W22 108.5(4) . .
W35' O33 W35 16.4(6) . .
W35' O33 W22 109.0(5) . .
W35 O33 W22 110.9(4) . .
W35' O33 W10 136.6(5) . .
W35 O33 W10 140.3(4) . .
W22 O33 W10 108.5(4) . .
W35' O34 W35 17.9(6) . .
W35' O34 W43 142.8(9) . .
W35 O34 W43 153.6(6) . .
W17 O35 K3 105.8(4) . .
W22 O37 W17 110.8(4) . .
W22 O37 W35 109.0(4) . .
W17 O37 W35 139.4(5) . .
W22 O37 W35' 106.2(5) . .
W17 O37 W35' 142.2(5) . .
W35 O37 W35' 15.7(6) . .
W35 O38 W35' 0.5(2) . .
W35' O39 W35 18.6(7) . .
W35' O39 W41 142.8(9) . .
W35 O39 W41 152.9(6) . .
W34' O40 W3 111.3(5) . .
W34' O40 W34 16.6(6) . .
W3 O40 W34 108.1(4) . .
W34' O40 W41 140.4(5) . .
W3 O40 W41 108.2(4) . .
W34 O40 W41 138.2(5) . .
W3 O41 K21 121.9(5) . .
Se4 O42 W59 120.3(5) . .
Se4 O42 W59' 134.3(9) . .
W59 O42 W59' 105.0(8) . .
Se4 O42 W57 120.9(5) . .
W59 O42 W57 91.7(3) . .
W59' O42 W57 47.5(7) . .
Se4 O42 W57' 113.2(8) . .
W59 O42 W57' 51.8(6) . .
W59' O42 W57' 89.4(9) . .
W57 O42 W57' 48.9(5) . .
Se4 O42 W58' 129.2(10) . .
W59 O42 W58' 41.1(8) . .
W59' O42 W58' 88.5(12) . .
W57 O42 W58' 108.0(9) . .
W57' O42 W58' 88.1(10) . .
Se4 O42 W58 134.2(5) . .
W59 O42 W58 88.5(3) . .
W59' O42 W58 46.2(7) . .
W57 O42 W58 89.8(3) . .
W57' O42 W58 112.5(7) . .
W58' O42 W58 52.4(8) . .
Se4 O43 W24 121.0(5) . .
Se4 O43 W28 124.0(5) . .
W24 O43 W28 91.4(3) . .
W24 O44 K9 150.8(5) . 4_666
W26 O45 W14 133.3(5) . .
W26 O45 K1 119.5(4) . .
W14 O45 K1 100.7(4) . .
W18 O46 W25 148.5(6) . .
W18 O47 W4 132.2(5) . .
W18 O47 K22 103.4(4) . .
W4 O47 K22 101.7(4) . .
W55 O48 W29 150.0(6) . .
W31 O49 W55 129.4(5) . .
W37 O50 W31 125.4(6) . .
W37 O50 K10 97.8(4) . .
W31 O50 K10 103.4(4) . .
W37 O51 W15 132.2(5) . .
W37 O51 K10 111.2(4) . .
W15 O51 K10 101.9(3) . .
W8 O52 W15 131.8(5) . .
W8 O52 K1 119.7(4) . .
W15 O52 K1 102.3(3) . .
W45 O53 W8 127.2(5) . .
W45 O53 K17 139.7(4) . 4_666
W8 O53 K17 92.8(3) . 4_666
W12 O54 K6 126.7(5) . .
W12 O54 K14 148.1(5) . .
K6 O54 K14 84.7(3) . .
W32 O55 W12 132.6(5) . .
W32 O55 K1 117.8(4) . .
W12 O55 K1 101.1(4) . .
W14 O56 W15 149.4(6) . .
W14 O56 K1 103.0(4) . .
W15 O56 K1 103.6(4) . .
W14 O56 K8 92.2(3) . 4_666
W15 O56 K8 92.2(3) . 4_666
K1 O56 K8 110.7(3) . 4_666
W15 O57 K8 117.4(5) . 4_666
W15 O57 K12 136.6(5) . 3_655
K8 O57 K12 103.1(3) 4_666 3_655
W39 O58 W38 139.1(6) . .
W39 O58 K22 100.3(4) . .
W38 O58 K22 112.7(4) . .
W34 O60 W35' 131.3(6) . .
W34 O60 W34' 2.3(2) . .
W35' O60 W34' 129.9(5) . .
W34 O60 W35 131.6(5) . .
W35' O60 W35 2.7(2) . .
W34' O60 W35 130.3(4) . .
W60 O61 W60' 16.46(17) . .
W22 O62 W1 110.6(4) . .
W22 O62 W60' 109.5(4) . .
W1 O62 W60' 139.9(5) . .
W22 O62 W60 108.0(4) . .
W1 O62 W60 139.2(5) . .
W60' O62 W60 13.66(15) . .
W22 O65 W17 108.2(4) . .
W22 O65 W1 107.4(4) . .
W17 O65 W1 141.7(4) . .
W31 O68 W38 145.8(6) . .
W31 O68 K10 112.3(4) . .
W38 O68 K10 96.5(3) . .
W18 O69 W29 125.3(5) . .
W18 O69 K16 111.1(4) . 4_566
W29 O69 K16 123.1(4) . 4_566
W18 O70 W39 125.2(5) . .
W18 O70 K22 99.8(4) . .
W39 O70 K22 103.9(4) . .
W29 O71 W39 127.8(5) . .
W45 O72 W29 155.7(6) . .
W55 O73 W45 151.7(6) . .
W25 O74 K6 133.2(5) . .
W25 O74 K20 134.4(5) . .
K6 O74 K20 89.6(4) . .
W25 O75 W4 134.9(5) . .
W25 O75 K1 115.7(4) . .
W4 O75 K1 102.5(3) . .
W4 O76 K6 126.9(5) . .
W4 O76 K7 141.8(6) . 4_566
K6 O76 K7 91.0(3) . 4_566
W4 O77 K22 104.3(4) . .
W45 O79 W25 126.3(5) . .
W55 O80 W37 127.6(5) . .
W6 O82 K12 149.5(5) . 2_554
W6 O82 K8 100.5(4) . .
K12 O82 K8 107.0(3) 2_554 .
W16 O83 K15 105.0(4) . .
W33 O85 W16 147.0(5) . .
W33 O85 K15 113.9(4) . .
W16 O85 K15 94.5(4) . .
W33 O86 W20 124.8(5) . .
W33 O86 K15 101.5(4) . .
W20 O86 K15 96.6(4) . .
W20 O88 W7 147.0(5) . .
W20 O89 W13 129.5(5) . .
W20 O89 K15 113.9(5) . .
W13 O89 K15 100.4(4) . .
W19 O90 W21 123.9(5) . .
W19 O90 K9 96.1(4) . .
W21 O90 K9 105.5(4) . .
W52 O91 W19 127.1(5) . .
W52 O92 W50 152.3(6) . .
Se2 O93 W19 119.9(5) . .
Se2 O93 W21 120.0(5) . .
W19 O93 W21 92.8(3) . .
Se2 O93 W52 134.7(5) . .
W19 O93 W52 90.2(3) . .
W21 O93 W52 88.2(3) . .
Se2 O94 W7 120.2(4) . .
Se2 O94 W49 120.7(4) . .
W7 O94 W49 91.1(3) . .
Se2 O94 W50 134.4(5) . .
W7 O94 W50 89.7(3) . .
W49 O94 W50 89.4(3) . .
W50 O95 W49 126.7(5) . .
W53 O96 W50 152.0(5) . .
W7 O97 K7 137.1(5) . .
W42 O98 K5 132.8(5) . .
W44 O99 K9 107.0(4) . .
W11 O100 K5 126.0(5) . .
W11 O100 K19 144.0(5) . .
K5 O100 K19 89.9(3) . .
W56 O101 W42 146.3(6) . .
W30 O102 W40 153.7(6) . .
W47 O103 W56 125.8(5) . .
W40 O104 W47 129.0(5) . .
W36 O105 K10 107.3(5) . 3_655
W36 O106 W30 151.8(6) . .
Se1 O107 W5 120.6(5) . .
Se1 O107 W42 120.9(5) . .
W5 O107 W42 91.3(3) . .
Se1 O107 W30 134.6(5) . .
W5 O107 W30 89.7(3) . .
W42 O107 W30 88.2(3) . .
W30 O108 W5 126.8(5) . .
W5 O109 W27 133.6(5) . .
W5 O109 K2 117.5(4) . .
W27 O109 K2 101.8(4) . .
W2 O110 W44 170.2(5) . .
W2 O110 K2 98.2(4) . .
W44 O110 K2 91.5(3) . .
W46 O111 W5 146.5(5) . .
Se1 O112 W46 120.1(5) . .
Se1 O112 W54 123.1(5) . .
W46 O112 W54 92.2(3) . .
W36 O113 W46 126.8(5) . .
W54 O114 W47 147.9(6) . .
W54 O115 W23 147.0(6) . .
W54 O115 K4 112.1(4) . .
W23 O115 K4 97.4(4) . .
W27 O116 K4 104.0(5) . .
W27 O116 K16 103.9(4) . .
K4 O116 K16 99.4(3) . .
W34 O117 W34' 17.8(6) . .
W34 O117 W23 149.8(6) . .
W34' O117 W23 157.2(6) . .
W34' O118 W34 19.0(7) . .
W34' O118 W10 151.3(6) . .
W34 O118 W10 142.7(6) . .
W41 O119 W10 162.1(6) . .
W41 O120 K17 114.1(5) . .
W41 O120 K8 100.1(4) . .
K17 O120 K8 101.7(3) . .
W43 O121 K21 114.6(5) . .
W57 O122 W57' 64.2(8) . .
W57 O122 W43 139.4(5) . .
W57' O122 W43 155.6(9) . .
W59' O123 W58 85(3) . .
W59' O123 W57 74(3) . .
W58 O123 W57 127.0(6) . .
W28 O124 W43 144.2(5) . .
W28 O124 K3 116.4(4) . .
W43 O124 K3 94.5(4) . .
W17 O125 W43 152.6(6) . .
W17 O125 K3 101.0(4) . .
W43 O125 K3 80.1(3) . .
W28 O127 W51 128.5(5) . .
W58' O128 W58 101(3) . .
W58' O128 W59 62(3) . .
W58 O128 W59 126.0(6) . .
W48 O129 W58 154.2(6) . .
W48 O129 W58' 130.2(11) . .
W58 O129 W58' 61.5(9) . .
W51 O130 W58 151.6(6) . .
W51 O130 W59' 135.5(10) . .
W58 O130 W59' 55.4(8) . .
W58' O131 W59 53.5(10) . .
W58' O131 W32 145.0(11) . .
W59 O131 W32 146.6(6) . .
W48 O132 W32 125.8(5) . .
W51 O134 W48 152.0(6) . .
W51 O135 K13 98.0(5) . .
Se4 O136 W26 121.2(5) . .
Se4 O136 W32 119.3(5) . .
W26 O136 W32 91.7(3) . .
Se4 O136 W48 134.6(5) . .
W26 O136 W48 89.6(3) . .
W32 O136 W48 89.1(3) . .
W24 O137 W26 147.4(5) . .
W24 O138 W14 131.0(5) . .
W24 O138 K3 112.2(4) . .
W14 O138 K3 99.1(4) . .
W14 O139 K8 116.5(4) . 4_666
W14 O139 K9 135.3(4) . 4_666
K8 O139 K9 105.3(3) 4_666 4_666
W60 O140 W60' 2.69(14) . .
W32 O141 W26 125.2(5) . .
W32 O141 K1 93.4(3) . .
W26 O141 K1 94.8(4) . .
W24 O142 W28 125.7(5) . .
W24 O142 K3 96.0(4) . .
W28 O142 K3 102.6(4) . .
W17 O143 W12 173.1(5) . .
W17 O143 K1 96.3(4) . .
W12 O143 K1 90.6(3) . .
W12 O144 W4 142.9(5) . .
W12 O144 K1 108.9(4) . .
W4 O144 K1 107.6(4) . .
W1 O145 W4 169.7(6) . .
W1 O145 K1 98.7(4) . .
W4 O145 K1 91.6(3) . .
W1 O146 W15 163.5(6) . .
W1 O146 K1 100.8(4) . .
W15 O146 K1 93.5(3) . .
W15 O147 K10 102.6(4) . .
W39 O148 W31 147.3(5) . .
Se3 O149 W37 122.5(5) . .
Se3 O149 W31 122.5(5) . .
W37 O149 W31 90.6(3) . .
W37 O150 W8 148.2(5) . .
W37 O151 K12 144.1(5) . 3_655
Se3 O152 W18 120.6(5) . .
Se3 O152 W39 119.2(5) . .
W18 O152 W39 92.0(3) . .
Se3 O152 W29 134.8(5) . .
W18 O152 W29 88.8(3) . .
W39 O152 W29 90.4(3) . .
Se3 O153 W25 120.0(5) . .
Se3 O153 W8 121.0(4) . .
W25 O153 W8 91.6(3) . .
Se3 O153 W45 134.2(5) . .
W25 O153 W45 89.1(3) . .
W8 O153 W45 89.4(3) . .
W59 O154 K14 138.9(6) . .
W18 O155 K7 141.7(5) . 4_566
W25 O157 W8 124.8(5) . .
W25 O157 K1 93.5(3) . .
W8 O157 K1 94.3(3) . .
W8 O158 K8 131.6(5) . 4_666
W8 O158 K17 115.0(5) . 4_666
K8 O158 K17 107.2(4) 4_666 4_666
W38 O160 K10 106.5(4) . .
W60' O161 W60 15.56(17) . .
W60' O161 W38 152.3(6) . .
W60 O161 W38 141.1(6) . .
W1 O162 W38 155.4(5) . .
W32 O163 K6 134.0(5) . .
W32 O163 K20 134.6(5) . .
K6 O163 K20 87.2(3) . .
W48 O164 W26 127.1(5) . .
W51 O165 W24 126.2(5) . .
W51 O165 K13 103.5(4) . .
W24 O165 K13 127.2(5) . .
W28 O166 W57 147.7(5) . .
W28 O166 W59' 138.6(9) . .
W57 O166 W59' 57.3(8) . .
W57' O167 W59 84.8(13) . .
W57' O167 W57 78.6(13) . .
W59 O167 W57 124.9(5) . .
W59 O168 W12 130.5(5) . .
W59 O168 W57' 65.7(8) . .
W12 O168 W57' 156.2(9) . .
W17 O169 W14 161.7(5) . .
W17 O169 K1 102.2(4) . .
W14 O169 K1 94.5(3) . .
W43 O170 K3 105.4(5) . .
W43 O170 K21 91.2(4) . .
K3 O170 K21 120.4(4) . .
W52 O171 K16 141.2(5) . 4_565
W23 O172 K4 104.0(4) . .
W41 O173 K8 100.6(5) . .
W34' O174 W34 0.8(3) . .
W47 O177 W23 139.5(5) . .
W36 O178 W54 128.0(5) . .
Se1 O179 W56 120.1(5) . .
Se1 O179 W47 120.0(5) . .
W56 O179 W47 91.7(3) . .
Se1 O179 W40 134.6(5) . .
W56 O179 W40 88.5(3) . .
W47 O179 W40 90.7(3) . .
W40 O180 K12 115.6(5) . .
W40 O180 K10 107.0(5) . 3_655
K12 O180 K10 133.3(4) . 3_655
W26 O181 K8 131.6(5) . 4_666
W21 O187 K13 141.2(5) . 4_565
W44 O188 K13 141.1(5) . 4_565
W44 O188 K5 127.5(5) . .
K13 O188 K5 91.0(3) 4_565 .
W49 O189 K5 131.6(5) . .
W30 O191 W42 127.2(5) . .
W36 O192 W40 151.6(6) . .
W36 O192 K10 98.3(4) . 3_655
W40 O192 K10 99.3(4) . 3_655
W1 O194 K10 103.5(3) . .
W14 O195 K3 107.4(5) . .
W60' O196 W60 1.04(15) . .
W60' O196 K22 121.5(5) . .
W60 O196 K22 122.5(5) . .
W10 O197 K17 112.8(4) . .
W2 O198 W16 154.7(5) . .
W2 O198 K15 102.9(4) . .
W16 O198 K15 81.8(3) . .
W13 O199 K15 103.1(4) . .
W13 O200 K7 120.6(5) . .
W27 O201 K7 121.9(4) . .
W27 O201 K16 100.8(4) . .
K7 O201 K16 114.8(4) . .
W9 O202 W27 162.4(5) . .
W9 O202 K2 100.4(4) . .
W27 O202 K2 95.0(3) . .
W5 O203 K7 134.5(5) . .
W2 O204 W13 162.7(6) . .
W2 O204 K2 100.5(4) . .
W13 O204 K2 94.1(3) . .
W6 O205 K9 108.8(5) . .
W6 O205 K8 100.2(4) . .
K9 O205 K8 118.4(4) . .
W57 O206 K19 142.8(7) . 2_554
W58 O207 K13 147.7(7) . 3_665
W56 O209 K19 141.7(6) . .
K14 O230 K6 84.8(4) . .
K14 O230 K7 165.8(6) . 4_566
K6 O230 K7 83.4(4) . 4_566
K22 O232 K7 119.2(6) . 4_566
K5 O234 K19 90.4(4) . .
K5 O234 K13 87.0(4) . 4_565
K19 O234 K13 161.1(5) . 4_565
K4 O239 K3 90.8(4) . .
K4 O245 K3 89.0(3) . .
K4 O256 K16 102.4(5) . .
K6 O262 K7 84.8(3) . 4_566
O701 O312 K6 117(2) . 2_545
O701 O312 K14 47.5(14) . 2_545
K6 O312 K14 81.7(11) 2_545 2_545
O312 O701 K14 98(2) . 2_545

loop_
_geom_bond_atom_site_label_1
_geom_bond_atom_site_label_2
_geom_bond_distance
_geom_bond_site_symmetry_2
W1 O145 1.746(10) .
W1 O146 1.772(9) .
W1 O162 1.780(9) .
W1 O65 2.084(9) .
W1 O62 2.086(9) .
W1 O194 2.277(10) .
W1 K1 3.762(3) .
W2 O110 1.753(10) .
W2 O198 1.763(10) .
W2 O204 1.763(9) .
W2 O15 2.074(9) .
W2 O25 2.090(9) .
W2 O14 2.274(10) .
W2 K2 3.756(3) .
W2 K15 4.112(7) .
W3 O41 1.679(10) .
W3 O15 1.971(9) .
W3 O26 1.984(9) .
W3 O40 2.017(10) .
W3 O16 2.044(9) .
W3 O25 2.046(9) .
W3 O175 2.249(10) .
W4 O76 1.723(10) .
W4 O77 1.739(10) .
W4 O144 1.920(10) .
W4 O47 1.970(9) .
W4 O75 2.141(9) .
W4 O145 2.227(10) .
W4 K22 3.847(12) .
W4 K1 3.850(3) .
W4 K6 4.055(5) .
W5 O203 1.708(10) .
W5 O109 1.796(10) .
W5 O17 1.927(9) .
W5 O111 1.935(9) .
W5 O108 1.985(10) .
W5 O107 2.389(10) .
W5 K2 3.912(3) .
W6 O205 1.720(11) .
W6 O82 1.734(10) .
W6 O13 1.877(9) .
W6 O16 2.047(9) .
W6 O15 2.118(9) .
W6 O81 2.302(10) .
W6 K9 3.568(3) .
W6 K8 3.575(3) .
W7 O97 1.716(9) .
W7 O2 1.780(9) .
W7 O88 1.929(10) .
W7 O3 1.940(10) .
W7 O23 1.972(9) .
W7 O94 2.397(9) .
W7 K2 3.912(3) .
W8 O158 1.709(10) .
W8 O52 1.812(8) .
W8 O150 1.921(11) .
W8 O157 1.959(10) .
W8 O53 1.988(9) .
W8 O153 2.399(9) .
W8 K1 3.951(3) .
W8 K17 4.017(8) 4_666
W8 K8 4.096(3) 4_666
W9 O24 1.753(10) .
W9 O202 1.764(9) .
W9 O28 1.778(9) .
W9 O26 2.060(9) .
W9 O25 2.088(10) .
W9 O27 2.257(9) .
W9 K2 3.719(3) .
W10 O66 1.705(11) .
W10 O197 1.714(10) .
W10 O119 1.905(9) .
W10 O32 2.034(9) .
W10 O33 2.121(9) .
W10 O118 2.267(9) .
W11 O100 1.712(10) .
W11 O190 1.758(10) .
W11 O22 1.909(9) .
W11 O19 1.977(10) .
W11 O20 2.102(9) .
W11 O24 2.224(10) .
W11 K2 3.831(3) .
W11 K5 4.059(4) .
W12 O54 1.733(9) .
W12 O126 1.740(9) .
W12 O144 1.878(10) .
W12 O168 1.974(10) .
W12 O55 2.186(9) .
W12 O143 2.216(10) .
W12 K1 3.850(3) .
W12 K6 4.079(4) .
W13 O199 1.722(10) .
W13 O200 1.739(9) .
W13 O1 1.894(9) .
W13 O89 2.016(9) .
W13 O204 2.183(9) .
W13 O2 2.191(9) .
W13 K15 3.766(7) .
W13 K2 3.843(3) .
W13 K7 4.087(3) .
W14 O195 1.720(10) .
W14 O139 1.727(9) .
W14 O56 1.891(9) .
W14 O138 2.003(9) .
W14 O45 2.139(9) .
W14 O169 2.190(9) .
W14 K3 3.752(3) .
W14 K1 3.804(3) .
W14 K8 3.922(3) 4_666
W15 O57 1.724(9) .
W15 O147 1.728(10) .
W15 O56 1.909(10) .
W15 O51 1.988(9) .
W15 O52 2.174(9) .
W15 O146 2.205(9) .
W15 K10 3.752(4) .
W15 K1 3.831(3) .
W15 K8 3.932(4) 4_666
W16 O84 1.734(10) .
W16 O83 1.748(10) .
W16 O13 1.944(9) .
W16 O85 1.983(9) .
W16 O198 2.158(10) .
W16 O12 2.202(10) .
W16 K15 3.711(7) .
W16 K9 3.954(4) .
W17 O143 1.744(9) .
W17 O169 1.773(9) .
W17 O125 1.787(9) .
W17 O65 2.059(10) .
W17 O37 2.060(9) .
W17 O35 2.266(9) .
W17 K1 3.742(3) .
W17 K3 4.122(3) .
W18 O155 1.720(10) .
W18 O46 1.881(10) .
W18 O47 1.893(8) .
W18 O69 1.920(9) .
W18 O70 1.927(11) .
W18 O152 2.359(10) .
W18 K22 3.838(10) .
W19 O184 1.720(10) .
W19 O12 1.804(9) .
W19 O8 1.911(10) .
W19 O90 1.948(10) .
W19 O91 2.008(9) .
W19 O93 2.366(10) .
W19 K9 3.681(3) .
W20 O87 1.701(10) .
W20 O89 1.868(10) .
W20 O88 1.911(10) .
W20 O6 1.951(9) .
W20 O86 1.952(10) .
W20 O7 2.373(9) .
W20 K15 3.981(7) .
W21 O187 1.691(11) .
W21 O21 1.889(8) .
W21 O5 1.893(10) .
W21 O11 1.927(9) .
W21 O90 1.948(11) .
W21 O93 2.380(10) .
W21 K9 3.922(3) .
W22 O63 1.687(10) .
W22 O62 1.961(9) .
W22 O37 1.980(9) .
W22 O33 2.015(8) .
W22 O65 2.045(8) .
W22 O32 2.053(9) .
W22 O64 2.278(10) .
W23 O172 1.696(12) .
W23 O210 1.755(10) .
W23 O115 1.944(10) .
W23 O117 1.956(9) .
W23 O28 2.113(8) .
W23 O177 2.190(11) .
W23 K4 3.691(4) .
W24 O44 1.714(10) .
W24 O138 1.877(10) .
W24 O137 1.912(9) .
W24 O165 1.932(11) .
W24 O142 1.935(9) .
W24 O43 2.360(9) .
W24 K3 3.979(4) .
W25 O74 1.703(11) .
W25 O75 1.808(9) .
W25 O157 1.920(9) .
W25 O46 1.953(9) .
W25 O79 1.994(9) .
W25 O153 2.394(10) .
W25 K1 3.909(3) .
W26 O181 1.699(10) .
W26 O45 1.814(10) .
W26 O137 1.929(9) .
W26 O141 1.944(9) .
W26 O164 1.977(10) .
W26 O136 2.392(10) .
W26 K1 3.993(3) .
W26 K8 4.129(4) 4_666
W27 O116 1.724(10) .
W27 O201 1.732(9) .
W27 O1 1.893(8) .
W27 O29 2.008(9) .
W27 O109 2.180(10) .
W27 O202 2.182(9) .
W27 K4 3.725(3) .
W27 K16 3.764(7) .
W27 K2 3.837(3) .
W27 K7 4.051(3) .
W28 O36 1.707(10) .
W28 O124 1.877(10) .
W28 O166 1.897(10) .
W28 O127 1.915(11) .
W28 O142 1.939(9) .
W28 O43 2.455(9) .
W29 O182 1.730(9) .
W29 O71 1.876(10) .
W29 O48 1.907(9) .
W29 O72 1.911(10) .
W29 O69 1.922(10) .
W29 O152 2.517(8) .
W30 O208 1.688(10) .
W30 O191 1.874(10) .
W30 O108 1.891(10) .
W30 O102 1.907(10) .
W30 O106 1.943(10) .
W30 O107 2.526(10) .
W31 O159 1.702(12) .
W31 O68 1.867(9) .
W31 O49 1.919(9) .
W31 O50 1.930(10) .
W31 O148 1.932(10) .
W31 O149 2.445(10) .
W31 K10 4.048(4) .
W32 O163 1.724(9) .
W32 O55 1.793(10) .
W32 O131 1.928(10) .
W32 O141 1.930(10) .
W32 O132 1.996(11) .
W32 O136 2.402(9) .
W32 K1 3.945(3) .
W33 O183 1.708(12) .
W33 O85 1.849(9) .
W33 O8 1.902(10) .
W33 O86 1.930(10) .
W33 O10 1.939(9) .
W33 O7 2.425(11) .
W33 K15 4.099(7) .
W34 W34' 0.58(2) .
W34 O60 1.750(12) .
W34 O118 1.763(9) .
W34 O117 1.845(9) .
W34 O40 2.017(9) .
W34 O26 2.094(9) .
W34 O174 2.262(12) .
W34' O174 1.68(3) .
W34' O118 1.751(11) .
W34' O117 1.890(12) .
W34' O40 2.005(12) .
W34' O26 2.086(12) .
W34' O60 2.33(3) .
W35' W35 0.57(2) .
W35' O39 1.741(11) .
W35' O60 1.82(3) .
W35' O34 1.828(13) .
W35' O33 1.995(11) .
W35' O37 2.101(11) .
W35' O38 2.28(3) .
W35 O38 1.709(11) .
W35 O39 1.780(9) .
W35 O34 1.831(10) .
W35 O33 1.996(10) .
W35 O37 2.076(9) .
W35 O60 2.386(12) .
W36 O105 1.710(10) .
W36 O106 1.869(10) .
W36 O113 1.886(10) .
W36 O192 1.891(11) .
W36 O178 1.919(10) .
W36 K10 3.956(4) 3_655
W37 O151 1.706(9) .
W37 O51 1.884(9) .
W37 O150 1.909(11) .
W37 O80 1.924(9) .
W37 O50 1.926(11) .
W37 O149 2.377(9) .
W37 K10 3.899(4) .
W38 O67 1.735(11) .
W38 O160 1.737(10) .
W38 O161 1.929(9) .
W38 O68 1.961(10) .
W38 O162 2.114(10) .
W38 O58 2.177(10) .
W38 K10 3.723(4) .
W39 O59 1.724(11) .
W39 O58 1.793(9) .
W39 O148 1.901(10) .
W39 O70 1.936(10) .
W39 O71 2.014(9) .
W39 O152 2.406(11) .
W39 K22 3.949(10) .
W40 O180 1.702(12) .
W40 O104 1.847(10) .
W40 O18 1.902(10) .
W40 O192 1.907(11) .
W40 O102 1.922(10) .
W40 O179 2.511(10) .
W40 K10 3.992(4) 3_655
W40 K12 3.995(4) .
W41 O173 1.730(10) .
W41 O120 1.740(10) .
W41 O119 1.884(9) .
W41 O16 2.034(9) .
W41 O40 2.121(9) .
W41 O39 2.199(10) .
W41 K8 3.795(3) .
W41 K17 3.924(8) .
W42 O98 1.704(10) .
W42 O20 1.827(10) .
W42 O101 1.925(10) .
W42 O17 1.935(9) .
W42 O191 1.973(10) .
W42 O107 2.427(9) .
W42 K2 3.966(3) .
W42 K5 4.114(4) .
W43 O170 1.727(11) .
W43 O121 1.743(9) .
W43 O124 1.945(10) .
W43 O34 1.962(9) .
W43 O125 2.111(8) .
W43 O122 2.185(11) .
W43 K3 3.673(4) .
W43 K21 3.807(10) .
W44 O188 1.718(10) .
W44 O99 1.759(9) .
W44 O22 1.896(9) .
W44 O21 1.971(9) .
W44 O4 2.128(9) .
W44 O110 2.228(10) .
W44 K2 3.848(3) .
W44 K9 3.928(4) .
W44 K5 4.069(4) .
W45 O156 1.712(10) .
W45 O79 1.866(10) .
W45 O53 1.870(9) .
W45 O72 1.891(10) .
W45 O73 1.942(11) .
W45 O153 2.513(9) .
W46 O30 1.717(10) .
W46 O29 1.869(9) .
W46 O111 1.905(9) .
W46 O113 1.952(10) .
W46 O31 1.956(9) .
W46 O112 2.384(11) .
W46 K4 3.858(4) .
W47 O176 1.715(10) .
W47 O177 1.780(11) .
W47 O103 1.915(10) .
W47 O114 1.929(10) .
W47 O104 2.015(10) .
W47 O179 2.388(9) .
W48 O133 1.686(11) .
W48 O132 1.867(10) .
W48 O164 1.873(11) .
W48 O129 1.888(11) .
W48 O134 1.936(10) .
W48 O136 2.498(10) .
W49 O189 1.726(12) .
W49 O4 1.815(8) .
W49 O3 1.924(9) .
W49 O5 1.947(9) .
W49 O95 1.997(9) .
W49 O94 2.409(10) .
W49 K2 3.911(3) .
W50 O186 1.690(9) .
W50 O95 1.869(11) .
W50 O23 1.890(9) .
W50 O92 1.916(9) .
W50 O96 1.917(12) .
W50 O94 2.505(8) .
W51 O135 1.706(11) .
W51 O134 1.876(10) .
W51 O130 1.884(11) .
W51 O165 1.903(10) .
W51 O127 1.916(10) .
W51 K13 3.719(5) .
W52 O171 1.701(10) .
W52 O91 1.868(10) .
W52 O92 1.908(10) .
W52 O9 1.915(10) .
W52 O11 1.916(10) .
W52 O93 2.530(8) .
W53 O185 1.708(10) .
W53 O9 1.892(10) .
W53 O96 1.898(11) .
W53 O6 1.899(10) .
W53 O10 1.919(11) .
W54 O193 1.712(10) .
W54 O115 1.883(10) .
W54 O114 1.892(11) .
W54 O31 1.926(10) .
W54 O178 1.934(10) .
W54 O112 2.412(9) .
W54 K4 4.006(4) .
W55 O78 1.707(9) .
W55 O73 1.869(11) .
W55 O48 1.900(9) .
W55 O80 1.906(9) .
W55 O49 1.921(11) .
W56 O209 1.699(11) .
W56 O19 1.869(11) .
W56 O101 1.923(10) .
W56 O18 1.930(10) .
W56 O103 1.934(10) .
W56 O179 2.387(10) .
W57' O167 1.06(3) .
W57' O122 2.01(3) .
W57' W57 2.02(2) .
W57' O168 2.03(2) .
W57' W59 2.13(2) .
W57' O42 2.47(2) .
W57' O309 2.48(4) .
W57 O206 1.722(10) .
W57 O122 1.777(11) .
W57 O166 1.936(10) .
W57 W59' 1.94(3) .
W57 O167 1.946(10) .
W57 O123 2.014(12) .
W57 O42 2.413(9) .
W58 O207 1.700(13) .
W58 O123 1.874(11) .
W58 O130 1.899(10) .
W58 O128 1.909(10) .
W58 O129 1.928(10) .
W58 W59' 1.93(3) .
W58 W58' 2.21(3) .
W58 O42 2.515(11) .
W58' O128 0.80(3) .
W58' W59 1.71(3) .
W58' O131 1.88(4) .
W58' O129 2.33(3) .
W58' O42 2.48(3) .
W59 O154 1.715(10) .
W59 O168 1.886(11) .
W59 O131 1.918(10) .
W59 O128 1.932(12) .
W59 O167 1.939(10) .
W59 O42 2.388(9) .
W59' O123 0.64(3) .
W59' O166 2.10(3) .
W59' O130 2.21(3) .
W59' O42 2.40(3) .
W60 W60' 0.506(5) .
W60 O61 1.713(10) .
W60 O140 1.767(12) .
W60 O161 1.874(9) .
W60 O32 2.039(9) .
W60 O62 2.143(10) .
W60 O196 2.210(12) .
W60' O196 1.705(15) .
W60' O61 1.786(11) .
W60' O161 1.864(10) .
W60' O32 2.038(9) .
W60' O62 2.091(10) .
W60' O140 2.264(15) .
W60' K22 3.836(14) .
Se1 O107 1.704(9) .
Se1 O112 1.713(9) .
Se1 O179 1.715(10) .
Se2 O7 1.705(10) .
Se2 O93 1.711(9) .
Se2 O94 1.716(10) .
Se3 O149 1.691(9) .
Se3 O153 1.708(10) .
Se3 O152 1.718(9) .
Se4 O43 1.695(9) .
Se4 O42 1.698(10) .
Se4 O136 1.715(9) .
K1 O52 2.727(9) .
K1 O75 2.769(9) .
K1 O45 2.775(10) .
K1 O55 2.775(10) .
K1 O144 2.806(9) .
K1 O56 2.902(10) .
K1 O169 2.942(9) .
K1 O146 3.003(10) .
K1 O145 3.079(10) .
K1 O143 3.124(9) .
K1 O157 3.289(9) .
K1 O141 3.328(10) .
K2 O2 2.741(10) .
K2 O109 2.744(9) .
K2 O4 2.760(9) .
K2 O20 2.778(11) .
K2 O22 2.864(10) .
K2 O1 2.933(10) .
K2 O202 2.972(9) .
K2 O204 3.010(11) .
K2 O24 3.043(9) .
K2 O110 3.082(10) .
K2 O3 3.254(9) .
K2 O17 3.290(10) .
K3 O239 2.771(13) .
K3 O245 2.794(12) .
K3 O170 2.817(10) .
K3 O195 2.861(10) .
K3 O138 2.872(10) .
K3 O35 2.881(10) .
K3 O124 2.968(10) .
K3 O264 3.257(17) 4_666
K3 O142 3.280(11) .
K3 O125 3.391(10) .
K4 O239 2.715(15) .
K4 O29 2.769(10) .
K4 O245 2.781(11) .
K4 O256 2.861(15) .
K4 O172 2.894(10) .
K4 O115 2.897(12) .
K4 O116 2.911(10) .
K4 O31 3.093(10) .
K4 O27 3.139(10) .
K5 O98 2.762(10) .
K5 O271 2.763(19) .
K5 O296 2.77(3) .
K5 O188 2.787(12) .
K5 O234 2.796(14) .
K5 O189 2.806(11) .
K5 O100 2.809(10) .
K5 K13 3.953(6) 4_565
K5 K19 4.042(10) .
K6 O76 2.780(12) .
K6 O54 2.799(10) .
K6 O74 2.813(11) .
K6 O262 2.841(13) .
K6 O312 2.87(4) 2
K6 O163 2.890(11) .
K6 O230 2.893(14) .
K6 K14 3.827(9) .
K6 K7 3.972(5) 4_566
K6 K20 4.071(11) .
K7 O155 2.677(11) 4_665
K7 O97 2.742(10) .
K7 O76 2.791(10) 4_665
K7 O201 2.859(10) .
K7 O203 2.880(12) .
K7 O200 2.917(11) .
K7 O262 3.047(14) 4_665
K7 O230 3.076(14) 4_665
K7 O232 3.126(14) 4_665
K7 K6 3.972(5) 4_665
K8 O158 2.757(10) 4_565
K8 O181 2.800(11) 4_565
K8 O82 2.825(11) .
K8 O57 2.827(11) 4_565
K8 O139 2.834(9) 4_565
K8 O205 2.844(10) .
K8 O173 3.074(11) .
K8 O120 3.082(10) .
K8 O56 3.363(10) 4_565
K8 W14 3.922(3) 4_565
K9 O44 2.591(10) 4_565
K9 O205 2.621(9) .
K9 O12 2.751(10) .
K9 O243 2.819(12) .
K9 O13 2.922(10) .
K9 O90 2.924(10) .
K9 O21 2.955(9) .
K9 O99 3.036(11) .
K9 O139 3.069(9) 4_565
K10 O303 2.76(3) .
K10 O51 2.799(10) .
K10 O160 2.836(11) .
K10 O68 2.952(10) .
K10 O147 2.975(11) .
K10 O194 2.992(11) .
K10 O105 3.095(12) 3_655
K10 O50 3.139(10) .
K10 O180 3.147(12) 3_655
K10 O192 3.212(11) 3_655
K12 O82 2.728(11) 2_544
K12 O151 2.741(10) 3_655
K12 O244 2.824(14) 2_544
K12 O235 2.853(16) .
K12 O295 2.87(3) 2_544
K12 O57 2.873(10) 3_655
K12 O180 2.954(12) .
K12 O255 3.151(19) .
K12 K8 4.465(6) 2_544
K13 O207 2.693(13) 3_665
K13 O187 2.725(13) 4_666
K13 O188 2.755(11) 4_666
K13 O165 2.782(10) .
K13 O712 2.89(3) 3_665
K13 O234 2.942(15) 4_666
K13 O135 3.076(12) .
K13 K5 3.953(6) 4_666
K14 O701 2.22(3) 2
K14 O706 2.71(4) .
K14 O154 2.737(12) .
K14 O230 2.781(16) .
K14 O54 2.882(12) .
K14 O305 2.94(3) 2
K14 O312 2.98(4) 2
K15 O301 2.84(4) .
K15 O89 2.838(12) .
K15 O83 2.852(12) .
K15 O302 2.87(4) .
K15 O14 2.961(13) .
K15 O199 2.981(13) .
K15 O85 2.985(12) .
K15 O86 3.253(12) .
K15 O198 3.343(12) .
K16 O254 2.561(16) .
K16 O313 2.74(3) .
K16 O256 2.881(18) .
K16 O116 2.956(12) .
K16 O201 3.031(13) .
K16 O293 3.07(3) 4_665
K16 O69 3.079(12) 4_665
K16 O171 3.335(12) 4_666
K17 O278 2.74(3) .
K17 O279 2.81(2) .
K17 O120 2.877(12) .
K17 O280 2.96(2) .
K17 O158 2.984(12) 4_565
K17 O53 3.393(13) 4_565
K17 O197 3.423(14) .
K17 W8 4.017(8) 4_565
K19 O233 2.336(17) .
K19 O209 2.740(13) .
K19 O206 2.865(13) 2_544
K19 O273 2.89(3) 2_544
K19 O234 2.900(16) .
K19 O100 2.910(13) .
K20 O719 2.78(5) 2
K20 O263 2.82(2) .
K20 O704 2.84(4) 2
K20 O715 2.91(6) .
K20 O285 2.93(3) .
K20 O74 2.963(15) .
K20 O163 3.010(14) .
K21 O14 2.603(14) .
K21 O27 2.604(16) .
K21 O294 2.63(3) .
K21 O121 2.736(14) .
K21 O41 3.121(14) .
K21 O170 3.357(14) .
K22 O705 2.01(3) .
K22 O196 2.659(14) .
K22 O276 2.75(3) 4_566
K22 O232 2.868(18) .
K22 O47 2.927(15) .
K22 O70 3.009(13) .
K22 O77 3.028(15) .
K22 O58 3.213(15) .
O44 K9 2.591(10) 4_666
O53 K17 3.393(13) 4_666
O56 K8 3.363(10) 4_666
O57 K8 2.828(11) 4_666
O57 K12 2.873(10) 3_655
O69 K16 3.079(12) 4_566
O76 K7 2.791(10) 4_566
O82 K12 2.728(11) 2_554
O105 K10 3.095(12) 3_655
O139 K8 2.834(9) 4_666
O139 K9 3.069(9) 4_666
O151 K12 2.741(10) 3_655
O155 K7 2.677(11) 4_566
O158 K8 2.757(10) 4_666
O158 K17 2.984(12) 4_666
O171 K16 3.335(12) 4_565
O180 K10 3.147(12) 3_655
O181 K8 2.800(11) 4_666
O187 K13 2.725(13) 4_565
O188 K13 2.755(11) 4_565
O192 K10 3.212(11) 3_655
O206 K19 2.865(13) 2_554
O207 K13 2.693(13) 3_665
O230 K7 3.076(14) 4_566
O232 K7 3.126(14) 4_566
O234 K13 2.942(15) 4_565
O242 O320 1.30(2) .
O244 K12 2.824(14) 2_554
O262 K7 3.047(14) 4_566
O264 K3 3.257(17) 4_565
O273 K19 2.89(3) 2_554
O276 K22 2.75(3) 4_665
O287 O716 1.05(5) .
O293 K16 3.07(3) 4_566
O295 K12 2.87(3) 2_554
O305 K14 2.94(3) 2_545
O308 O703 1.64(5) .
O311 O722 1.64(4) .
O312 O701 1.70(5) .
O312 K6 2.87(4) 2_545
O312 K14 2.98(4) 2_545
O701 K14 2.22(3) 2_545
O704 K20 2.84(4) 2_545
O712 K13 2.89(3) 3_665
O719 K20 2.78(5) 2_545
